data_4128237
loop_
_publ_author_name
'Li, Chifeng'
'Mizuno, Noritaka'
'Yamaguchi, Kazuya'
'Suzuki, Kosuke'

_publ_section_title
;
 Self-Assembly of Anionic Polyoxometalate-Organic Architectures Based on
 Lacunary Phosphomolybdates and Pyridyl Ligands.
;
_journal_issue 19
_journal_name_full 'Journal of the American Chemical Society'
_journal_page_first 7687
_journal_page_last 7692
_journal_paper_doi 10.1021/jacs.9b02541
_journal_volume 141
_journal_year 2019
_chemical_formula_sum 'C320 H261 Cl0 Mo36 N21 O125 P13'
_chemical_formula_weight 10256.93
_space_group_crystal_system monoclinic
_space_group_IT_number 5
_space_group_name_Hall 'C 2y'
_space_group_name_H-M_alt 'C 1 2 1'
_symmetry_space_group_name_Hall 'C 2y'
_symmetry_space_group_name_H-M 'C 1 2 1'
_atom_sites_solution_hydrogens geom
_audit_creation_method SHELXL-2014/6
_cell_angle_alpha 90
_cell_angle_beta 101.2820(10)
_cell_angle_gamma 90
_cell_formula_units_Z 4
_cell_length_a 38.3334(2)
_cell_length_b 33.8624(3)
_cell_length_c 42.0755(3)
_cell_measurement_reflns_used 65384
_cell_measurement_temperature 123(2)
_cell_measurement_theta_max 29.460
_cell_measurement_theta_min 0.493
_cell_volume 53561.2(7)
_computing_cell_refinement HKL2000
_computing_data_collection 'Rigaku CrystalClear'
_computing_data_reduction HKL2000
_computing_structure_refinement 'SHELXL-2014/6 (Sheldrick, 2014)'
_computing_structure_solution 'SHELXS-97 (Sheldrick, 1990)'
_diffrn_ambient_temperature 123(2)
_diffrn_measured_fraction_theta_full 0.993
_diffrn_measured_fraction_theta_max 0.981
_diffrn_measurement_device_type CCD
_diffrn_radiation_type MoK\a
_diffrn_radiation_wavelength 0.71069
_diffrn_reflns_av_R_equivalents 0.085
_diffrn_reflns_av_unetI/netI 0.0460
_diffrn_reflns_Laue_measured_fraction_full 0.993
_diffrn_reflns_Laue_measured_fraction_max 0.981
_diffrn_reflns_number 74139
_diffrn_reflns_point_group_measured_fraction_full 0.506
_diffrn_reflns_point_group_measured_fraction_max 0.498
_diffrn_reflns_theta_full 25.240
_diffrn_reflns_theta_max 29.460
_diffrn_reflns_theta_min 0.493
_exptl_absorpt_coefficient_mu 0.908
_exptl_absorpt_correction_T_max 1.000
_exptl_absorpt_correction_T_min 0.478
_exptl_absorpt_correction_type empirical
_exptl_absorpt_process_details 'HKL2000 DENZO SCALEPACK'
_exptl_crystal_colour purple
_exptl_crystal_density_diffrn 1.272
_exptl_crystal_density_method 'not measured'
_exptl_crystal_description block
_exptl_crystal_F_000 20140
_exptl_crystal_size_max 0.12
_exptl_crystal_size_mid 0.12
_exptl_crystal_size_min 0.12
_refine_diff_density_max 1.847
_refine_diff_density_min -1.515
_refine_diff_density_rms 0.260
_refine_ls_abs_structure_details
;
No quotients, so Flack parameter determined by classical intensity fit
;
_refine_ls_abs_structure_Flack 0.075(19)
_refine_ls_extinction_method none
_refine_ls_goodness_of_fit_ref 1.011
_refine_ls_hydrogen_treatment constr
_refine_ls_matrix_type full
_refine_ls_number_parameters 3049
_refine_ls_number_reflns 74139
_refine_ls_number_restraints 37
_refine_ls_restrained_S_all 1.012
_refine_ls_R_factor_all 0.0782
_refine_ls_R_factor_gt 0.0622
_refine_ls_shift/su_max 0.002
_refine_ls_shift/su_mean 0.000
_refine_ls_structure_factor_coef Fsqd
_refine_ls_weighting_details 'w=1/[\s^2^(Fo^2^)+(0.1499P)^2^] where P=(Fo^2^+2Fc^2^)/3'
_refine_ls_weighting_scheme calc
_refine_ls_wR_factor_gt 0.1750
_refine_ls_wR_factor_ref 0.1951
_reflns_Friedel_coverage 0.000
_reflns_Friedel_fraction_full 0.000
_reflns_Friedel_fraction_max 0.000
_reflns_number_gt 59720
_reflns_number_total 74139
_reflns_threshold_expression 'I > 2\s(I)'
_cod_data_source_file ja9b02541_si_002.cif
_cod_data_source_block TPP-III
_cod_original_cell_volume 53561.1(7)
_cod_database_code 4128237
_shelx_space_group_comment
;
The symmetry employed for this shelxl refinement is uniquely defined
by the following loop, which should always be used as a source of
symmetry information in preference to the above space-group names.
They are only intended as comments.
;
_shelxl_version_number 2014/6
_platon_squeeze_void_probe_radius 1.20

loop_
_space_group_symop_operation_xyz
'x, y, z'
'-x, y, -z'
'x+1/2, y+1/2, z'
'-x+1/2, y+1/2, -z'

loop_
_atom_site_label
_atom_site_type_symbol
_atom_site_fract_x
_atom_site_fract_y
_atom_site_fract_z
_atom_site_U_iso_or_equiv
_atom_site_adp_type
_atom_site_occupancy
_atom_site_site_symmetry_order
_atom_site_calc_flag
_atom_site_refinement_flags_posn
_atom_site_refinement_flags_adp
_atom_site_refinement_flags_occupancy
C1 C 0.5446(3) 0.7774(3) 0.6670(2) 0.050(2) Uani 1 1 d . . .
H1 H 0.5450 0.7757 0.6891 0.060 Uiso 1 1 calc R U .
C2 C 0.5659(3) 0.7568(3) 0.6223(2) 0.0445(19) Uani 1 1 d . . .
H2 H 0.5818 0.7416 0.6135 0.053 Uiso 1 1 calc R U .
C3 C 0.4594(3) 0.7767(3) 0.3977(2) 0.0418(18) Uani 1 1 d . . .
H3 H 0.4609 0.7756 0.4200 0.050 Uiso 1 1 calc R U .
C4 C 0.4820(2) 0.8001(3) 0.3518(2) 0.0425(18) Uani 1 1 d . . .
H4 H 0.4978 0.8147 0.3423 0.051 Uiso 1 1 calc R U .
C5 C 0.4840(2) 0.7999(2) 0.3840(2) 0.0408(18) Uani 1 1 d . . .
C6 C 0.6173(3) 0.6939(3) 0.5438(2) 0.0438(19) Uani 1 1 d . . .
H6 H 0.6035 0.6744 0.5507 0.053 Uiso 1 1 calc R U .
C7 C 0.6000(2) 0.7255(3) 0.5270(2) 0.047(2) Uani 1 1 d . . .
H7 H 0.5754 0.7275 0.5235 0.056 Uiso 1 1 calc R U .
C8 C 0.6203(2) 0.7543(2) 0.51543(19) 0.0344(15) Uani 1 1 d . . .
C9 C 0.6563(3) 0.7494(3) 0.5213(3) 0.050(2) Uani 1 1 d . . .
H9 H 0.6705 0.7681 0.5138 0.060 Uiso 1 1 calc R U .
C10 C 0.6722(3) 0.7162(3) 0.5386(2) 0.053(2) Uani 1 1 d . . .
H10 H 0.6967 0.7129 0.5417 0.064 Uiso 1 1 calc R U .
C11 C 0.5152(3) 0.6388(3) 0.5763(3) 0.051(2) Uani 1 1 d . . .
H11 H 0.5279 0.6557 0.5918 0.061 Uiso 1 1 calc R U .
C12 C 0.4935(3) 0.6543(4) 0.5499(3) 0.061(3) Uani 1 1 d . . .
H12 H 0.4916 0.6815 0.5472 0.073 Uiso 1 1 calc R U .
C13 C 0.4736(3) 0.6284(5) 0.5264(3) 0.065(3) Uani 1 1 d . . .
H13 H 0.4583 0.6385 0.5083 0.078 Uiso 1 1 calc R U .
C14 C 0.4774(3) 0.5888(4) 0.5307(3) 0.065(3) Uani 1 1 d . . .
H14 H 0.4647 0.5711 0.5159 0.078 Uiso 1 1 calc R U .
C15 C 0.5009(3) 0.5758(3) 0.5579(3) 0.065(3) Uani 1 1 d . . .
H15 H 0.5043 0.5487 0.5601 0.078 Uiso 1 1 calc R U .
C16 C 0.4928(2) 1.0603(2) 0.39804(18) 0.0366(17) Uani 1 1 d . . .
H16 H 0.4810 1.0800 0.4072 0.044 Uiso 1 1 calc R U .
C17 C 0.5071(3) 1.0283(3) 0.4166(2) 0.0416(18) Uani 1 1 d . . .
H17 H 0.5037 1.0260 0.4378 0.050 Uiso 1 1 calc R U .
C18 C 0.5262(2) 0.9998(2) 0.4043(2) 0.0376(17) Uani 1 1 d . . .
C19 C 0.5311(2) 1.0036(2) 0.37265(19) 0.0371(17) Uani 1 1 d . . .
H19 H 0.5449 0.9858 0.3636 0.045 Uiso 1 1 calc R U .
C20 C 0.5144(3) 1.0357(3) 0.3551(2) 0.048(2) Uani 1 1 d . . .
H20 H 0.5164 1.0380 0.3335 0.057 Uiso 1 1 calc R U .
C21 C 0.5833(3) 1.1137(4) 0.5339(2) 0.058(3) Uani 1 1 d . . .
H21 H 0.5966 1.0983 0.5502 0.069 Uiso 1 1 calc R U .
C22 C 0.5620(3) 1.0940(3) 0.5091(3) 0.058(3) Uani 1 1 d . . .
H22 H 0.5630 1.0666 0.5077 0.070 Uiso 1 1 calc R U .
C23 C 0.5386(3) 1.1159(4) 0.4854(3) 0.058(3) Uani 1 1 d . . .
H23 H 0.5219 1.1037 0.4694 0.070 Uiso 1 1 calc R U .
C24 C 0.5420(3) 1.1563(4) 0.4875(3) 0.061(3) Uani 1 1 d . . .
H24 H 0.5287 1.1730 0.4722 0.073 Uiso 1 1 calc R U .
C25 C 0.5656(3) 1.1701(4) 0.5130(3) 0.066(3) Uani 1 1 d . . .
H25 H 0.5676 1.1974 0.5139 0.080 Uiso 1 1 calc R U .
C26 C 0.6188(2) 0.9999(2) 0.5946(2) 0.0396(17) Uani 1 1 d . . .
H26 H 0.6025 1.0143 0.6035 0.047 Uiso 1 1 calc R U .
C27 C 0.6078(3) 0.9786(3) 0.5673(2) 0.047(2) Uani 1 1 d . . .
H27 H 0.5839 0.9797 0.5573 0.057 Uiso 1 1 calc R U .
C28 C 0.6306(2) 0.9556(2) 0.5538(2) 0.0394(18) Uani 1 1 d . . .
C29 C 0.6667(3) 0.9559(3) 0.5700(2) 0.048(2) Uani 1 1 d . . .
H29 H 0.6836 0.9406 0.5625 0.058 Uiso 1 1 calc R U .
C30 C 0.6761(3) 0.9789(4) 0.5967(3) 0.063(3) Uani 1 1 d . . .
H30 H 0.7000 0.9794 0.6067 0.076 Uiso 1 1 calc R U .
C31 C 0.5127(3) 0.8238(3) 0.4060(2) 0.0412(18) Uani 1 1 d . . .
C32 C 0.5368(2) 0.8012(2) 0.4289(2) 0.0368(16) Uani 1 1 d . . .
C33 C 0.5413(2) 0.7594(2) 0.4295(2) 0.045(2) Uani 1 1 d . . .
H33 H 0.5280 0.7417 0.4151 0.054 Uiso 1 1 calc R U .
C34 C 0.5679(3) 0.7495(3) 0.4544(2) 0.0440(19) Uani 1 1 d . . .
H34 H 0.5771 0.7246 0.4603 0.053 Uiso 1 1 calc R U .
C35 C 0.5788(2) 0.7879(2) 0.4699(2) 0.0392(17) Uani 1 1 d . . .
C36 C 0.6046(2) 0.7909(3) 0.4992(2) 0.045(2) Uani 1 1 d . . .
C37 C 0.6152(2) 0.8254(3) 0.5153(2) 0.0390(17) Uani 1 1 d . . .
C38 C 0.6355(3) 0.8289(3) 0.5478(2) 0.047(2) Uani 1 1 d . . .
H38 H 0.6454 0.8084 0.5612 0.056 Uiso 1 1 calc R U .
C39 C 0.6373(2) 0.8688(3) 0.5550(2) 0.0417(19) Uani 1 1 d . . .
H39 H 0.6476 0.8796 0.5750 0.050 Uiso 1 1 calc R U .
C40 C 0.6211(2) 0.8904(3) 0.52784(19) 0.0386(17) Uani 1 1 d . . .
C41 C 0.6171(2) 0.9319(3) 0.5244(2) 0.0373(17) Uani 1 1 d . . .
C42 C 0.6001(2) 0.9523(2) 0.4975(2) 0.0388(17) Uani 1 1 d . . .
C43 C 0.6015(3) 0.9952(3) 0.4944(3) 0.052(2) Uani 1 1 d . . .
H43 H 0.6137 1.0129 0.5095 0.062 Uiso 1 1 calc R U .
C44 C 0.5810(3) 1.0041(2) 0.4644(2) 0.046(2) Uani 1 1 d . . .
H44 H 0.5780 1.0289 0.4546 0.055 Uiso 1 1 calc R U .
C45 C 0.5652(2) 0.9674(2) 0.4512(2) 0.0408(18) Uani 1 1 d . . .
C46 C 0.53960(19) 0.9638(2) 0.42207(19) 0.0301(14) Uani 1 1 d . . .
C47 C 0.5233(2) 0.9288(2) 0.4094(2) 0.0345(15) Uani 1 1 d . . .
C48 C 0.4927(2) 0.9255(3) 0.3840(2) 0.0387(17) Uani 1 1 d . . .
H48 H 0.4802 0.9462 0.3725 0.046 Uiso 1 1 calc R U .
C49 C 0.4853(3) 0.8858(2) 0.3797(2) 0.045(2) Uani 1 1 d . . .
H49 H 0.4670 0.8750 0.3644 0.054 Uiso 1 1 calc R U .
C50 C 0.5101(2) 0.8642(2) 0.4027(2) 0.0364(16) Uani 1 1 d . . .
C51 C 0.4189(3) 0.4027(3) 0.9692(2) 0.049(2) Uani 1 1 d . . .
H51 H 0.4049 0.4179 0.9532 0.059 Uiso 1 1 calc R U .
C52 C 0.4426(3) 0.4207(3) 0.9926(2) 0.047(2) Uani 1 1 d . . .
H52 H 0.4448 0.4480 0.9922 0.056 Uiso 1 1 calc R U .
C53 C 0.4639(3) 0.3997(3) 1.0172(3) 0.058(3) Uani 1 1 d . . .
H53 H 0.4808 0.4120 1.0329 0.070 Uiso 1 1 calc R U .
C54 C 0.4584(3) 0.3587(3) 1.0171(3) 0.054(2) Uani 1 1 d . . .
H54 H 0.4711 0.3431 1.0336 0.065 Uiso 1 1 calc R U .
C55 C 0.4347(3) 0.3421(3) 0.9931(3) 0.056(2) Uani 1 1 d . . .
H55 H 0.4313 0.3149 0.9933 0.067 Uiso 1 1 calc R U .
C56 C 0.5071(2) 0.4727(3) 0.8506(2) 0.0424(18) Uani 1 1 d . . .
H56 H 0.5106 0.4693 0.8295 0.051 Uiso 1 1 calc R U .
C57 C 0.5241(2) 0.5025(3) 0.8680(2) 0.0390(17) Uani 1 1 d . . .
H57 H 0.5390 0.5188 0.8589 0.047 Uiso 1 1 calc R U .
C58 C 0.5196(2) 0.5096(2) 0.9001(2) 0.0366(16) Uani 1 1 d . . .
C59 C 0.5001(2) 0.4824(3) 0.9131(2) 0.0416(18) Uani 1 1 d . . .
H59 H 0.4979 0.4842 0.9347 0.050 Uiso 1 1 calc R U .
C60 C 0.4833(3) 0.4516(2) 0.8934(2) 0.0402(18) Uani 1 1 d . . .
H60 H 0.4702 0.4333 0.9026 0.048 Uiso 1 1 calc R U .
C61 C 0.3758(2) 0.5150(3) 0.9073(2) 0.0437(19) Uani 1 1 d . . .
H61 H 0.3908 0.5018 0.8960 0.052 Uiso 1 1 calc R U .
C62 C 0.3194(3) 0.5346(3) 0.9116(3) 0.049(2) Uani 1 1 d . . .
H62 H 0.2952 0.5350 0.9027 0.059 Uiso 1 1 calc R U .
C63 C 0.4721(3) 0.7095(3) 0.8480(2) 0.047(2) Uani 1 1 d . . .
H63 H 0.4887 0.6977 0.8376 0.057 Uiso 1 1 calc R U .
C64 C 0.4765(2) 0.7083(3) 0.8825(2) 0.0420(19) Uani 1 1 d . . .
C65 C 0.4512(2) 0.7262(3) 0.8964(2) 0.0447(19) Uani 1 1 d . . .
H65 H 0.4527 0.7247 0.9187 0.054 Uiso 1 1 calc R U .
C66 C 0.5044(5) 0.9305(6) 1.0610(4) 0.097(5) Uani 1 1 d . . .
H66 H 0.5094 0.9574 1.0615 0.116 Uiso 1 1 calc R U .
C67 C 0.4754(7) 0.9121(8) 1.0353(5) 0.146(10) Uani 1 1 d . . .
H67 H 0.4579 0.9281 1.0232 0.175 Uiso 1 1 calc R U .
C68 C 0.4748(5) 0.8740(7) 1.0301(5) 0.101(5) Uani 1 1 d . . .
H68 H 0.4601 0.8637 1.0118 0.122 Uiso 1 1 calc R U .
C69 C 0.4962(4) 0.8489(5) 1.0517(3) 0.084(5) Uani 1 1 d . . .
H69 H 0.4952 0.8217 1.0490 0.101 Uiso 1 1 calc R U .
C70 C 0.5198(3) 0.8667(4) 1.0783(3) 0.063(3) Uani 1 1 d . . .
H70 H 0.5342 0.8506 1.0933 0.075 Uiso 1 1 calc R U .
C71 C 0.6721(3) 0.7898(3) 1.0328(2) 0.045(2) Uani 1 1 d . . .
H71 H 0.6968 0.7912 1.0366 0.054 Uiso 1 1 calc R U .
C72 C 0.6558(3) 0.7600(3) 1.0133(2) 0.048(2) Uani 1 1 d . . .
H72 H 0.6693 0.7428 1.0034 0.058 Uiso 1 1 calc R U .
C73 C 0.6191(2) 0.7556(3) 1.0086(2) 0.0397(18) Uani 1 1 d . . .
C74 C 0.6008(3) 0.7835(3) 1.0217(2) 0.047(2) Uani 1 1 d . . .
H74 H 0.5761 0.7825 1.0180 0.056 Uiso 1 1 calc R U .
C75 C 0.6191(3) 0.8139(3) 1.0408(2) 0.0439(19) Uani 1 1 d . . .
H75 H 0.6063 0.8328 1.0499 0.053 Uiso 1 1 calc R U .
C76 C 0.5774(2) 0.7469(3) 1.1231(2) 0.044(2) Uani 1 1 d . . .
H76 H 0.5940 0.7601 1.1135 0.053 Uiso 1 1 calc R U .
C77 C 0.5559(3) 0.7278(3) 1.1689(3) 0.055(2) Uani 1 1 d . . .
H77 H 0.5591 0.7271 1.1914 0.066 Uiso 1 1 calc R U .
C78 C 0.6686(3) 0.5552(3) 1.0600(2) 0.0417(18) Uani 1 1 d . . .
H78 H 0.6840 0.5682 1.0490 0.050 Uiso 1 1 calc R U .
C79 C 0.6308(2) 0.5551(3) 1.0483(2) 0.0397(17) Uani 1 1 d . . .
C80 C 0.6094(2) 0.5346(2) 1.0654(2) 0.0419(19) Uani 1 1 d . . .
H80 H 0.5848 0.5343 1.0582 0.050 Uiso 1 1 calc R U .
C81 C 0.5333(2) 0.5474(3) 0.9178(2) 0.0391(17) Uani 1 1 d . . .
C82 C 0.5602(2) 0.5413(2) 0.9465(2) 0.0369(16) Uani 1 1 d . . .
C83 C 0.5751(3) 0.5055(3) 0.9603(2) 0.0423(19) Uani 1 1 d . . .
H83 H 0.5704 0.4805 0.9513 0.051 Uiso 1 1 calc R U .
C84 C 0.5972(2) 0.5139(2) 0.9887(2) 0.043(2) Uani 1 1 d . . .
H84 H 0.6103 0.4958 1.0028 0.052 Uiso 1 1 calc R U .
C85 C 0.5966(2) 0.5562(2) 0.9929(2) 0.0371(17) Uani 1 1 d . . .
C86 C 0.6151(2) 0.5777(2) 1.01805(19) 0.0329(15) Uani 1 1 d . . .
C87 C 0.6182(2) 0.6196(3) 1.0204(2) 0.0378(17) Uani 1 1 d . . .
C88 C 0.6374(3) 0.6401(3) 1.0481(2) 0.0423(18) Uani 1 1 d . . .
H88 H 0.6494 0.6289 1.0674 0.051 Uiso 1 1 calc R U .
C89 C 0.6346(3) 0.6801(2) 1.0404(2) 0.0407(18) Uani 1 1 d . . .
H89 H 0.6452 0.7009 1.0532 0.049 Uiso 1 1 calc R U .
C90 C 0.6123(2) 0.6832(2) 1.0093(2) 0.0403(18) Uani 1 1 d . . .
C91 C 0.6019(2) 0.7189(2) 0.99293(19) 0.0363(16) Uani 1 1 d . . .
C92 C 0.5744(2) 0.7229(2) 0.96549(19) 0.0347(16) Uani 1 1 d . . .
C93 C 0.5613(3) 0.7594(2) 0.9502(2) 0.0410(19) Uani 1 1 d . . .
H93 H 0.5700 0.7846 0.9559 0.049 Uiso 1 1 calc R U .
C94 C 0.5328(3) 0.7498(2) 0.9254(2) 0.0429(19) Uani 1 1 d . . .
H94 H 0.5184 0.7674 0.9118 0.052 Uiso 1 1 calc R U .
C95 C 0.5300(3) 0.7067(2) 0.9247(2) 0.0422(18) Uani 1 1 d . . .
C96 C 0.5058(2) 0.6858(2) 0.9033(2) 0.0392(17) Uani 1 1 d . . .
C97 C 0.5055(2) 0.6441(2) 0.89868(19) 0.0337(15) Uani 1 1 d . . .
C98 C 0.4797(2) 0.6227(2) 0.8761(2) 0.0401(18) Uani 1 1 d . . .
H98 H 0.4608 0.6338 0.8617 0.048 Uiso 1 1 calc R U .
C99 C 0.4871(2) 0.5839(3) 0.8793(2) 0.0369(16) Uani 1 1 d . . .
H99 H 0.4751 0.5636 0.8668 0.044 Uiso 1 1 calc R U .
C100 C 0.5179(2) 0.5798(2) 0.9063(2) 0.0403(18) Uani 1 1 d . . .
C101 C 0.4592(2) 0.3917(3) 0.6956(2) 0.072(3) Uiso 1 1 d G . .
C102 C 0.4415(3) 0.3558(3) 0.6900(2) 0.084(4) Uiso 1 1 d G . .
H102 H 0.4480 0.3377 0.6756 0.100 Uiso 1 1 calc R U .
C103 C 0.4140(3) 0.3468(2) 0.7061(3) 0.089(4) Uiso 1 1 d G . .
H103 H 0.4022 0.3228 0.7023 0.106 Uiso 1 1 calc R U .
C104 C 0.4043(2) 0.3738(3) 0.7276(3) 0.094(5) Uiso 1 1 d G . .
H104 H 0.3859 0.3678 0.7384 0.113 Uiso 1 1 calc R U .
C105 C 0.4219(3) 0.4097(3) 0.7332(2) 0.085(4) Uiso 1 1 d G . .
H105 H 0.4154 0.4277 0.7476 0.102 Uiso 1 1 calc R U .
C106 C 0.4494(3) 0.4186(2) 0.7172(2) 0.079(4) Uiso 1 1 d G . .
H106 H 0.4612 0.4427 0.7209 0.095 Uiso 1 1 calc R U .
C111 C 0.5126(2) 0.3616(2) 0.6622(2) 0.056(2) Uiso 1 1 d G . .
C112 C 0.5442(2) 0.3478(2) 0.68097(18) 0.084(4) Uiso 1 1 d G . .
H112 H 0.5559 0.3626 0.6984 0.100 Uiso 1 1 calc R U .
C113 C 0.5581(2) 0.3118(3) 0.6737(2) 0.069(3) Uiso 1 1 d G . .
H113 H 0.5792 0.3025 0.6862 0.083 Uiso 1 1 calc R U .
C114 C 0.5406(2) 0.2896(2) 0.6476(2) 0.088(4) Uiso 1 1 d G . .
H114 H 0.5499 0.2655 0.6427 0.106 Uiso 1 1 calc R U .
C115 C 0.5090(2) 0.3035(2) 0.62881(19) 0.076(4) Uiso 1 1 d G . .
H115 H 0.4972 0.2886 0.6114 0.092 Uiso 1 1 calc R U .
C116 C 0.49505(19) 0.3395(3) 0.63612(19) 0.072(3) Uiso 1 1 d G . .
H116 H 0.4739 0.3487 0.6236 0.086 Uiso 1 1 calc R U .
C121 C 0.5273(3) 0.4319(4) 0.7010(3) 0.093(5) Uiso 1 1 d G . .
C122 C 0.5354(3) 0.4227(3) 0.7339(3) 0.108(6) Uiso 1 1 d G . .
H122 H 0.5207 0.4059 0.7428 0.130 Uiso 1 1 calc R U .
C123 C 0.5656(3) 0.4386(4) 0.7534(2) 0.091(4) Uiso 1 1 d G . .
H123 H 0.5711 0.4325 0.7754 0.110 Uiso 1 1 calc R U .
C124 C 0.5876(3) 0.4637(3) 0.7401(2) 0.096(5) Uiso 1 1 d G . .
H124 H 0.6078 0.4744 0.7532 0.115 Uiso 1 1 calc R U .
C125 C 0.5795(3) 0.4729(3) 0.7073(3) 0.092(5) Uiso 1 1 d G . .
H125 H 0.5943 0.4897 0.6984 0.110 Uiso 1 1 calc R U .
C126 C 0.5493(3) 0.4570(4) 0.6878(2) 0.105(6) Uiso 1 1 d G . .
H126 H 0.5439 0.4631 0.6658 0.126 Uiso 1 1 calc R U .
C131 C 0.4765(2) 0.4363(3) 0.63948(18) 0.062(3) Uiso 1 1 d G . .
C132 C 0.4913(2) 0.4332(3) 0.6120(2) 0.075(3) Uiso 1 1 d G . .
H132 H 0.5096 0.4153 0.6115 0.090 Uiso 1 1 calc R U .
C133 C 0.4787(3) 0.4567(3) 0.58509(19) 0.097(5) Uiso 1 1 d G . .
H133 H 0.4886 0.4546 0.5667 0.116 Uiso 1 1 calc R U .
C134 C 0.4513(3) 0.4834(3) 0.5857(2) 0.112(6) Uiso 1 1 d G . .
H134 H 0.4428 0.4991 0.5678 0.134 Uiso 1 1 calc R U .
C135 C 0.4364(3) 0.4865(3) 0.6133(3) 0.097(5) Uiso 1 1 d G . .
H135 H 0.4181 0.5043 0.6137 0.117 Uiso 1 1 calc R U .
C136 C 0.4490(3) 0.4630(3) 0.6401(2) 0.076(3) Uiso 1 1 d G . .
H136 H 0.4391 0.4651 0.6585 0.091 Uiso 1 1 calc R U .
C151 C 0.63614(18) 0.8754(2) 0.68562(12) 0.050(2) Uiso 1 1 d G . .
C152 C 0.6259(2) 0.84260(15) 0.66616(16) 0.054(2) Uiso 1 1 d G . .
H152 H 0.6302 0.8173 0.6747 0.065 Uiso 1 1 calc R U .
C153 C 0.6093(2) 0.84757(16) 0.63396(15) 0.060(3) Uiso 1 1 d G . .
H153 H 0.6025 0.8256 0.6209 0.073 Uiso 1 1 calc R U .
C154 C 0.60287(18) 0.8853(2) 0.62123(12) 0.050(2) Uiso 1 1 d G . .
H154 H 0.5917 0.8887 0.5997 0.060 Uiso 1 1 calc R U .
C155 C 0.6131(2) 0.91814(15) 0.64069(16) 0.060(3) Uiso 1 1 d G . .
H155 H 0.6088 0.9434 0.6322 0.071 Uiso 1 1 calc R U .
C156 C 0.6297(2) 0.91318(16) 0.67289(15) 0.061(3) Uiso 1 1 d G . .
H156 H 0.6365 0.9351 0.6859 0.074 Uiso 1 1 calc R U .
C161 C 0.6754(2) 0.91703(19) 0.7429(2) 0.058(2) Uiso 1 1 d G . .
C162 C 0.7118(2) 0.9215(2) 0.7453(2) 0.065(3) Uiso 1 1 d G . .
H162 H 0.7257 0.8999 0.7422 0.078 Uiso 1 1 calc R U .
C163 C 0.72747(16) 0.9584(3) 0.7522(2) 0.081(4) Uiso 1 1 d G . .
H163 H 0.7519 0.9614 0.7538 0.097 Uiso 1 1 calc R U .
C164 C 0.7067(2) 0.9907(2) 0.7568(2) 0.070(3) Uiso 1 1 d G . .
H164 H 0.7171 1.0153 0.7615 0.084 Uiso 1 1 calc R U .
C165 C 0.6702(2) 0.9862(2) 0.7545(2) 0.076(4) Uiso 1 1 d G . .
H165 H 0.6563 1.0078 0.7576 0.092 Uiso 1 1 calc R U .
C166 C 0.65457(16) 0.9493(2) 0.7476(2) 0.075(3) Uiso 1 1 d G . .
H166 H 0.6302 0.9463 0.7460 0.090 Uiso 1 1 calc R U .
C171 C 0.6166(2) 0.8620(3) 0.7476(2) 0.068(3) Uiso 1 1 d G U .
C172 C 0.6209(3) 0.8656(4) 0.7811(2) 0.111(5) Uiso 1 1 d G U .
H172 H 0.6430 0.8723 0.7934 0.133 Uiso 1 1 calc R U .
C173 C 0.5923(4) 0.8590(4) 0.79615(19) 0.139(6) Uiso 1 1 d G U .
H173 H 0.5952 0.8614 0.8185 0.167 Uiso 1 1 calc R U .
C174 C 0.5593(3) 0.8490(4) 0.7778(3) 0.112(5) Uiso 1 1 d G U .
H174 H 0.5401 0.8446 0.7879 0.135 Uiso 1 1 calc R U .
C175 C 0.5549(2) 0.8454(4) 0.7443(3) 0.098(4) Uiso 1 1 d G U .
H175 H 0.5329 0.8387 0.7320 0.118 Uiso 1 1 calc R U .
C176 C 0.5836(3) 0.8520(3) 0.72924(18) 0.077(3) Uiso 1 1 d G U .
H176 H 0.5807 0.8496 0.7069 0.093 Uiso 1 1 calc R U .
C181 C 0.68758(18) 0.83225(19) 0.73713(17) 0.052(2) Uiso 1 1 d G . .
C182 C 0.6932(2) 0.8049(2) 0.71400(13) 0.060(3) Uiso 1 1 d G . .
H182 H 0.6809 0.8072 0.6927 0.073 Uiso 1 1 calc R U .
C183 C 0.7173(2) 0.7743(2) 0.72268(16) 0.069(3) Uiso 1 1 d G . .
H183 H 0.7211 0.7560 0.7072 0.082 Uiso 1 1 calc R U .
C184 C 0.7357(2) 0.7709(2) 0.75448(18) 0.062(3) Uiso 1 1 d G . .
H184 H 0.7518 0.7504 0.7603 0.074 Uiso 1 1 calc R U .
C185 C 0.7301(2) 0.7982(2) 0.77761(14) 0.061(3) Uiso 1 1 d G . .
H185 H 0.7424 0.7960 0.7989 0.074 Uiso 1 1 calc R U .
C186 C 0.7060(2) 0.8289(2) 0.76893(15) 0.065(3) Uiso 1 1 d G . .
H186 H 0.7022 0.8472 0.7844 0.078 Uiso 1 1 calc R U .
C201 C 0.78491(19) 0.56653(18) 0.78162(13) 0.047(2) Uiso 1 1 d G . .
C202 C 0.77181(19) 0.58066(14) 0.75057(15) 0.051(2) Uiso 1 1 d G . .
H202 H 0.7652 0.6070 0.7475 0.062 Uiso 1 1 calc R U .
C203 C 0.76862(19) 0.55541(19) 0.72411(12) 0.052(2) Uiso 1 1 d G . .
H203 H 0.7599 0.5649 0.7033 0.063 Uiso 1 1 calc R U .
C204 C 0.7785(2) 0.51603(18) 0.72871(14) 0.060(3) Uiso 1 1 d G . .
H204 H 0.7764 0.4991 0.7110 0.072 Uiso 1 1 calc R U .
C205 C 0.7917(2) 0.50189(15) 0.75976(17) 0.059(3) Uiso 1 1 d G . .
H205 H 0.7983 0.4755 0.7628 0.071 Uiso 1 1 calc R U .
C206 C 0.7948(2) 0.52714(19) 0.78622(13) 0.068(3) Uiso 1 1 d G . .
H206 H 0.8036 0.5177 0.8070 0.082 Uiso 1 1 calc R U .
C211 C 0.8162(2) 0.5827(3) 0.8493(2) 0.062(3) Uiso 1 1 d G U .
C212 C 0.8477(3) 0.6037(3) 0.8582(3) 0.098(4) Uiso 1 1 d G U .
H212 H 0.8514 0.6266 0.8471 0.118 Uiso 1 1 calc R U .
C213 C 0.8738(3) 0.5906(4) 0.8838(3) 0.130(6) Uiso 1 1 d G U .
H213 H 0.8949 0.6047 0.8898 0.156 Uiso 1 1 calc R U .
C214 C 0.8683(3) 0.5564(4) 0.9005(3) 0.114(5) Uiso 1 1 d G U .
H214 H 0.8857 0.5477 0.9176 0.136 Uiso 1 1 calc R U .
C215 C 0.8367(4) 0.5354(3) 0.8916(3) 0.134(6) Uiso 1 1 d G U .
H215 H 0.8330 0.5126 0.9027 0.160 Uiso 1 1 calc R U .
C216 C 0.8107(3) 0.5485(3) 0.8660(3) 0.103(4) Uiso 1 1 d G U .
H216 H 0.7896 0.5345 0.8600 0.123 Uiso 1 1 calc R U .
C221 C 0.79680(18) 0.64693(16) 0.80590(17) 0.047(2) Uiso 1 1 d G . .
C222 C 0.82279(19) 0.65230(18) 0.78743(18) 0.055(2) Uiso 1 1 d G . .
H222 H 0.8317 0.6307 0.7779 0.066 Uiso 1 1 calc R U .
C223 C 0.83547(19) 0.6900(2) 0.78314(19) 0.081(4) Uiso 1 1 d G . .
H223 H 0.8529 0.6936 0.7708 0.097 Uiso 1 1 calc R U .
C224 C 0.8222(2) 0.72231(16) 0.7973(2) 0.061(3) Uiso 1 1 d G . .
H224 H 0.8307 0.7475 0.7944 0.073 Uiso 1 1 calc R U .
C225 C 0.7962(2) 0.71694(17) 0.81578(19) 0.066(3) Uiso 1 1 d G . .
H225 H 0.7873 0.7386 0.8253 0.079 Uiso 1 1 calc R U .
C226 C 0.78350(18) 0.6793(2) 0.82007(17) 0.059(3) Uiso 1 1 d G . .
H226 H 0.7661 0.6757 0.8324 0.071 Uiso 1 1 calc R U .
C231 C 0.74222(17) 0.5982(3) 0.8253(2) 0.054(2) Uiso 1 1 d G . .
C232 C 0.7130(2) 0.5974(3) 0.79990(15) 0.057(2) Uiso 1 1 d G . .
H232 H 0.7163 0.5976 0.7786 0.069 Uiso 1 1 calc R U .
C233 C 0.67878(18) 0.5962(3) 0.8063(2) 0.078(4) Uiso 1 1 d G . .
H233 H 0.6592 0.5956 0.7893 0.093 Uiso 1 1 calc R U .
C234 C 0.6738(2) 0.5958(4) 0.8382(3) 0.127(7) Uiso 1 1 d G . .
H234 H 0.6509 0.5950 0.8425 0.153 Uiso 1 1 calc R U .
C235 C 0.7030(3) 0.5967(4) 0.86360(18) 0.101(5) Uiso 1 1 d G . .
H235 H 0.6997 0.5964 0.8849 0.121 Uiso 1 1 calc R U .
C236 C 0.7372(3) 0.5979(3) 0.85717(17) 0.118(6) Uiso 1 1 d G . .
H236 H 0.7568 0.5985 0.8742 0.142 Uiso 1 1 calc R U .
C251 C 0.6613(2) 0.7397(2) 0.84638(15) 0.057(2) Uiso 1 1 d G . .
C252 C 0.6810(3) 0.7069(2) 0.8407(2) 0.077(4) Uiso 1 1 d G . .
H252 H 0.6903 0.6900 0.8577 0.092 Uiso 1 1 calc R U .
C253 C 0.6869(3) 0.6994(3) 0.8097(2) 0.093(5) Uiso 1 1 d G . .
H253 H 0.7001 0.6775 0.8059 0.112 Uiso 1 1 calc R U .
C254 C 0.6730(3) 0.7247(3) 0.78436(17) 0.095(5) Uiso 1 1 d G . .
H254 H 0.6769 0.7197 0.7636 0.114 Uiso 1 1 calc R U .
C255 C 0.6533(3) 0.7575(3) 0.79002(17) 0.084(4) Uiso 1 1 d G . .
H255 H 0.6440 0.7744 0.7731 0.101 Uiso 1 1 calc R U .
C256 C 0.6474(2) 0.7650(2) 0.8210(2) 0.067(3) Uiso 1 1 d G . .
H256 H 0.6342 0.7869 0.8248 0.080 Uiso 1 1 calc R U .
C261 C 0.6104(3) 0.7800(4) 0.8812(3) 0.086(4) Uiso 1 1 d G U .
C262 C 0.5803(3) 0.7658(3) 0.8604(3) 0.081(3) Uiso 1 1 d G U .
H262 H 0.5809 0.7412 0.8506 0.097 Uiso 1 1 calc R U .
C263 C 0.5494(3) 0.7882(4) 0.8543(3) 0.104(4) Uiso 1 1 d G U .
H263 H 0.5293 0.7787 0.8404 0.124 Uiso 1 1 calc R U .
C264 C 0.5486(3) 0.8249(4) 0.8689(3) 0.126(5) Uiso 1 1 d G U .
H264 H 0.5279 0.8399 0.8649 0.151 Uiso 1 1 calc R U .
C265 C 0.5787(4) 0.8391(3) 0.8897(3) 0.126(6) Uiso 1 1 d G U .
H265 H 0.5781 0.8636 0.8995 0.152 Uiso 1 1 calc R U .
C266 C 0.6096(3) 0.8166(4) 0.8958(3) 0.129(6) Uiso 1 1 d G U .
H266 H 0.6297 0.8262 0.9097 0.155 Uiso 1 1 calc R U .
C271 C 0.6525(3) 0.7057(3) 0.9076(3) 0.077(3) Uiso 1 1 d G U .
C272 C 0.6218(2) 0.6827(3) 0.9018(2) 0.085(4) Uiso 1 1 d G U .
H272 H 0.6016 0.6916 0.8876 0.102 Uiso 1 1 calc R U .
C273 C 0.6213(3) 0.6465(3) 0.9173(3) 0.086(4) Uiso 1 1 d G U .
H273 H 0.6008 0.6311 0.9134 0.103 Uiso 1 1 calc R U .
C274 C 0.6515(3) 0.6332(3) 0.9385(3) 0.107(5) Uiso 1 1 d G U .
H274 H 0.6512 0.6089 0.9488 0.129 Uiso 1 1 calc R U .
C275 C 0.6822(3) 0.6562(4) 0.9442(3) 0.135(6) Uiso 1 1 d G U .
H275 H 0.7024 0.6473 0.9584 0.162 Uiso 1 1 calc R U .
C276 C 0.6826(2) 0.6924(4) 0.9288(3) 0.112(5) Uiso 1 1 d G U .
H276 H 0.7031 0.7078 0.9327 0.134 Uiso 1 1 calc R U .
C281 C 0.6877(2) 0.7808(2) 0.90812(19) 0.060(3) Uiso 1 1 d G . .
C282 C 0.6874(3) 0.7882(3) 0.9406(2) 0.082(4) Uiso 1 1 d G . .
H282 H 0.6710 0.7755 0.9506 0.098 Uiso 1 1 calc R U .
C283 C 0.7116(3) 0.8146(4) 0.95794(17) 0.107(6) Uiso 1 1 d G . .
H283 H 0.7114 0.8196 0.9797 0.128 Uiso 1 1 calc R U .
C284 C 0.7361(3) 0.8336(3) 0.9429(2) 0.124(7) Uiso 1 1 d G . .
H284 H 0.7524 0.8513 0.9545 0.148 Uiso 1 1 calc R U .
C285 C 0.7364(2) 0.8262(3) 0.9104(2) 0.077(4) Uiso 1 1 d G . .
H285 H 0.7528 0.8389 0.9004 0.092 Uiso 1 1 calc R U .
C286 C 0.7122(2) 0.7998(3) 0.89306(16) 0.065(3) Uiso 1 1 d G . .
H286 H 0.7124 0.7949 0.8713 0.078 Uiso 1 1 calc R U .
C301 C 0.33964(16) 1.1361(2) 0.67395(19) 0.053(2) Uiso 1 1 d G . .
C302 C 0.3223(2) 1.1379(3) 0.64173(16) 0.097(5) Uiso 1 1 d G . .
H302 H 0.3343 1.1312 0.6253 0.116 Uiso 1 1 calc R U .
C303 C 0.2869(2) 1.1498(3) 0.63400(14) 0.111(6) Uiso 1 1 d G . .
H303 H 0.2753 1.1510 0.6124 0.134 Uiso 1 1 calc R U .
C304 C 0.26889(17) 1.1598(3) 0.6585(2) 0.069(3) Uiso 1 1 d G . .
H304 H 0.2452 1.1677 0.6533 0.083 Uiso 1 1 calc R U .
C305 C 0.28626(18) 1.1580(2) 0.69072(17) 0.058(3) Uiso 1 1 d G . .
H305 H 0.2742 1.1647 0.7071 0.070 Uiso 1 1 calc R U .
C306 C 0.32164(18) 1.1461(2) 0.69845(14) 0.058(2) Uiso 1 1 d G . .
H306 H 0.3333 1.1449 0.7200 0.069 Uiso 1 1 calc R U .
C311 C 0.4063(2) 1.1297(3) 0.65023(19) 0.060(3) Uiso 1 1 d G . .
C312 C 0.4270(3) 1.1630(2) 0.6487(2) 0.075(3) Uiso 1 1 d G . .
H312 H 0.4298 1.1817 0.6652 0.091 Uiso 1 1 calc R U .
C313 C 0.4435(3) 1.1685(3) 0.6224(2) 0.087(4) Uiso 1 1 d G . .
H313 H 0.4574 1.1908 0.6213 0.104 Uiso 1 1 calc R U .
C314 C 0.4393(3) 1.1407(3) 0.5976(2) 0.090(4) Uiso 1 1 d G . .
H314 H 0.4503 1.1444 0.5801 0.108 Uiso 1 1 calc R U .
C315 C 0.4185(3) 1.1073(3) 0.5992(2) 0.081(4) Uiso 1 1 d G . .
H315 H 0.4157 1.0887 0.5827 0.098 Uiso 1 1 calc R U .
C316 C 0.4020(3) 1.1018(2) 0.6255(2) 0.098(5) Uiso 1 1 d G . .
H316 H 0.3882 1.0795 0.6266 0.118 Uiso 1 1 calc R U .
C321 C 0.4056(3) 1.1535(2) 0.7201(2) 0.067(3) Uiso 1 1 d G . .
C322 C 0.4001(2) 1.1941(3) 0.7186(2) 0.066(3) Uiso 1 1 d G . .
H322 H 0.3870 1.2055 0.6999 0.079 Uiso 1 1 calc R U .
C323 C 0.4142(3) 1.2176(2) 0.7451(3) 0.091(4) Uiso 1 1 d G . .
H323 H 0.4105 1.2448 0.7441 0.109 Uiso 1 1 calc R U .
C324 C 0.4338(3) 1.2006(4) 0.7730(2) 0.119(7) Uiso 1 1 d G . .
H324 H 0.4432 1.2164 0.7907 0.143 Uiso 1 1 calc R U .
C325 C 0.4393(3) 1.1600(4) 0.7745(2) 0.131(8) Uiso 1 1 d G . .
H325 H 0.4524 1.1486 0.7932 0.158 Uiso 1 1 calc R U .
C326 C 0.4252(3) 1.1365(2) 0.7480(3) 0.101(5) Uiso 1 1 d G . .
H326 H 0.4289 1.1093 0.7490 0.121 Uiso 1 1 calc R U .
C331 C 0.3907(2) 1.0736(2) 0.6965(2) 0.065(3) Uiso 1 1 d G . .
C332 C 0.3626(2) 1.0520(3) 0.7041(2) 0.080(4) Uiso 1 1 d G . .
H332 H 0.3406 1.0639 0.7032 0.096 Uiso 1 1 calc R U .
C333 C 0.3674(3) 1.0125(3) 0.7129(3) 0.106(6) Uiso 1 1 d G . .
H333 H 0.3486 0.9980 0.7180 0.127 Uiso 1 1 calc R U .
C334 C 0.4003(4) 0.9946(2) 0.7142(3) 0.162(10) Uiso 1 1 d G . .
H334 H 0.4035 0.9682 0.7201 0.195 Uiso 1 1 calc R U .
C335 C 0.4284(3) 1.0162(3) 0.7066(3) 0.131(8) Uiso 1 1 d G . .
H335 H 0.4504 1.0043 0.7075 0.158 Uiso 1 1 calc R U .
C336 C 0.4236(2) 1.0557(3) 0.6978(2) 0.076(3) Uiso 1 1 d G . .
H336 H 0.4424 1.0702 0.6928 0.091 Uiso 1 1 calc R U .
C351 C 0.4050(3) 0.6125(4) 0.6602(2) 0.087(4) Uiso 1 1 d G . .
C352 C 0.4309(3) 0.5885(3) 0.6512(2) 0.074(3) Uiso 1 1 d G . .
H352 H 0.4385 0.5659 0.6631 0.089 Uiso 1 1 calc R U .
C353 C 0.4455(3) 0.5984(4) 0.6245(3) 0.094(5) Uiso 1 1 d G . .
H353 H 0.4628 0.5824 0.6185 0.113 Uiso 1 1 calc R U .
C354 C 0.4341(4) 0.6323(4) 0.6068(3) 0.152(10) Uiso 1 1 d G . .
H354 H 0.4439 0.6389 0.5889 0.183 Uiso 1 1 calc R U .
C355 C 0.4082(4) 0.6562(3) 0.6157(3) 0.111(6) Uiso 1 1 d G . .
H355 H 0.4006 0.6789 0.6039 0.133 Uiso 1 1 calc R U .
C356 C 0.3936(3) 0.6463(3) 0.6425(3) 0.132(8) Uiso 1 1 d G . .
H356 H 0.3763 0.6623 0.6485 0.158 Uiso 1 1 calc R U .
C361 C 0.3459(3) 0.6283(3) 0.6929(3) 0.087(4) Uiso 1 1 d G U .
C362 C 0.3486(3) 0.6615(4) 0.7126(3) 0.092(4) Uiso 1 1 d G U .
H362 H 0.3697 0.6667 0.7271 0.111 Uiso 1 1 calc R U .
C363 C 0.3198(3) 0.6870(3) 0.7106(3) 0.111(5) Uiso 1 1 d G U .
H363 H 0.3216 0.7092 0.7238 0.133 Uiso 1 1 calc R U .
C364 C 0.2883(3) 0.6792(4) 0.6888(3) 0.110(5) Uiso 1 1 d G U .
H364 H 0.2690 0.6962 0.6875 0.132 Uiso 1 1 calc R U .
C365 C 0.2856(3) 0.6459(4) 0.6691(3) 0.111(5) Uiso 1 1 d G U .
H365 H 0.2645 0.6407 0.6545 0.133 Uiso 1 1 calc R U .
C366 C 0.3144(4) 0.6205(3) 0.6711(3) 0.123(5) Uiso 1 1 d G U .
H366 H 0.3126 0.5983 0.6579 0.147 Uiso 1 1 calc R U .
C371 C 0.3707(3) 0.5458(3) 0.6872(3) 0.074(3) Uiso 1 1 d G . .
C372 C 0.3600(4) 0.5325(4) 0.6555(2) 0.127(7) Uiso 1 1 d G . .
H372 H 0.3601 0.5497 0.6383 0.153 Uiso 1 1 calc R U .
C373 C 0.3492(4) 0.4936(4) 0.6496(2) 0.133(8) Uiso 1 1 d G . .
H373 H 0.3420 0.4847 0.6284 0.159 Uiso 1 1 calc R U .
C374 C 0.3491(4) 0.4679(3) 0.6754(3) 0.145(9) Uiso 1 1 d G . .
H374 H 0.3419 0.4418 0.6714 0.174 Uiso 1 1 calc R U .
C375 C 0.3598(4) 0.4812(3) 0.7070(3) 0.107(6) Uiso 1 1 d G . .
H375 H 0.3598 0.4640 0.7243 0.128 Uiso 1 1 calc R U .
C376 C 0.3706(3) 0.5201(3) 0.7129(2) 0.082(4) Uiso 1 1 d G . .
H376 H 0.3778 0.5290 0.7341 0.099 Uiso 1 1 calc R U .
C381 C 0.4142(2) 0.6053(3) 0.73040(18) 0.066(3) Uiso 1 1 d G . .
C382 C 0.4485(2) 0.6181(3) 0.72989(19) 0.077(4) Uiso 1 1 d G . .
H382 H 0.4557 0.6217 0.7102 0.093 Uiso 1 1 calc R U .
C383 C 0.4721(2) 0.6255(3) 0.7588(2) 0.099(5) Uiso 1 1 d G . .
H383 H 0.4951 0.6341 0.7584 0.119 Uiso 1 1 calc R U .
C384 C 0.4614(3) 0.6201(3) 0.78821(19) 0.089(4) Uiso 1 1 d G . .
H384 H 0.4772 0.6251 0.8075 0.107 Uiso 1 1 calc R U .
C385 C 0.4271(3) 0.6073(3) 0.78872(18) 0.087(4) Uiso 1 1 d G . .
H385 H 0.4199 0.6037 0.8084 0.105 Uiso 1 1 calc R U .
C386 C 0.4035(2) 0.5999(3) 0.7598(2) 0.089(4) Uiso 1 1 d G . .
H386 H 0.3805 0.5913 0.7602 0.107 Uiso 1 1 calc R U .
C401 C 0.2688(2) 0.67012(17) 0.79457(19) 0.053(2) Uiso 1 1 d G . .
C402 C 0.29238(15) 0.6985(2) 0.78757(18) 0.053(2) Uiso 1 1 d G . .
H402 H 0.3165 0.6928 0.7904 0.064 Uiso 1 1 calc R U .
C403 C 0.2799(2) 0.73553(19) 0.7764(2) 0.056(2) Uiso 1 1 d G . .
H403 H 0.2956 0.7545 0.7717 0.067 Uiso 1 1 calc R U .
C404 C 0.2438(2) 0.7441(2) 0.7722(2) 0.095(5) Uiso 1 1 d G . .
H404 H 0.2354 0.7689 0.7647 0.115 Uiso 1 1 calc R U .
C405 C 0.22024(16) 0.7157(3) 0.7792(2) 0.083(4) Uiso 1 1 d G . .
H405 H 0.1961 0.7214 0.7764 0.100 Uiso 1 1 calc R U .
C406 C 0.23275(18) 0.6787(2) 0.7904(2) 0.081(4) Uiso 1 1 d G . .
H406 H 0.2170 0.6597 0.7951 0.097 Uiso 1 1 calc R U .
C411 C 0.32885(13) 0.62742(17) 0.83444(14) 0.0412(18) Uiso 1 1 d G . .
C412 C 0.33561(14) 0.66197(15) 0.85243(15) 0.0442(19) Uiso 1 1 d G . .
H412 H 0.3191 0.6824 0.8493 0.053 Uiso 1 1 calc R U .
C413 C 0.36708(16) 0.66597(14) 0.87509(14) 0.0458(19) Uiso 1 1 d G . .
H413 H 0.3716 0.6891 0.8871 0.055 Uiso 1 1 calc R U .
C414 C 0.39177(13) 0.63542(18) 0.87977(14) 0.050(2) Uiso 1 1 d G . .
H414 H 0.4128 0.6381 0.8949 0.060 Uiso 1 1 calc R U .
C415 C 0.38501(15) 0.60087(15) 0.86178(16) 0.047(2) Uiso 1 1 d G . .
H415 H 0.4015 0.5804 0.8649 0.056 Uiso 1 1 calc R U .
C416 C 0.35354(16) 0.59687(14) 0.83912(15) 0.056(2) Uiso 1 1 d G . .
H416 H 0.3490 0.5737 0.8271 0.067 Uiso 1 1 calc R U .
C421 C 0.28498(18) 0.59093(17) 0.77318(13) 0.0424(18) Uiso 1 1 d G . .
C422 C 0.26686(19) 0.60384(16) 0.74310(16) 0.055(2) Uiso 1 1 d G . .
H422 H 0.2568 0.6289 0.7409 0.066 Uiso 1 1 calc R U .
C423 C 0.2638(2) 0.5793(2) 0.71623(13) 0.062(3) Uiso 1 1 d G . .
H423 H 0.2517 0.5879 0.6961 0.074 Uiso 1 1 calc R U .
C424 C 0.2788(2) 0.5418(2) 0.71945(14) 0.072(3) Uiso 1 1 d G . .
H424 H 0.2768 0.5253 0.7015 0.086 Uiso 1 1 calc R U .
C425 C 0.2970(2) 0.52887(16) 0.74953(17) 0.064(3) Uiso 1 1 d G . .
H425 H 0.3070 0.5038 0.7517 0.077 Uiso 1 1 calc R U .
C426 C 0.30003(18) 0.55344(19) 0.77640(13) 0.053(2) Uiso 1 1 d G . .
H426 H 0.3122 0.5448 0.7965 0.064 Uiso 1 1 calc R U .
C431 C 0.25579(17) 0.6024(2) 0.83217(15) 0.0418(18) Uiso 1 1 d G . .
C432 C 0.25986(18) 0.6111(2) 0.86497(15) 0.072(3) Uiso 1 1 d G . .
H432 H 0.2785 0.6271 0.8750 0.086 Uiso 1 1 calc R U .
C433 C 0.2360(2) 0.5960(3) 0.88283(13) 0.065(3) Uiso 1 1 d G . .
H433 H 0.2387 0.6018 0.9048 0.078 Uiso 1 1 calc R U .
C434 C 0.2081(2) 0.5721(3) 0.86789(18) 0.083(4) Uiso 1 1 d G . .
H434 H 0.1922 0.5619 0.8798 0.100 Uiso 1 1 calc R U .
C435 C 0.20404(19) 0.5633(2) 0.83510(18) 0.074(3) Uiso 1 1 d G . .
H435 H 0.1854 0.5473 0.8251 0.089 Uiso 1 1 calc R U .
C436 C 0.22788(19) 0.5785(2) 0.81724(13) 0.053(2) Uiso 1 1 d G . .
H436 H 0.2252 0.5726 0.7953 0.064 Uiso 1 1 calc R U .
C451 C 0.8056(2) 0.9413(2) 1.26145(15) 0.058(3) Uiso 1 1 d G . .
C452 C 0.8174(2) 0.9801(2) 1.26584(15) 0.067(3) Uiso 1 1 d G . .
H452 H 0.8291 0.9885 1.2862 0.081 Uiso 1 1 calc R U .
C453 C 0.8118(2) 1.00617(17) 1.23984(19) 0.068(3) Uiso 1 1 d G . .
H453 H 0.8197 1.0321 1.2428 0.082 Uiso 1 1 calc R U .
C454 C 0.7943(2) 0.9935(2) 1.20946(16) 0.074(3) Uiso 1 1 d G . .
H454 H 0.7905 1.0109 1.1921 0.088 Uiso 1 1 calc R U .
C455 C 0.7825(2) 0.9547(2) 1.20508(14) 0.062(3) Uiso 1 1 d G . .
H455 H 0.7708 0.9462 1.1848 0.075 Uiso 1 1 calc R U .
C456 C 0.7881(2) 0.92858(17) 1.23107(18) 0.063(3) Uiso 1 1 d G . .
H456 H 0.7802 0.9026 1.2281 0.076 Uiso 1 1 calc R U .
C461 C 0.8453(2) 0.9233(3) 1.3267(2) 0.071(3) Uiso 1 1 d G . .
C462 C 0.8445(2) 0.9598(3) 1.3417(2) 0.082(4) Uiso 1 1 d G . .
H462 H 0.8253 0.9766 1.3352 0.098 Uiso 1 1 calc R U .
C463 C 0.8724(3) 0.9711(2) 1.3663(2) 0.087(4) Uiso 1 1 d G . .
H463 H 0.8718 0.9955 1.3763 0.104 Uiso 1 1 calc R U .
C464 C 0.9011(2) 0.9459(3) 1.3760(2) 0.097(5) Uiso 1 1 d G . .
H464 H 0.9198 0.9535 1.3925 0.116 Uiso 1 1 calc R U .
C465 C 0.9020(2) 0.9094(3) 1.3610(3) 0.093(5) Uiso 1 1 d G . .
H465 H 0.9212 0.8926 1.3675 0.112 Uiso 1 1 calc R U .
C466 C 0.8741(3) 0.8981(2) 1.3364(2) 0.074(3) Uiso 1 1 d G . .
H466 H 0.8746 0.8737 1.3264 0.089 Uiso 1 1 calc R U .
C471 C 0.8202(3) 0.8604(2) 1.2829(2) 0.062(3) Uiso 1 1 d G . .
C472 C 0.8431(3) 0.8554(3) 1.2613(2) 0.087(4) Uiso 1 1 d G . .
H472 H 0.8513 0.8773 1.2516 0.104 Uiso 1 1 calc R U .
C473 C 0.8538(3) 0.8177(3) 1.2543(2) 0.108(6) Uiso 1 1 d G . .
H473 H 0.8691 0.8143 1.2399 0.129 Uiso 1 1 calc R U .
C474 C 0.8415(3) 0.7850(2) 1.2689(3) 0.090(4) Uiso 1 1 d G . .
H474 H 0.8487 0.7597 1.2642 0.108 Uiso 1 1 calc R U .
C475 C 0.8187(3) 0.7900(2) 1.2904(2) 0.074(3) Uiso 1 1 d G . .
H475 H 0.8105 0.7682 1.3002 0.088 Uiso 1 1 calc R U .
C476 C 0.8080(2) 0.8277(3) 1.2974(2) 0.082(4) Uiso 1 1 d G . .
H476 H 0.7927 0.8311 1.3118 0.098 Uiso 1 1 calc R U .
C481 C 0.7691(2) 0.9081(3) 1.3091(3) 0.076(3) Uiso 1 1 d G U .
C482 C 0.7375(3) 0.9120(3) 1.28671(19) 0.065(3) Uiso 1 1 d G U .
H482 H 0.7378 0.9130 1.2647 0.078 Uiso 1 1 calc R U .
C483 C 0.7053(2) 0.9142(4) 1.2972(3) 0.100(4) Uiso 1 1 d G U .
H483 H 0.6841 0.9168 1.2822 0.120 Uiso 1 1 calc R U .
C484 C 0.7048(3) 0.9127(5) 1.3301(3) 0.155(7) Uiso 1 1 d G U .
H484 H 0.6833 0.9142 1.3371 0.186 Uiso 1 1 calc R U .
C485 C 0.7365(4) 0.9088(5) 1.3526(2) 0.165(7) Uiso 1 1 d G U .
H485 H 0.7362 0.9077 1.3746 0.198 Uiso 1 1 calc R U .
C486 C 0.7686(3) 0.9065(5) 1.3421(2) 0.140(6) Uiso 1 1 d G U .
H486 H 0.7898 0.9039 1.3571 0.168 Uiso 1 1 calc R U .
C501 C 0.8475(3) 0.7256(3) 1.1494(2) 0.067(3) Uiso 1 1 d G . .
C502 C 0.8698(3) 0.7450(2) 1.1746(3) 0.084(4) Uiso 1 1 d G . .
H502 H 0.8764 0.7710 1.1721 0.101 Uiso 1 1 calc R U .
C503 C 0.8824(3) 0.7254(4) 1.2036(2) 0.125(7) Uiso 1 1 d G . .
H503 H 0.8973 0.7383 1.2205 0.150 Uiso 1 1 calc R U .
C504 C 0.8726(3) 0.6864(4) 1.2074(2) 0.109(6) Uiso 1 1 d G . .
H504 H 0.8809 0.6733 1.2268 0.131 Uiso 1 1 calc R U .
C505 C 0.8502(3) 0.6670(3) 1.1822(3) 0.102(5) Uiso 1 1 d G . .
H505 H 0.8436 0.6410 1.1848 0.122 Uiso 1 1 calc R U .
C506 C 0.8377(3) 0.6866(3) 1.1532(2) 0.093(5) Uiso 1 1 d G . .
H506 H 0.8227 0.6737 1.1364 0.111 Uiso 1 1 calc R U .
C511 C 0.8135(2) 0.7973(2) 1.1226(2) 0.058(3) Uiso 1 1 d G . .
C512 C 0.7968(3) 0.7998(3) 1.1490(2) 0.086(4) Uiso 1 1 d G . .
H512 H 0.7948 0.7775 1.1614 0.103 Uiso 1 1 calc R U .
C513 C 0.7832(3) 0.8357(3) 1.1570(2) 0.095(5) Uiso 1 1 d G . .
H513 H 0.7720 0.8374 1.1746 0.114 Uiso 1 1 calc R U .
C514 C 0.7861(3) 0.8691(2) 1.1385(3) 0.094(5) Uiso 1 1 d G . .
H514 H 0.7770 0.8931 1.1438 0.113 Uiso 1 1 calc R U .
C515 C 0.8028(3) 0.8666(2) 1.1120(3) 0.115(6) Uiso 1 1 d G . .
H515 H 0.8048 0.8889 1.0996 0.138 Uiso 1 1 calc R U .
C516 C 0.8165(3) 0.8307(3) 1.1041(2) 0.087(4) Uiso 1 1 d G . .
H516 H 0.8277 0.8290 1.0864 0.105 Uiso 1 1 calc R U .
C521 C 0.86448(18) 0.7579(2) 1.08940(16) 0.052(2) Uiso 1 1 d G . .
C522 C 0.8997(2) 0.7612(3) 1.10550(14) 0.084(4) Uiso 1 1 d G . .
H522 H 0.9054 0.7582 1.1279 0.101 Uiso 1 1 calc R U .
C523 C 0.92625(16) 0.7688(3) 1.0881(2) 0.076(3) Uiso 1 1 d G . .
H523 H 0.9498 0.7710 1.0989 0.091 Uiso 1 1 calc R U .
C524 C 0.91767(19) 0.7732(3) 1.0547(2) 0.089(4) Uiso 1 1 d G . .
H524 H 0.9355 0.7783 1.0430 0.106 Uiso 1 1 calc R U .
C525 C 0.8825(2) 0.7699(3) 1.03856(14) 0.074(3) Uiso 1 1 d G . .
H525 H 0.8768 0.7729 1.0162 0.089 Uiso 1 1 calc R U .
C526 C 0.85590(16) 0.7623(2) 1.05593(16) 0.057(2) Uiso 1 1 d G . .
H526 H 0.8324 0.7601 1.0452 0.069 Uiso 1 1 calc R U .
C531 C 0.79508(18) 0.7231(2) 1.08796(19) 0.056(2) Uiso 1 1 d G . .
C532 C 0.7598(2) 0.7325(2) 1.0879(2) 0.061(3) Uiso 1 1 d G . .
H532 H 0.7543 0.7545 1.0992 0.073 Uiso 1 1 calc R U .
C533 C 0.73265(16) 0.7090(3) 1.0709(2) 0.082(4) Uiso 1 1 d G . .
H533 H 0.7090 0.7153 1.0709 0.099 Uiso 1 1 calc R U .
C534 C 0.7409(2) 0.6761(3) 1.0540(2) 0.075(3) Uiso 1 1 d G . .
H534 H 0.7227 0.6604 1.0427 0.090 Uiso 1 1 calc R U .
C535 C 0.7762(2) 0.6667(2) 1.0541(2) 0.090(4) Uiso 1 1 d G . .
H535 H 0.7816 0.6447 1.0428 0.108 Uiso 1 1 calc R U .
C536 C 0.80327(17) 0.6902(3) 1.0711(2) 0.072(3) Uiso 1 1 d G . .
H536 H 0.8269 0.6839 1.0711 0.087 Uiso 1 1 calc R U .
C551 C 0.4713(5) 0.5047(5) 0.7692(4) 0.089(4) Uiso 1 1 d . . .
H55A H 0.4800 0.5017 0.7920 0.134 Uiso 1 1 calc R U .
H55B H 0.4498 0.5202 0.7657 0.134 Uiso 1 1 calc R U .
H55C H 0.4663 0.4792 0.7594 0.134 Uiso 1 1 calc R U .
C552 C 0.5310(5) 0.5407(6) 0.7713(5) 0.103(5) Uiso 1 1 d . . .
H55D H 0.5334 0.5337 0.7937 0.155 Uiso 1 1 calc R U .
H55E H 0.5505 0.5298 0.7629 0.155 Uiso 1 1 calc R U .
H55F H 0.5310 0.5689 0.7692 0.155 Uiso 1 1 calc R U .
C553 C 0.4907(6) 0.5314(6) 0.7238(5) 0.109(6) Uiso 1 1 d . . .
C554 C 0.5162(5) 0.5542(5) 0.7051(4) 0.088(4) Uiso 1 1 d . . .
H55G H 0.5054 0.5557 0.6825 0.132 Uiso 1 1 calc R U .
H55H H 0.5203 0.5803 0.7138 0.132 Uiso 1 1 calc R U .
H55I H 0.5384 0.5404 0.7075 0.132 Uiso 1 1 calc R U .
N1 N 0.56926(18) 0.75803(19) 0.65518(16) 0.0329(13) Uani 1 1 d . . .
N2 N 0.6527(2) 0.6893(2) 0.55082(18) 0.0386(15) Uani 1 1 d . . .
N3 N 0.5188(2) 0.5981(3) 0.5808(2) 0.054(2) Uani 1 1 d . . .
N4 N 0.3416(2) 0.5135(2) 0.89572(19) 0.0448(17) Uani 1 1 d . . .
N5 N 0.4151(2) 0.3639(2) 0.96828(16) 0.0401(15) Uani 1 1 d . . .
N6 N 0.4851(2) 0.4472(2) 0.86196(19) 0.0394(15) Uani 1 1 d . . .
N7 N 0.5042(2) 1.06320(19) 0.63294(18) 0.0415(16) Uani 1 1 d . . .
N8 N 0.5865(2) 1.1511(3) 0.5370(2) 0.0514(19) Uani 1 1 d . . .
N9 N 0.6546(2) 1.0003(2) 0.6093(2) 0.0460(18) Uani 1 1 d . . .
N10 N 0.5217(3) 0.9058(4) 1.0823(3) 0.072(3) Uani 1 1 d . . .
N11 N 0.6553(2) 0.8161(2) 1.0463(2) 0.0475(18) Uani 1 1 d . . .
N12 N 0.5804(2) 0.7476(2) 1.15582(19) 0.0434(16) Uani 1 1 d . . .
N13 N 0.56050(19) 0.8181(2) 0.45420(18) 0.0402(16) Uani 1 1 d . . .
H13A H 0.5630 0.8428 0.4589 0.048 Uiso 0.5 1 calc R U P
N14 N 0.53294(18) 0.89133(18) 0.42036(16) 0.0333(13) Uani 1 1 d . . .
H14A H 0.5505 0.8857 0.4358 0.040 Uiso 0.5 1 calc R U P
N15 N 0.5780(2) 0.9354(2) 0.47090(18) 0.0420(16) Uani 1 1 d . . .
H15A H 0.5732 0.9108 0.4674 0.050 Uiso 0.5 1 calc R U P
N16 N 0.6072(2) 0.8627(2) 0.50407(18) 0.0397(15) Uani 1 1 d . . .
H16A H 0.5954 0.8684 0.4851 0.048 Uiso 0.5 1 calc R U P
N17 N 0.52866(19) 0.6183(2) 0.91670(19) 0.0409(15) Uani 1 1 d . . .
H17A H 0.5465 0.6244 0.9317 0.049 Uiso 0.5 1 calc R U P
N18 N 0.5748(2) 0.57261(19) 0.96595(17) 0.0365(14) Uani 1 1 d . . .
H18 H 0.5710 0.5973 0.9621 0.044 Uiso 0.5 1 calc R U P
N19 N 0.60291(18) 0.64504(19) 0.99708(17) 0.0355(14) Uani 1 1 d . . .
H19A H 0.5901 0.6392 0.9785 0.043 Uiso 0.5 1 calc R U P
N20 N 0.55555(18) 0.6913(2) 0.94987(17) 0.0381(15) Uani 1 1 d . . .
H20A H 0.5589 0.6668 0.9548 0.046 Uiso 0.5 1 calc R U P
N21 N 0.4993(5) 0.5257(6) 0.7540(4) 0.118(5) Uiso 1 1 d . . .
O1 O 0.61620(17) 0.76279(18) 0.71481(16) 0.0438(14) Uani 1 1 d . . .
O2 O 0.70373(19) 0.7627(2) 0.64690(19) 0.0517(16) Uani 1 1 d . . .
O3 O 0.7123(2) 0.6384(2) 0.56645(17) 0.0552(17) Uani 1 1 d . . .
O4 O 0.6219(2) 0.5377(2) 0.55224(18) 0.0594(19) Uani 1 1 d . . .
O5 O 0.5217(2) 0.5357(2) 0.62717(18) 0.0552(17) Uani 1 1 d . . .
O6 O 0.51516(19) 0.6496(2) 0.69861(19) 0.0519(16) Uani 1 1 d . . .
O7 O 0.6483(2) 0.75380(19) 0.59841(17) 0.0486(15) Uani 1 1 d . . .
O8 O 0.57608(19) 0.5992(2) 0.54363(16) 0.0505(16) Uani 1 1 d . . .
O9 O 0.51768(18) 0.6926(2) 0.64483(16) 0.0462(14) Uani 1 1 d . . .
O10 O 0.57080(17) 0.70034(19) 0.69988(14) 0.0419(13) Uani 1 1 d . . .
O11 O 0.63820(14) 0.73886(16) 0.65948(14) 0.0340(11) Uani 1 1 d . . .
O12 O 0.69857(17) 0.69628(19) 0.60898(15) 0.0423(13) Uani 1 1 d . . .
O13 O 0.64492(17) 0.61483(18) 0.57048(15) 0.0415(13) Uani 1 1 d . . .
O14 O 0.57547(18) 0.54824(19) 0.59431(16) 0.0456(14) Uani 1 1 d . . .
O15 O 0.53706(17) 0.61500(18) 0.64446(14) 0.0404(13) Uani 1 1 d . . .
O16 O 0.59045(16) 0.67564(16) 0.64925(14) 0.0363(12) Uani 1 1 d . . .
O17 O 0.63866(17) 0.67359(17) 0.61618(14) 0.0384(12) Uani 1 1 d . . .
O18 O 0.59230(17) 0.61961(17) 0.61066(16) 0.0424(13) Uani 1 1 d . . .
O19 O 0.64467(16) 0.68836(17) 0.70960(14) 0.0372(12) Uani 1 1 d . . .
O20 O 0.69088(17) 0.68822(19) 0.67238(14) 0.0405(13) Uani 1 1 d . . .
O21 O 0.69612(16) 0.6140(2) 0.62464(14) 0.0408(13) Uani 1 1 d . . .
O22 O 0.64685(18) 0.56231(18) 0.61705(15) 0.0429(14) Uani 1 1 d . . .
O23 O 0.58750(17) 0.56041(18) 0.66182(15) 0.0420(13) Uani 1 1 d . . .
O24 O 0.58469(16) 0.62192(18) 0.69885(14) 0.0387(12) Uani 1 1 d . . .
O25 O 0.63941(15) 0.62472(17) 0.66160(15) 0.0391(13) Uani 1 1 d . . .
O26 O 0.71157(19) 0.5381(2) 0.65370(17) 0.0499(16) Uani 1 1 d . . .
O27 O 0.61096(19) 0.5549(2) 0.73148(16) 0.0493(15) Uani 1 1 d . . .
O28 O 0.71658(18) 0.66558(18) 0.73502(15) 0.0439(14) Uani 1 1 d . . .
O29 O 0.70553(16) 0.60892(19) 0.68682(15) 0.0419(13) Uani 1 1 d . . .
O30 O 0.65451(19) 0.55352(19) 0.68461(17) 0.0468(15) Uani 1 1 d . . .
O31 O 0.65614(16) 0.61450(18) 0.72476(15) 0.0408(13) Uani 1 1 d . . .
O32 O 0.28715(18) 0.5110(2) 0.84026(16) 0.0466(14) Uani 1 1 d . . .
O33 O 0.28076(18) 0.4055(2) 0.93533(17) 0.0502(15) Uani 1 1 d . . .
O34 O 0.3670(2) 0.2989(2) 0.95665(17) 0.0501(15) Uani 1 1 d . . .
O35 O 0.48191(19) 0.2995(2) 0.89849(18) 0.0555(18) Uani 1 1 d . . .
O36 O 0.48632(18) 0.3945(2) 0.81042(17) 0.0491(15) Uani 1 1 d . . .
O37 O 0.38937(19) 0.5131(2) 0.78773(17) 0.0490(15) Uani 1 1 d . . .
O38 O 0.33962(19) 0.45229(19) 0.94604(16) 0.0454(14) Uani 1 1 d . . .
O39 O 0.47336(17) 0.3651(2) 0.93237(16) 0.0467(15) Uani 1 1 d . . .
O40 O 0.42785(18) 0.50998(19) 0.84879(19) 0.0495(16) Uani 1 1 d . . .
O41 O 0.35790(15) 0.49107(16) 0.83996(14) 0.0353(11) Uani 1 1 d . . .
O42 O 0.29414(17) 0.45349(19) 0.88548(14) 0.0415(13) Uani 1 1 d . . .
O43 O 0.34812(17) 0.37451(19) 0.93404(14) 0.0411(13) Uani 1 1 d . . .
O44 O 0.42068(18) 0.30865(17) 0.92174(15) 0.0462(15) Uani 1 1 d . . .
O45 O 0.46343(15) 0.37249(18) 0.86620(16) 0.0425(14) Uani 1 1 d . . .
O46 O 0.43425(18) 0.44943(18) 0.80788(17) 0.0440(14) Uani 1 1 d . . .
O47 O 0.35701(15) 0.43144(16) 0.88421(13) 0.0333(11) Uani 1 1 d . . .
O48 O 0.40268(15) 0.37753(16) 0.89842(13) 0.0338(11) Uani 1 1 d . . .
O49 O 0.40933(14) 0.42828(16) 0.85607(13) 0.0323(11) Uani 1 1 d . . .
O50 O 0.30598(17) 0.43695(19) 0.82221(17) 0.0466(14) Uani 1 1 d . . .
O51 O 0.30166(16) 0.3739(2) 0.87840(16) 0.0436(13) Uani 1 1 d . . .
O52 O 0.36147(17) 0.43620(19) 0.79544(14) 0.0405(13) Uani 1 1 d . . .
O53 O 0.41417(17) 0.31730(17) 0.85507(16) 0.0415(13) Uani 1 1 d . . .
O54 O 0.41931(18) 0.36729(18) 0.80938(16) 0.0447(14) Uani 1 1 d . . .
O55 O 0.36087(15) 0.37706(16) 0.84458(14) 0.0353(11) Uani 1 1 d . . .
O56 O 0.3012(2) 0.4103(2) 0.75686(18) 0.0551(17) Uani 1 1 d . . .
O57 O 0.35246(16) 0.35639(17) 0.78341(15) 0.0386(12) Uani 1 1 d . . .
O58 O 0.29702(16) 0.36160(19) 0.81268(15) 0.0419(13) Uani 1 1 d . . .
O59 O 0.27894(17) 0.3030(2) 0.85106(18) 0.0498(16) Uani 1 1 d . . .
O60 O 0.34387(16) 0.30427(17) 0.82892(15) 0.0404(13) Uani 1 1 d . . .
O61 O 0.3959(2) 0.2872(2) 0.79451(19) 0.0545(17) Uani 1 1 d . . .
O62 O 0.34850(17) 0.31603(17) 0.89175(14) 0.0396(13) Uani 1 1 d . . .
O63 O 0.49691(19) 1.1156(2) 0.68526(16) 0.0485(15) Uani 1 1 d . . .
O64 O 0.5116(2) 1.2133(2) 0.6032(2) 0.0584(19) Uani 1 1 d . . .
O65 O 0.6338(2) 1.2173(3) 0.5537(2) 0.072(2) Uani 1 1 d . . .
O66 O 0.7196(2) 1.1113(3) 0.5811(3) 0.079(3) Uani 1 1 d . . .
O67 O 0.7035(2) 1.0000(3) 0.67048(18) 0.068(2) Uani 1 1 d . . .
O68 O 0.5928(2) 0.9964(2) 0.71165(17) 0.0589(19) Uani 1 1 d . . .
O69 O 0.5227(2) 1.1484(2) 0.56804(17) 0.0520(16) Uani 1 1 d . . .
O70 O 0.6618(3) 1.0638(3) 0.5641(2) 0.068(2) Uani 1 1 d . . .
O71 O 0.5616(2) 1.00183(19) 0.64836(17) 0.0510(16) Uani 1 1 d . . .
O72 O 0.55052(19) 1.06231(19) 0.69070(16) 0.0477(15) Uani 1 1 d . . .
O73 O 0.52733(18) 1.13808(18) 0.63207(15) 0.0419(13) Uani 1 1 d . . .
O74 O 0.5763(2) 1.2043(2) 0.58294(19) 0.0559(18) Uani 1 1 d . . .
O75 O 0.6506(2) 1.1396(3) 0.5755(2) 0.065(2) Uani 1 1 d . . .
O76 O 0.70111(18) 1.0599(2) 0.6262(2) 0.0566(18) Uani 1 1 d . . .
O77 O 0.6325(2) 1.0210(2) 0.66412(17) 0.0547(18) Uani 1 1 d . . .
O78 O 0.58034(18) 1.08292(18) 0.64490(15) 0.0447(14) Uani 1 1 d . . .
O79 O 0.59167(16) 1.13541(18) 0.60527(15) 0.0416(13) Uani 1 1 d . . .
O80 O 0.63767(18) 1.0820(2) 0.62168(17) 0.0480(15) Uani 1 1 d . . .
O81 O 0.6463(2) 1.1972(2) 0.6187(2) 0.0599(19) Uani 1 1 d . . .
O82 O 0.6916(2) 1.1391(2) 0.6337(2) 0.062(2) Uani 1 1 d . . .
O83 O 0.6831(2) 1.0740(2) 0.68657(17) 0.0554(17) Uani 1 1 d . . .
O84 O 0.62288(19) 1.07410(19) 0.70712(15) 0.0507(17) Uani 1 1 d . . .
O85 O 0.56610(19) 1.1431(2) 0.69241(15) 0.0478(15) Uani 1 1 d . . .
O86 O 0.57498(19) 1.19504(18) 0.64759(16) 0.0474(15) Uani 1 1 d . . .
O87 O 0.62888(16) 1.1351(2) 0.66123(17) 0.0483(16) Uani 1 1 d . . .
O88 O 0.5886(2) 1.2222(2) 0.71060(18) 0.0548(17) Uani 1 1 d . . .
O89 O 0.7126(3) 1.2119(3) 0.6618(3) 0.085(3) Uani 1 1 d . . .
O90 O 0.6450(2) 1.2079(2) 0.6804(2) 0.063(2) Uani 1 1 d . . .
O91 O 0.6926(2) 1.1498(2) 0.6983(2) 0.070(3) Uani 1 1 d . . .
O92 O 0.6816(3) 1.0993(2) 0.75092(19) 0.072(3) Uani 1 1 d . . .
O93 O 0.6303(2) 1.1538(2) 0.72235(17) 0.0547(17) Uani 1 1 d . . .
O94 O 0.5305(3) 0.9670(3) 1.1315(3) 0.082(3) Uani 1 1 d . . .
O95 O 0.6240(3) 0.9675(2) 1.0479(3) 0.092(4) Uani 1 1 d . . .
O96 O 0.7148(2) 0.8668(2) 1.0570(2) 0.063(2) Uani 1 1 d . . .
O97 O 0.71430(19) 0.7437(2) 1.14112(17) 0.0483(15) Uani 1 1 d . . .
O98 O 0.6315(2) 0.7436(2) 1.21429(17) 0.0547(17) Uani 1 1 d . . .
O99 O 0.5261(2) 0.8540(3) 1.2008(3) 0.083(3) Uani 1 1 d . . .
O100 O 0.5774(2) 0.9045(2) 1.0410(2) 0.066(2) Uani 1 1 d . . .
O101 O 0.65493(17) 0.75157(19) 1.09500(14) 0.0414(13) Uani 1 1 d . . .
O102 O 0.5294(2) 0.8116(3) 1.1468(2) 0.070(2) Uani 1 1 d . . .
O103 O 0.5456(2) 0.8881(3) 1.1467(2) 0.0628(19) Uani 1 1 d . . .
O104 O 0.5797(2) 0.9565(2) 1.0938(2) 0.066(2) Uani 1 1 d . . .
O105 O 0.6468(2) 0.89074(19) 1.06688(16) 0.0515(17) Uani 1 1 d . . .
O106 O 0.70552(17) 0.81053(18) 1.10121(16) 0.0429(13) Uani 1 1 d . . .
O107 O 0.64828(17) 0.76762(19) 1.15688(14) 0.0407(13) Uani 1 1 d . . .
O108 O 0.5841(2) 0.8047(2) 1.20055(18) 0.0579(18) Uani 1 1 d . . .
O109 O 0.5980(2) 0.8858(2) 1.10827(17) 0.0521(17) Uani 1 1 d . . .
O110 O 0.64453(18) 0.83277(17) 1.11159(15) 0.0433(14) Uani 1 1 d . . .
O111 O 0.60051(18) 0.82955(19) 1.14804(15) 0.0446(14) Uani 1 1 d . . .
O112 O 0.5952(2) 0.9440(2) 1.16004(19) 0.0578(18) Uani 1 1 d . . .
O113 O 0.6503(2) 0.9444(2) 1.11278(19) 0.0574(18) Uani 1 1 d . . .
O114 O 0.5966(2) 0.8843(3) 1.19735(17) 0.0590(19) Uani 1 1 d . . .
O115 O 0.64806(19) 0.88101(19) 1.15714(15) 0.0445(14) Uani 1 1 d . . .
O116 O 0.65860(17) 0.8177(2) 1.20661(16) 0.0472(15) Uani 1 1 d . . .
O117 O 0.70053(17) 0.81930(18) 1.16544(15) 0.0422(13) Uani 1 1 d . . .
O118 O 0.7023(2) 0.89204(19) 1.11711(17) 0.0526(17) Uani 1 1 d . . .
O119 O 0.6704(2) 0.8921(2) 1.2199(2) 0.063(2) Uani 1 1 d . . .
O120 O 0.6643(2) 0.9531(2) 1.17886(17) 0.0536(17) Uani 1 1 d . . .
O121 O 0.6238(3) 0.9505(3) 1.2283(2) 0.074(2) Uani 1 1 d . . .
O122 O 0.7160(2) 0.89866(19) 1.17973(17) 0.0511(16) Uani 1 1 d . . .
O123 O 0.7322(2) 0.8413(2) 1.22774(18) 0.0582(19) Uani 1 1 d . . .
O124 O 0.7172(2) 0.9689(2) 1.14340(18) 0.0556(18) Uani 1 1 d . . .
O125 O 0.4563(3) 0.5179(4) 0.7027(3) 0.097(3) Uiso 1 1 d . . .
P1 P 0.61469(6) 0.64841(6) 0.63389(5) 0.0338(4) Uani 1 1 d . . .
P2 P 0.38275(5) 0.40382(6) 0.87127(5) 0.0318(4) Uani 1 1 d . . .
P3 P 0.60965(6) 1.10818(7) 0.63277(6) 0.0407(5) Uani 1 1 d . . .
P4 P 0.62273(7) 0.85697(7) 1.13105(6) 0.0432(5) Uani 1 1 d . . .
P5 P 0.49313(10) 0.40477(11) 0.67433(9) 0.0681(8) Uiso 1 1 d . . .
P6 P 0.65435(7) 0.87097(8) 0.72832(7) 0.0501(5) Uiso 1 1 d . . .
P7 P 0.78559(8) 0.59785(8) 0.81607(7) 0.0509(6) Uiso 1 1 d . . .
P8 P 0.65309(9) 0.75066(10) 0.88605(8) 0.0638(7) Uiso 1 1 d . . .
P9 P 0.38538(8) 1.12325(9) 0.68452(7) 0.0564(6) Uiso 1 1 d . . .
P10 P 0.38423(10) 0.59588(11) 0.69264(9) 0.0688(8) Uiso 1 1 d . . .
P11 P 0.28521(7) 0.62202(7) 0.80809(6) 0.0441(5) Uiso 1 1 d . . .
P12 P 0.81006(9) 0.90828(10) 1.29459(8) 0.0622(7) Uiso 1 1 d . . .
P13 P 0.83035(8) 0.75093(9) 1.11216(7) 0.0543(6) Uiso 1 1 d . . .
Mo1 Mo 0.61186(2) 0.72267(2) 0.69006(2) 0.03611(14) Uani 1 1 d . . .
Mo2 Mo 0.67210(2) 0.72978(2) 0.63171(2) 0.03797(15) Uani 1 1 d . . .
Mo3 Mo 0.68232(2) 0.64639(2) 0.59035(2) 0.03913(15) Uani 1 1 d . . .
Mo4 Mo 0.60778(2) 0.57611(2) 0.57233(2) 0.04290(16) Uani 1 1 d . . .
Mo5 Mo 0.55461(2) 0.57037(2) 0.62690(2) 0.04280(16) Uani 1 1 d . . .
Mo6 Mo 0.54189(2) 0.66063(2) 0.67237(2) 0.04012(15) Uani 1 1 d . . .
Mo7 Mo 0.68589(2) 0.65280(2) 0.70240(2) 0.03731(15) Uani 1 1 d . . .
Mo8 Mo 0.67816(2) 0.57207(2) 0.65315(2) 0.04044(15) Uani 1 1 d . . .
Mo9 Mo 0.61915(2) 0.58665(2) 0.70263(2) 0.03985(15) Uani 1 1 d . . .
Mo10 Mo 0.31574(2) 0.47402(2) 0.85291(2) 0.03728(14) Uani 1 1 d . . .
Mo11 Mo 0.31701(2) 0.41729(2) 0.91865(2) 0.04098(16) Uani 1 1 d . . .
Mo12 Mo 0.37611(2) 0.33054(2) 0.92765(2) 0.04130(16) Uani 1 1 d . . .
Mo13 Mo 0.45257(2) 0.33680(2) 0.89962(2) 0.04136(16) Uani 1 1 d . . .
Mo14 Mo 0.45166(2) 0.40184(2) 0.82875(2) 0.03767(14) Uani 1 1 d . . .
Mo15 Mo 0.39890(2) 0.48254(2) 0.82122(2) 0.03940(15) Uani 1 1 d . . .
Mo16 Mo 0.32827(2) 0.39994(2) 0.79285(2) 0.03898(15) Uani 1 1 d . . .
Mo17 Mo 0.31090(2) 0.33708(2) 0.85131(2) 0.03938(15) Uani 1 1 d . . .
Mo18 Mo 0.38451(2) 0.32341(2) 0.81844(2) 0.03886(15) Uani 1 1 d . . .
Mo19 Mo 0.53527(2) 1.10869(2) 0.66939(2) 0.04195(16) Uani 1 1 d . . .
Mo20 Mo 0.54138(2) 1.17534(2) 0.60149(2) 0.04300(17) Uani 1 1 d . . .
Mo21 Mo 0.62127(3) 1.18292(3) 0.58042(2) 0.0532(2) Uani 1 1 d . . .
Mo22 Mo 0.68166(3) 1.09727(3) 0.59255(3) 0.0586(2) Uani 1 1 d . . .
Mo23 Mo 0.67541(2) 1.03732(3) 0.65537(2) 0.0521(2) Uani 1 1 d . . .
Mo24 Mo 0.58804(2) 1.02781(2) 0.67911(2) 0.04655(18) Uani 1 1 d . . .
Mo25 Mo 0.60236(2) 1.18732(2) 0.68656(2) 0.0500(2) Uani 1 1 d . . .
Mo26 Mo 0.68013(2) 1.17488(3) 0.66033(3) 0.0595(2) Uani 1 1 d . . .
Mo27 Mo 0.65659(3) 1.10978(3) 0.71419(2) 0.0549(2) Uani 1 1 d . . .
Mo28 Mo 0.56125(3) 0.93306(3) 1.12690(3) 0.0618(3) Uani 1 1 d . . .
Mo29 Mo 0.61042(3) 0.92803(3) 1.06899(2) 0.0568(2) Uani 1 1 d . . .
Mo30 Mo 0.68660(2) 0.85866(2) 1.08360(2) 0.04635(18) Uani 1 1 d . . .
Mo31 Mo 0.68073(2) 0.77615(2) 1.12680(2) 0.04077(16) Uani 1 1 d . . .
Mo32 Mo 0.62484(2) 0.78230(3) 1.18854(2) 0.04467(17) Uani 1 1 d . . .
Mo33 Mo 0.55383(3) 0.84296(3) 1.17403(2) 0.0566(2) Uani 1 1 d . . .
Mo34 Mo 0.68524(3) 0.93356(2) 1.14649(2) 0.0513(2) Uani 1 1 d . . .
Mo35 Mo 0.69769(2) 0.85383(2) 1.19595(2) 0.04695(18) Uani 1 1 d . . .
Mo36 Mo 0.63051(3) 0.91883(3) 1.19966(2) 0.0556(2) Uani 1 1 d . . .

loop_
_atom_site_aniso_label
_atom_site_aniso_U_11
_atom_site_aniso_U_22
_atom_site_aniso_U_33
_atom_site_aniso_U_23
_atom_site_aniso_U_13
_atom_site_aniso_U_12
C1 0.056(6) 0.043(5) 0.045(5) 0.008(4) -0.004(4) -0.004(4)
C2 0.045(5) 0.055(5) 0.030(4) -0.001(4) -0.002(3) 0.005(4)
C3 0.052(5) 0.035(4) 0.036(4) -0.002(3) 0.005(4) -0.006(3)
C4 0.041(4) 0.037(4) 0.045(5) -0.004(3) -0.001(4) -0.007(3)
C5 0.049(5) 0.032(4) 0.038(4) -0.014(3) -0.001(3) -0.012(3)
C6 0.050(5) 0.032(4) 0.045(5) 0.005(3) 0.001(4) 0.001(3)
C7 0.039(4) 0.038(4) 0.054(5) 0.003(4) -0.014(4) 0.000(3)
C8 0.040(4) 0.032(3) 0.031(4) 0.002(3) 0.005(3) 0.006(3)
C9 0.062(6) 0.038(4) 0.054(6) 0.012(4) 0.017(5) 0.005(4)
C10 0.050(5) 0.061(6) 0.049(5) 0.021(5) 0.010(4) 0.024(5)
C11 0.043(5) 0.049(5) 0.054(5) -0.002(4) -0.008(4) 0.008(4)
C12 0.061(6) 0.064(6) 0.050(6) 0.014(5) -0.007(5) -0.005(5)
C13 0.041(5) 0.110(10) 0.040(5) 0.002(6) -0.002(4) 0.002(6)
C14 0.070(7) 0.081(8) 0.039(5) 0.001(5) -0.003(5) 0.002(6)
C15 0.065(7) 0.046(5) 0.068(7) -0.009(5) -0.026(6) 0.007(5)
C16 0.051(5) 0.035(4) 0.023(3) 0.007(3) 0.004(3) 0.004(3)
C17 0.051(5) 0.036(4) 0.037(4) 0.007(3) 0.008(4) 0.005(3)
C18 0.036(4) 0.029(3) 0.042(4) -0.003(3) -0.008(3) -0.007(3)
C19 0.052(5) 0.026(3) 0.030(4) 0.000(3) -0.002(3) -0.002(3)
C20 0.055(5) 0.049(5) 0.040(5) 0.001(4) 0.013(4) -0.008(4)
C21 0.055(6) 0.074(7) 0.036(5) 0.003(5) -0.010(4) 0.007(5)
C22 0.053(6) 0.053(6) 0.066(7) -0.015(5) 0.003(5) 0.002(5)
C23 0.058(6) 0.071(7) 0.047(6) 0.007(5) 0.014(5) 0.018(5)
C24 0.068(7) 0.060(6) 0.056(6) 0.016(5) 0.018(5) 0.013(5)
C25 0.060(7) 0.077(8) 0.058(7) 0.016(6) 0.001(5) -0.018(6)
C26 0.048(5) 0.035(4) 0.031(4) -0.002(3) -0.002(3) 0.002(3)
C27 0.050(5) 0.041(4) 0.042(5) 0.008(4) -0.015(4) -0.001(4)
C28 0.047(5) 0.026(3) 0.039(4) -0.003(3) -0.006(3) -0.001(3)
C29 0.037(4) 0.052(5) 0.046(5) -0.005(4) -0.014(4) 0.008(4)
C30 0.033(4) 0.064(6) 0.079(7) -0.017(6) -0.022(5) 0.012(4)
C31 0.048(5) 0.040(4) 0.034(4) 0.000(3) 0.002(3) -0.011(4)
C32 0.045(4) 0.028(3) 0.034(4) 0.008(3) -0.001(3) 0.005(3)
C33 0.044(5) 0.028(4) 0.053(5) -0.002(3) -0.014(4) 0.000(3)
C34 0.048(5) 0.038(4) 0.040(5) -0.003(3) -0.004(4) 0.007(4)
C35 0.039(4) 0.030(3) 0.047(5) 0.010(3) 0.004(3) 0.003(3)
C36 0.039(4) 0.042(4) 0.049(5) 0.014(4) -0.003(4) -0.001(3)
C37 0.038(4) 0.039(4) 0.035(4) 0.009(3) -0.005(3) 0.001(3)
C38 0.063(6) 0.039(4) 0.033(4) 0.005(3) -0.003(4) 0.006(4)
C39 0.043(4) 0.046(4) 0.028(4) 0.002(3) -0.013(3) -0.004(3)
C40 0.047(5) 0.042(4) 0.025(4) 0.004(3) 0.000(3) 0.002(3)
C41 0.025(3) 0.040(4) 0.042(4) 0.002(3) -0.005(3) -0.009(3)
C42 0.041(4) 0.031(4) 0.041(4) 0.004(3) -0.002(3) 0.001(3)
C43 0.050(5) 0.049(5) 0.051(5) -0.008(4) -0.007(4) 0.003(4)
C44 0.052(5) 0.026(3) 0.056(5) 0.001(3) -0.001(4) -0.001(3)
C45 0.042(4) 0.034(4) 0.043(5) 0.003(3) -0.001(3) -0.006(3)
C46 0.024(3) 0.029(3) 0.039(4) -0.003(3) 0.011(3) -0.004(2)
C47 0.034(4) 0.027(3) 0.040(4) 0.000(3) 0.000(3) 0.002(3)
C48 0.038(4) 0.039(4) 0.034(4) 0.003(3) -0.003(3) -0.011(3)
C49 0.047(5) 0.029(4) 0.054(5) 0.003(3) -0.004(4) 0.002(3)
C50 0.034(4) 0.040(4) 0.034(4) -0.007(3) 0.003(3) 0.000(3)
C51 0.072(7) 0.036(4) 0.042(5) 0.001(4) 0.015(4) -0.002(4)
C52 0.059(6) 0.035(4) 0.046(5) -0.003(4) 0.008(4) 0.011(4)
C53 0.052(6) 0.048(5) 0.064(6) -0.002(5) -0.013(5) -0.011(4)
C54 0.036(4) 0.064(6) 0.057(6) 0.004(5) -0.003(4) 0.000(4)
C55 0.054(6) 0.051(5) 0.058(6) 0.000(5) 0.000(5) 0.000(4)
C56 0.044(5) 0.045(4) 0.039(4) 0.006(4) 0.010(4) -0.004(4)
C57 0.049(5) 0.040(4) 0.032(4) -0.008(3) 0.019(3) -0.009(3)
C58 0.038(4) 0.034(4) 0.033(4) -0.005(3) -0.004(3) 0.005(3)
C59 0.036(4) 0.038(4) 0.048(5) -0.005(4) 0.002(3) -0.009(3)
C60 0.055(5) 0.031(4) 0.032(4) -0.004(3) 0.001(3) -0.002(3)
C61 0.034(4) 0.044(4) 0.049(5) -0.004(4) 0.001(4) 0.000(3)
C62 0.037(4) 0.041(4) 0.067(6) -0.008(4) 0.003(4) 0.003(3)
C63 0.047(5) 0.059(5) 0.030(4) -0.002(4) -0.007(3) 0.011(4)
C64 0.044(4) 0.043(4) 0.032(4) -0.003(3) -0.009(3) 0.003(3)
C65 0.043(4) 0.050(5) 0.036(4) -0.006(4) -0.006(3) 0.000(4)
C66 0.090(11) 0.110(13) 0.081(10) -0.003(9) -0.004(8) 0.044(10)
C67 0.15(2) 0.14(2) 0.101(14) 0.004(13) -0.079(14) 0.013(16)
C68 0.103(14) 0.105(14) 0.091(12) -0.011(10) 0.007(10) 0.008(11)
C69 0.072(8) 0.094(10) 0.076(8) 0.025(7) -0.013(7) -0.044(8)
C70 0.061(7) 0.056(6) 0.066(7) 0.002(5) -0.002(5) -0.013(5)
C71 0.042(4) 0.045(5) 0.045(5) 0.007(4) 0.000(4) -0.013(4)
C72 0.050(5) 0.056(5) 0.035(4) -0.004(4) 0.000(4) -0.016(4)
C73 0.040(4) 0.037(4) 0.038(4) 0.010(3) -0.002(3) -0.003(3)
C74 0.057(5) 0.042(4) 0.034(4) -0.002(3) -0.008(4) -0.012(4)
C75 0.055(5) 0.038(4) 0.036(4) -0.005(3) 0.000(4) -0.004(4)
C76 0.033(4) 0.043(4) 0.049(5) 0.013(4) -0.010(3) -0.012(3)
C77 0.073(7) 0.045(5) 0.044(5) 0.007(4) 0.004(5) -0.001(5)
C78 0.046(5) 0.040(4) 0.036(4) -0.002(3) -0.001(3) 0.004(3)
C79 0.033(4) 0.043(4) 0.041(4) -0.001(3) 0.004(3) -0.009(3)
C80 0.042(4) 0.024(3) 0.053(5) 0.006(3) -0.008(4) -0.002(3)
C81 0.033(4) 0.048(4) 0.038(4) 0.007(3) 0.012(3) -0.010(3)
C82 0.030(4) 0.037(4) 0.040(4) 0.004(3) 0.001(3) -0.002(3)
C83 0.052(5) 0.040(4) 0.034(4) 0.009(3) 0.005(4) -0.003(4)
C84 0.048(5) 0.027(3) 0.047(5) 0.011(3) -0.009(4) -0.009(3)
C85 0.048(5) 0.029(3) 0.036(4) -0.002(3) 0.014(3) -0.004(3)
C86 0.029(3) 0.033(3) 0.035(4) 0.005(3) 0.004(3) 0.002(3)
C87 0.027(3) 0.047(4) 0.035(4) -0.004(3) -0.003(3) -0.008(3)
C88 0.055(5) 0.044(4) 0.027(4) -0.003(3) 0.005(3) -0.005(4)
C89 0.050(5) 0.032(4) 0.036(4) 0.000(3) -0.002(3) -0.007(3)
C90 0.042(4) 0.030(4) 0.046(5) 0.003(3) 0.003(4) 0.001(3)
C91 0.046(4) 0.029(3) 0.031(4) -0.009(3) 0.000(3) -0.004(3)
C92 0.036(4) 0.033(3) 0.030(4) -0.002(3) -0.005(3) -0.011(3)
C93 0.062(5) 0.023(3) 0.033(4) -0.002(3) -0.005(4) -0.002(3)
C94 0.053(5) 0.026(3) 0.046(5) 0.000(3) 0.001(4) 0.000(3)
C95 0.054(5) 0.032(4) 0.039(4) 0.000(3) 0.007(4) 0.007(3)
C96 0.042(4) 0.031(4) 0.045(5) -0.011(3) 0.011(3) -0.003(3)
C97 0.033(4) 0.033(3) 0.031(4) -0.006(3) -0.005(3) 0.002(3)
C98 0.035(4) 0.034(4) 0.044(5) -0.003(3) -0.009(3) -0.008(3)
C99 0.028(3) 0.043(4) 0.038(4) -0.006(3) 0.003(3) -0.006(3)
C100 0.038(4) 0.031(4) 0.052(5) -0.014(3) 0.008(4) -0.007(3)
N1 0.033(3) 0.033(3) 0.032(3) 0.001(2) 0.002(2) 0.003(2)
N2 0.049(4) 0.029(3) 0.037(4) -0.004(3) 0.009(3) 0.006(3)
N3 0.050(5) 0.043(4) 0.058(5) 0.005(4) -0.016(4) -0.005(3)
N4 0.056(5) 0.035(3) 0.043(4) -0.003(3) 0.007(3) -0.008(3)
N5 0.041(4) 0.049(4) 0.026(3) 0.003(3) -0.004(3) 0.000(3)
N6 0.041(4) 0.029(3) 0.049(4) -0.006(3) 0.010(3) -0.006(3)
N7 0.056(4) 0.026(3) 0.040(4) 0.003(3) 0.003(3) 0.009(3)
N8 0.047(4) 0.057(5) 0.049(5) -0.002(4) 0.004(4) -0.005(4)
N9 0.038(4) 0.040(4) 0.050(4) 0.002(3) -0.014(3) 0.006(3)
N10 0.063(6) 0.078(7) 0.061(6) 0.005(5) -0.021(5) 0.012(5)
N11 0.063(5) 0.037(4) 0.044(4) -0.008(3) 0.016(4) -0.016(3)
N12 0.037(4) 0.047(4) 0.044(4) -0.004(3) 0.004(3) 0.003(3)
N13 0.038(4) 0.029(3) 0.046(4) -0.001(3) -0.010(3) -0.003(3)
N14 0.033(3) 0.024(3) 0.038(3) 0.001(2) -0.005(3) -0.003(2)
N15 0.048(4) 0.037(3) 0.035(4) -0.003(3) -0.006(3) 0.004(3)
N16 0.044(4) 0.032(3) 0.039(4) 0.003(3) -0.002(3) -0.004(3)
N17 0.033(3) 0.034(3) 0.052(4) -0.009(3) 0.000(3) -0.004(3)
N18 0.045(4) 0.024(3) 0.041(4) -0.001(3) 0.010(3) -0.004(3)
N19 0.033(3) 0.031(3) 0.041(4) -0.003(3) 0.005(3) -0.008(2)
N20 0.033(3) 0.040(3) 0.037(4) -0.001(3) -0.003(3) -0.008(3)
O1 0.041(3) 0.039(3) 0.046(3) 0.000(3) -0.004(3) 0.007(2)
O2 0.047(4) 0.043(3) 0.063(4) 0.009(3) 0.007(3) 0.001(3)
O3 0.050(4) 0.065(4) 0.050(4) 0.000(3) 0.010(3) 0.011(3)
O4 0.078(5) 0.048(4) 0.045(4) -0.001(3) -0.006(3) 0.015(4)
O5 0.051(4) 0.057(4) 0.051(4) 0.001(3) -0.007(3) -0.003(3)
O6 0.049(4) 0.043(3) 0.066(4) 0.013(3) 0.017(3) -0.003(3)
O7 0.058(4) 0.036(3) 0.050(4) 0.005(3) 0.009(3) 0.003(3)
O8 0.053(4) 0.049(4) 0.043(3) 0.007(3) -0.005(3) -0.005(3)
O9 0.042(3) 0.049(3) 0.045(3) 0.004(3) 0.001(3) 0.001(3)
O10 0.047(3) 0.049(3) 0.027(3) 0.004(2) 0.001(2) 0.002(3)
O11 0.030(3) 0.031(3) 0.041(3) 0.001(2) 0.007(2) 0.000(2)
O12 0.041(3) 0.043(3) 0.040(3) 0.011(3) -0.001(2) -0.001(2)
O13 0.042(3) 0.038(3) 0.041(3) -0.006(2) 0.000(2) 0.005(2)
O14 0.051(4) 0.039(3) 0.041(3) 0.000(3) -0.004(3) -0.012(3)
O15 0.042(3) 0.037(3) 0.036(3) 0.004(2) -0.006(2) 0.003(2)
O16 0.044(3) 0.030(2) 0.033(3) 0.004(2) 0.002(2) 0.000(2)
O17 0.047(3) 0.032(3) 0.031(3) 0.002(2) -0.006(2) 0.000(2)
O18 0.043(3) 0.032(3) 0.046(3) 0.007(2) -0.005(3) 0.002(2)
O19 0.041(3) 0.033(3) 0.034(3) 0.006(2) -0.001(2) -0.007(2)
O20 0.042(3) 0.047(3) 0.030(3) 0.003(2) -0.001(2) 0.002(3)
O21 0.033(3) 0.052(3) 0.034(3) 0.002(3) -0.002(2) 0.005(2)
O22 0.047(3) 0.039(3) 0.038(3) 0.008(2) -0.003(3) 0.007(3)
O23 0.044(3) 0.036(3) 0.043(3) 0.004(2) 0.002(3) -0.003(2)
O24 0.039(3) 0.043(3) 0.033(3) 0.007(2) 0.004(2) 0.002(2)
O25 0.031(3) 0.036(3) 0.048(3) 0.008(2) 0.001(2) 0.002(2)
O26 0.051(4) 0.045(3) 0.052(4) 0.001(3) 0.005(3) 0.019(3)
O27 0.049(4) 0.051(4) 0.043(3) 0.006(3) -0.003(3) 0.001(3)
O28 0.049(3) 0.040(3) 0.038(3) 0.004(2) -0.004(3) 0.006(3)
O29 0.036(3) 0.042(3) 0.042(3) 0.000(3) -0.005(2) 0.009(2)
O30 0.049(4) 0.035(3) 0.052(4) 0.007(3) -0.001(3) -0.002(3)
O31 0.039(3) 0.038(3) 0.041(3) 0.015(2) -0.001(2) 0.004(2)
O32 0.040(3) 0.051(4) 0.045(3) 0.001(3) 0.000(3) 0.005(3)
O33 0.040(3) 0.060(4) 0.050(4) 0.005(3) 0.006(3) 0.006(3)
O34 0.059(4) 0.042(3) 0.047(4) 0.003(3) 0.004(3) -0.001(3)
O35 0.042(4) 0.056(4) 0.061(4) -0.013(3) -0.010(3) 0.006(3)
O36 0.046(4) 0.046(3) 0.053(4) -0.018(3) 0.007(3) 0.005(3)
O37 0.054(4) 0.044(3) 0.049(4) 0.010(3) 0.011(3) -0.010(3)
O38 0.052(4) 0.044(3) 0.039(3) -0.004(3) 0.008(3) 0.001(3)
O39 0.040(3) 0.051(4) 0.041(3) -0.006(3) -0.012(3) 0.005(3)
O40 0.044(3) 0.036(3) 0.070(4) -0.009(3) 0.015(3) -0.011(3)
O41 0.033(3) 0.032(3) 0.037(3) -0.001(2) -0.001(2) -0.002(2)
O42 0.042(3) 0.049(3) 0.034(3) 0.000(3) 0.009(2) 0.003(3)
O43 0.046(3) 0.044(3) 0.033(3) 0.009(2) 0.005(2) 0.002(3)
O44 0.054(4) 0.029(3) 0.044(3) 0.006(2) -0.018(3) -0.010(2)
O45 0.030(3) 0.039(3) 0.054(4) -0.014(3) -0.003(2) 0.003(2)
O46 0.044(3) 0.036(3) 0.054(4) -0.002(3) 0.012(3) -0.004(2)
O47 0.033(3) 0.030(2) 0.034(3) -0.002(2) -0.001(2) 0.001(2)
O48 0.037(3) 0.028(2) 0.032(3) -0.002(2) -0.004(2) -0.001(2)
O49 0.023(2) 0.035(3) 0.036(3) -0.004(2) -0.001(2) -0.0045(19)
O50 0.037(3) 0.040(3) 0.057(4) 0.000(3) -0.003(3) 0.000(2)
O51 0.035(3) 0.048(3) 0.046(3) 0.008(3) 0.003(2) 0.000(3)
O52 0.048(3) 0.043(3) 0.029(3) -0.001(2) 0.004(2) -0.002(3)
O53 0.039(3) 0.032(3) 0.054(4) -0.006(3) 0.009(3) -0.001(2)
O54 0.053(4) 0.033(3) 0.046(3) -0.013(3) 0.005(3) -0.002(3)
O55 0.034(3) 0.031(3) 0.036(3) 0.005(2) -0.006(2) 0.000(2)
O56 0.052(4) 0.053(4) 0.053(4) -0.014(3) -0.007(3) -0.006(3)
O57 0.034(3) 0.035(3) 0.044(3) 0.002(2) 0.001(2) -0.004(2)
O58 0.034(3) 0.047(3) 0.044(3) -0.012(3) 0.008(2) -0.016(2)
O59 0.037(3) 0.043(3) 0.063(4) 0.005(3) -0.008(3) -0.006(3)
O60 0.036(3) 0.034(3) 0.048(3) -0.001(2) -0.001(2) -0.011(2)
O61 0.055(4) 0.044(3) 0.062(4) -0.013(3) 0.005(3) 0.002(3)
O62 0.048(3) 0.032(3) 0.036(3) 0.003(2) 0.001(2) 0.001(2)
O63 0.051(4) 0.043(3) 0.048(4) -0.010(3) 0.001(3) -0.001(3)
O64 0.053(4) 0.037(3) 0.075(5) 0.003(3) -0.013(4) 0.004(3)
O65 0.049(4) 0.074(5) 0.092(6) -0.004(5) 0.013(4) -0.008(4)
O66 0.057(5) 0.085(6) 0.100(7) -0.014(5) 0.030(5) -0.006(5)
O67 0.066(5) 0.080(5) 0.045(4) -0.015(4) -0.023(3) 0.021(4)
O68 0.077(5) 0.045(4) 0.048(4) -0.001(3) -0.006(3) 0.023(3)
O69 0.054(4) 0.049(4) 0.047(4) -0.002(3) -0.005(3) -0.001(3)
O70 0.075(6) 0.068(5) 0.055(5) -0.010(4) -0.005(4) 0.010(4)
O71 0.065(4) 0.033(3) 0.051(4) -0.006(3) 0.000(3) 0.012(3)
O72 0.058(4) 0.038(3) 0.045(3) -0.007(3) 0.003(3) 0.006(3)
O73 0.049(3) 0.034(3) 0.040(3) -0.007(2) 0.002(3) -0.005(2)
O74 0.051(4) 0.045(4) 0.067(5) -0.015(3) -0.002(3) -0.008(3)
O75 0.053(4) 0.061(5) 0.079(5) 0.001(4) 0.012(4) -0.012(4)
O76 0.036(3) 0.052(4) 0.075(5) -0.007(3) -0.006(3) -0.003(3)
O77 0.062(4) 0.049(4) 0.043(4) -0.010(3) -0.014(3) 0.014(3)
O78 0.050(4) 0.034(3) 0.043(3) -0.005(2) -0.010(3) 0.004(3)
O79 0.035(3) 0.039(3) 0.045(3) 0.001(3) -0.005(2) 0.003(2)
O80 0.040(3) 0.043(3) 0.054(4) -0.009(3) -0.005(3) 0.004(3)
O81 0.046(4) 0.051(4) 0.075(5) 0.006(4) -0.006(3) -0.011(3)
O82 0.048(4) 0.054(4) 0.077(5) -0.016(4) -0.008(4) 0.000(3)
O83 0.058(4) 0.055(4) 0.046(4) -0.015(3) -0.006(3) 0.006(3)
O84 0.055(4) 0.044(3) 0.038(3) -0.013(3) -0.028(3) 0.014(3)
O85 0.056(4) 0.044(3) 0.038(3) -0.004(3) -0.002(3) 0.008(3)
O86 0.052(4) 0.034(3) 0.047(4) 0.000(3) -0.013(3) 0.002(3)
O87 0.032(3) 0.049(3) 0.055(4) -0.017(3) -0.015(3) 0.006(3)
O88 0.061(4) 0.047(4) 0.051(4) -0.016(3) -0.004(3) -0.002(3)
O89 0.071(6) 0.069(5) 0.103(7) -0.031(5) -0.017(5) -0.006(5)
O90 0.063(5) 0.043(4) 0.075(5) -0.012(4) -0.010(4) -0.012(3)
O91 0.064(5) 0.049(4) 0.076(5) -0.019(4) -0.038(4) 0.006(3)
O92 0.097(6) 0.045(4) 0.056(4) -0.017(3) -0.031(4) 0.019(4)
O93 0.051(4) 0.055(4) 0.048(4) -0.011(3) -0.013(3) 0.009(3)
O94 0.080(6) 0.052(5) 0.110(8) -0.007(5) 0.008(6) 0.022(4)
O95 0.113(8) 0.036(4) 0.101(7) 0.010(4) -0.042(6) 0.006(4)
O96 0.066(5) 0.053(4) 0.065(5) -0.008(4) -0.004(4) -0.026(4)
O97 0.046(4) 0.044(3) 0.053(4) 0.002(3) 0.008(3) -0.003(3)
O98 0.048(4) 0.065(4) 0.047(4) -0.006(3) 0.000(3) -0.012(3)
O99 0.051(5) 0.108(8) 0.093(7) -0.042(6) 0.021(5) -0.016(5)
O100 0.082(6) 0.044(4) 0.059(4) 0.006(3) -0.017(4) -0.009(4)
O101 0.046(3) 0.043(3) 0.034(3) -0.001(2) 0.007(2) -0.006(3)
O102 0.057(5) 0.061(5) 0.083(6) -0.003(4) -0.006(4) -0.008(4)
O103 0.049(4) 0.065(5) 0.069(5) -0.006(4) -0.001(4) -0.001(4)
O104 0.057(5) 0.042(4) 0.090(6) -0.013(4) -0.010(4) 0.014(3)
O105 0.064(4) 0.037(3) 0.044(4) -0.004(3) -0.012(3) -0.012(3)
O106 0.039(3) 0.041(3) 0.047(3) 0.004(3) 0.002(3) -0.009(2)
O107 0.044(3) 0.046(3) 0.029(3) -0.002(2) 0.001(2) -0.013(3)
O108 0.062(5) 0.052(4) 0.052(4) 0.000(3) -0.008(3) -0.007(3)
O109 0.061(4) 0.037(3) 0.050(4) -0.008(3) -0.010(3) -0.006(3)
O110 0.055(4) 0.029(3) 0.040(3) -0.008(2) -0.004(3) -0.008(2)
O111 0.052(4) 0.045(3) 0.036(3) -0.006(3) 0.006(3) -0.007(3)
O112 0.071(5) 0.047(4) 0.056(4) -0.003(3) 0.012(4) 0.011(3)
O113 0.071(5) 0.045(4) 0.054(4) -0.010(3) 0.007(4) -0.009(3)
O114 0.054(4) 0.072(5) 0.046(4) -0.029(4) -0.004(3) 0.002(4)
O115 0.053(4) 0.039(3) 0.035(3) -0.005(2) -0.007(3) 0.003(3)
O116 0.033(3) 0.064(4) 0.042(3) 0.000(3) 0.000(2) -0.007(3)
O117 0.042(3) 0.040(3) 0.041(3) -0.009(2) -0.002(2) -0.011(2)
O118 0.064(4) 0.032(3) 0.054(4) -0.010(3) -0.007(3) -0.015(3)
O119 0.070(5) 0.046(4) 0.069(5) -0.008(3) -0.001(4) -0.011(4)
O120 0.064(4) 0.043(3) 0.050(4) -0.025(3) 0.001(3) -0.006(3)
O121 0.098(7) 0.063(5) 0.060(5) -0.024(4) 0.012(5) -0.019(5)
O122 0.053(4) 0.038(3) 0.056(4) -0.009(3) -0.004(3) -0.006(3)
O123 0.067(5) 0.045(4) 0.052(4) -0.009(3) -0.013(3) -0.001(3)
O124 0.071(5) 0.037(3) 0.052(4) -0.006(3) -0.002(3) -0.009(3)
P1 0.0350(10) 0.0347(9) 0.0291(9) 0.0067(7) 0.0000(7) 0.0016(7)
P2 0.0330(9) 0.0268(8) 0.0328(9) -0.0008(7) -0.0007(7) -0.0025(7)
P3 0.0384(11) 0.0361(10) 0.0424(12) -0.0059(9) -0.0051(9) 0.0016(8)
P4 0.0470(12) 0.0346(10) 0.0429(12) -0.0077(9) -0.0035(9) -0.0044(9)
Mo1 0.0369(3) 0.0344(3) 0.0340(3) 0.0025(3) -0.0004(3) 0.0029(3)
Mo2 0.0397(4) 0.0345(3) 0.0375(4) 0.0053(3) 0.0023(3) 0.0002(3)
Mo3 0.0390(4) 0.0385(3) 0.0378(4) 0.0040(3) 0.0024(3) 0.0053(3)
Mo4 0.0497(4) 0.0368(3) 0.0376(4) -0.0013(3) -0.0028(3) 0.0011(3)
Mo5 0.0418(4) 0.0375(3) 0.0441(4) 0.0030(3) -0.0038(3) -0.0043(3)
Mo6 0.0361(3) 0.0416(4) 0.0412(4) 0.0057(3) 0.0039(3) 0.0005(3)
Mo7 0.0353(3) 0.0374(3) 0.0347(3) 0.0044(3) -0.0042(3) 0.0038(3)
Mo8 0.0417(4) 0.0352(3) 0.0409(4) 0.0061(3) -0.0008(3) 0.0075(3)
Mo9 0.0410(4) 0.0376(3) 0.0373(4) 0.0093(3) -0.0014(3) 0.0027(3)
Mo10 0.0352(3) 0.0358(3) 0.0387(4) 0.0014(3) 0.0020(3) 0.0014(3)
Mo11 0.0414(4) 0.0430(4) 0.0383(4) 0.0033(3) 0.0071(3) -0.0018(3)
Mo12 0.0465(4) 0.0355(3) 0.0382(4) 0.0030(3) -0.0009(3) -0.0031(3)
Mo13 0.0392(4) 0.0345(3) 0.0448(4) -0.0023(3) -0.0056(3) 0.0008(3)
Mo14 0.0358(3) 0.0368(3) 0.0386(4) -0.0084(3) 0.0029(3) -0.0026(3)
Mo15 0.0406(4) 0.0330(3) 0.0436(4) 0.0018(3) 0.0057(3) -0.0037(3)
Mo16 0.0395(4) 0.0379(3) 0.0347(3) -0.0010(3) -0.0047(3) -0.0041(3)
Mo17 0.0376(3) 0.0366(3) 0.0411(4) -0.0013(3) 0.0007(3) -0.0106(3)
Mo18 0.0378(3) 0.0329(3) 0.0426(4) -0.0079(3) 0.0000(3) -0.0046(3)
Mo19 0.0482(4) 0.0338(3) 0.0397(4) -0.0081(3) -0.0015(3) 0.0030(3)
Mo20 0.0434(4) 0.0331(3) 0.0467(4) -0.0033(3) -0.0057(3) 0.0005(3)
Mo21 0.0494(5) 0.0431(4) 0.0624(5) -0.0004(4) -0.0001(4) -0.0073(3)
Mo22 0.0427(4) 0.0599(5) 0.0706(6) -0.0081(5) 0.0048(4) -0.0001(4)
Mo23 0.0465(4) 0.0479(4) 0.0516(5) -0.0132(4) -0.0161(4) 0.0103(3)
Mo24 0.0581(5) 0.0365(4) 0.0380(4) -0.0044(3) -0.0080(3) 0.0079(3)
Mo25 0.0510(4) 0.0381(4) 0.0523(5) -0.0133(3) -0.0110(4) 0.0017(3)
Mo26 0.0415(4) 0.0511(5) 0.0763(6) -0.0142(4) -0.0119(4) -0.0044(4)
Mo27 0.0560(5) 0.0489(4) 0.0480(5) -0.0143(4) -0.0185(4) 0.0100(4)
Mo28 0.0632(6) 0.0472(5) 0.0675(6) -0.0131(4) -0.0058(5) 0.0103(4)
Mo29 0.0722(6) 0.0375(4) 0.0517(5) -0.0026(3) -0.0101(4) -0.0027(4)
Mo30 0.0572(5) 0.0383(4) 0.0400(4) -0.0054(3) 0.0008(3) -0.0113(3)
Mo31 0.0448(4) 0.0362(3) 0.0382(4) -0.0051(3) 0.0004(3) -0.0049(3)
Mo32 0.0471(4) 0.0482(4) 0.0356(4) -0.0058(3) 0.0005(3) -0.0063(3)
Mo33 0.0478(5) 0.0623(5) 0.0562(5) -0.0134(4) 0.0018(4) 0.0013(4)
Mo34 0.0606(5) 0.0375(4) 0.0492(5) -0.0109(3) -0.0053(4) -0.0095(3)
Mo35 0.0486(4) 0.0450(4) 0.0418(4) -0.0108(3) -0.0046(3) -0.0066(3)
Mo36 0.0619(5) 0.0489(4) 0.0514(5) -0.0189(4) 0.0002(4) -0.0021(4)

loop_
_atom_type_symbol
_atom_type_description
_atom_type_scat_dispersion_real
_atom_type_scat_dispersion_imag
_atom_type_scat_source
C C 0.0033 0.0016 'International Tables Vol C Tables 4.2.6.8 and 6.1.1.4'
H H 0.0000 0.0000 'International Tables Vol C Tables 4.2.6.8 and 6.1.1.4'
N N 0.0061 0.0033 'International Tables Vol C Tables 4.2.6.8 and 6.1.1.4'
O O 0.0106 0.0060 'International Tables Vol C Tables 4.2.6.8 and 6.1.1.4'
P P 0.1023 0.0942 'International Tables Vol C Tables 4.2.6.8 and 6.1.1.4'
Mo Mo -1.6832 0.6857 'International Tables Vol C Tables 4.2.6.8 and 6.1.1.4'
Cl Cl 0.1484 0.1585 'International Tables Vol C Tables 4.2.6.8 and 6.1.1.4'

loop_
_geom_angle_atom_site_label_1
_geom_angle_atom_site_label_2
_geom_angle_atom_site_label_3
_geom_angle
_geom_angle_site_symmetry_1
_geom_angle_site_symmetry_3
N1 C1 C4 124.0(9) . 2_656
N1 C1 H1 118.0 . .
C4 C1 H1 118.0 2_656 .
C3 C2 N1 122.5(9) 2_656 .
C3 C2 H2 118.8 2_656 .
N1 C2 H2 118.8 . .
C2 C3 C5 118.6(8) 2_656 .
C2 C3 H3 120.7 2_656 .
C5 C3 H3 120.7 . .
C5 C4 C1 117.4(9) . 2_656
C5 C4 H4 121.3 . .
C1 C4 H4 121.3 2_656 .
C4 C5 C3 119.7(8) . .
C4 C5 C31 120.1(8) . .
C3 C5 C31 120.2(8) . .
N2 C6 C7 124.6(9) . .
N2 C6 H6 117.7 . .
C7 C6 H6 117.7 . .
C6 C7 C8 118.5(9) . .
C6 C7 H7 120.7 . .
C8 C7 H7 120.7 . .
C9 C8 C7 117.7(8) . .
C9 C8 C36 119.4(8) . .
C7 C8 C36 122.8(8) . .
C8 C9 C10 120.7(9) . .
C8 C9 H9 119.7 . .
C10 C9 H9 119.7 . .
N2 C10 C9 121.4(9) . .
N2 C10 H10 119.3 . .
C9 C10 H10 119.3 . .
C12 C11 N3 121.5(10) . .
C12 C11 H11 119.2 . .
N3 C11 H11 119.2 . .
C11 C12 C13 119.2(11) . .
C11 C12 H12 120.4 . .
C13 C12 H12 120.4 . .
C14 C13 C12 119.1(11) . .
C14 C13 H13 120.4 . .
C12 C13 H13 120.4 . .
C13 C14 C15 117.4(12) . .
C13 C14 H14 121.3 . .
C15 C14 H14 121.3 . .
N3 C15 C14 126.2(11) . .
N3 C15 H15 116.9 . .
C14 C15 H15 116.9 . .
N7 C16 C17 120.5(8) 2_656 .
N7 C16 H16 119.7 2_656 .
C17 C16 H16 119.7 . .
C18 C17 C16 121.3(8) . .
C18 C17 H17 119.4 . .
C16 C17 H17 119.4 . .
C17 C18 C19 118.6(8) . .
C17 C18 C46 123.4(8) . .
C19 C18 C46 117.9(8) . .
C18 C19 C20 116.4(8) . .
C18 C19 H19 121.8 . .
C20 C19 H19 121.8 . .
N7 C20 C19 124.9(9) 2_656 .
N7 C20 H20 117.6 2_656 .
C19 C20 H20 117.6 . .
N8 C21 C22 126.3(11) . .
N8 C21 H21 116.9 . .
C22 C21 H21 116.9 . .
C21 C22 C23 119.0(11) . .
C21 C22 H22 120.5 . .
C23 C22 H22 120.5 . .
C24 C23 C22 116.1(12) . .
C24 C23 H23 122.0 . .
C22 C23 H23 122.0 . .
C25 C24 C23 115.8(12) . .
C25 C24 H24 122.1 . .
C23 C24 H24 122.1 . .
N8 C25 C24 130.7(13) . .
N8 C25 H25 114.7 . .
C24 C25 H25 114.7 . .
C27 C26 N9 120.1(9) . .
C27 C26 H26 119.9 . .
N9 C26 H26 119.9 . .
C26 C27 C28 122.3(9) . .
C26 C27 H27 118.8 . .
C28 C27 H27 118.8 . .
C27 C28 C29 116.0(8) . .
C27 C28 C41 120.4(8) . .
C29 C28 C41 123.7(8) . .
C30 C29 C28 118.5(9) . .
C30 C29 H29 120.8 . .
C28 C29 H29 120.8 . .
N9 C30 C29 125.2(9) . .
N9 C30 H30 117.4 . .
C29 C30 H30 117.4 . .
C50 C31 C32 128.8(8) . .
C50 C31 C5 116.0(8) . .
C32 C31 C5 115.0(7) . .
N13 C32 C31 123.0(7) . .
N13 C32 C33 109.8(7) . .
C31 C32 C33 127.2(8) . .
C34 C33 C32 109.2(8) . .
C34 C33 H33 125.4 . .
C32 C33 H33 125.4 . .
C33 C34 C35 103.3(7) . .
C33 C34 H34 128.4 . .
C35 C34 H34 128.4 . .
N13 C35 C36 125.3(8) . .
N13 C35 C34 112.3(8) . .
C36 C35 C34 122.3(7) . .
C37 C36 C35 125.3(8) . .
C37 C36 C8 115.5(8) . .
C35 C36 C8 119.1(8) . .
N16 C37 C36 126.5(8) . .
N16 C37 C38 107.1(8) . .
C36 C37 C38 126.3(8) . .
C39 C38 C37 106.6(8) . .
C39 C38 H38 126.7 . .
C37 C38 H38 126.7 . .
C38 C39 C40 109.6(7) . .
C38 C39 H39 125.2 . .
C40 C39 H39 125.2 . .
C39 C40 N16 106.3(7) . .
C39 C40 C41 128.7(8) . .
N16 C40 C41 124.9(7) . .
C42 C41 C40 127.2(8) . .
C42 C41 C28 116.7(8) . .
C40 C41 C28 116.0(7) . .
C41 C42 N15 125.0(7) . .
C41 C42 C43 123.4(8) . .
N15 C42 C43 111.5(7) . .
C44 C43 C42 105.9(8) . .
C44 C43 H43 127.1 . .
C42 C43 H43 127.1 . .
C43 C44 C45 106.4(8) . .
C43 C44 H44 126.8 . .
C45 C44 H44 126.8 . .
N15 C45 C46 123.4(7) . .
N15 C45 C44 111.6(8) . .
C46 C45 C44 124.9(8) . .
C47 C46 C45 125.8(7) . .
C47 C46 C18 115.0(7) . .
C45 C46 C18 119.0(7) . .
N14 C47 C46 125.7(7) . .
N14 C47 C48 107.9(7) . .
C46 C47 C48 126.4(7) . .
C49 C48 C47 107.0(8) . .
C49 C48 H48 126.5 . .
C47 C48 H48 126.5 . .
C48 C49 C50 108.8(8) . .
C48 C49 H49 125.6 . .
C50 C49 H49 125.6 . .
C31 C50 N14 125.5(8) . .
C31 C50 C49 127.4(8) . .
N14 C50 C49 107.0(7) . .
N5 C51 C52 121.7(9) . .
N5 C51 H51 119.2 . .
C52 C51 H51 119.2 . .
C51 C52 C53 121.9(9) . .
C51 C52 H52 119.1 . .
C53 C52 H52 119.1 . .
C52 C53 C54 116.2(9) . .
C52 C53 H53 121.9 . .
C54 C53 H53 121.9 . .
C55 C54 C53 119.7(10) . .
C55 C54 H54 120.2 . .
C53 C54 H54 120.2 . .
C54 C55 N5 122.3(10) . .
C54 C55 H55 118.9 . .
N5 C55 H55 118.9 . .
C57 C56 N6 123.6(8) . .
C57 C56 H56 118.2 . .
N6 C56 H56 118.2 . .
C56 C57 C58 121.0(8) . .
C56 C57 H57 119.5 . .
C58 C57 H57 119.5 . .
C59 C58 C57 116.6(8) . .
C59 C58 C81 122.3(8) . .
C57 C58 C81 120.9(8) . .
C58 C59 C60 118.9(9) . .
C58 C59 H59 120.6 . .
C60 C59 H59 120.6 . .
N6 C60 C59 123.9(8) . .
N6 C60 H60 118.0 . .
C59 C60 H60 118.0 . .
N4 C61 C80 124.0(9) . 2_657
N4 C61 H61 118.0 . .
C80 C61 H61 118.0 2_657 .
N4 C62 C78 123.2(9) . 2_657
N4 C62 H62 118.4 . .
C78 C62 H62 118.4 2_657 .
C77 C63 C64 118.9(10) 2_657 .
C77 C63 H63 120.5 2_657 .
C64 C63 H63 120.5 . .
C65 C64 C63 118.0(8) . .
C65 C64 C96 119.3(8) . .
C63 C64 C96 122.6(8) . .
C64 C65 C76 120.2(9) . 2_657
C64 C65 H65 119.9 . .
C76 C65 H65 119.9 2_657 .
N10 C66 C67 115.2(18) . .
N10 C66 H66 122.4 . .
C67 C66 H66 122.4 . .
C68 C67 C66 120.4(19) . .
C68 C67 H67 119.8 . .
C66 C67 H67 119.8 . .
C67 C68 C69 120.5(19) . .
C67 C68 H68 119.8 . .
C69 C68 H68 119.8 . .
C68 C69 C70 117.2(16) . .
C68 C69 H69 121.4 . .
C70 C69 H69 121.4 . .
N10 C70 C69 121.9(12) . .
N10 C70 H70 119.1 . .
C69 C70 H70 119.1 . .
N11 C71 C72 124.3(9) . .
N11 C71 H71 117.8 . .
C72 C71 H71 117.8 . .
C71 C72 C73 119.4(10) . .
C71 C72 H72 120.3 . .
C73 C72 H72 120.3 . .
C74 C73 C72 117.2(9) . .
C74 C73 C91 122.7(8) . .
C72 C73 C91 119.8(9) . .
C73 C74 C75 120.3(10) . .
C73 C74 H74 119.9 . .
C75 C74 H74 119.9 . .
N11 C75 C74 120.8(9) . .
N11 C75 H75 119.6 . .
C74 C75 H75 119.6 . .
N12 C76 C65 119.8(8) . 2_657
N12 C76 H76 120.1 . .
C65 C76 H76 120.1 2_657 .
C63 C77 N12 124.6(10) 2_657 .
C63 C77 H77 117.7 2_657 .
N12 C77 H77 117.7 . .
C62 C78 C79 115.9(9) 2_657 .
C62 C78 H78 122.1 2_657 .
C79 C78 H78 122.1 . .
C80 C79 C78 119.1(8) . .
C80 C79 C86 121.1(7) . .
C78 C79 C86 119.8(7) . .
C61 C80 C79 119.8(9) 2_657 .
C61 C80 H80 120.1 2_657 .
C79 C80 H80 120.1 . .
C100 C81 C82 129.4(9) . .
C100 C81 C58 116.3(8) . .
C82 C81 C58 114.2(8) . .
N18 C82 C83 109.2(7) . .
N18 C82 C81 121.6(8) . .
C83 C82 C81 129.2(8) . .
C84 C83 C82 108.4(8) . .
C84 C83 H83 125.8 . .
C82 C83 H83 125.8 . .
C83 C84 C85 107.0(8) . .
C83 C84 H84 126.5 . .
C85 C84 H84 126.5 . .
C86 C85 N18 124.1(7) . .
C86 C85 C84 127.3(8) . .
N18 C85 C84 108.6(7) . .
C85 C86 C87 127.5(7) . .
C85 C86 C79 116.5(7) . .
C87 C86 C79 115.6(7) . .
N19 C87 C86 124.5(7) . .
N19 C87 C88 111.3(8) . .
C86 C87 C88 124.2(8) . .
C89 C88 C87 106.1(8) . .
C89 C88 H88 127.0 . .
C87 C88 H88 127.0 . .
C88 C89 C90 106.9(7) . .
C88 C89 H89 126.5 . .
C90 C89 H89 126.5 . .
N19 C90 C91 125.6(8) . .
N19 C90 C89 109.5(7) . .
C91 C90 C89 125.0(8) . .
C92 C91 C90 125.3(7) . .
C92 C91 C73 118.3(7) . .
C90 C91 C73 116.1(7) . .
N20 C92 C91 123.5(7) . .
N20 C92 C93 110.3(7) . .
C91 C92 C93 126.2(7) . .
C94 C93 C92 106.8(7) . .
C94 C93 H93 126.6 . .
C92 C93 H93 126.6 . .
C93 C94 C95 107.0(8) . .
C93 C94 H94 126.5 . .
C95 C94 H94 126.5 . .
C96 C95 N20 126.6(8) . .
C96 C95 C94 124.9(9) . .
N20 C95 C94 108.5(8) . .
C95 C96 C97 126.4(8) . .
C95 C96 C64 117.5(7) . .
C97 C96 C64 116.1(7) . .
N17 C97 C96 124.9(7) . .
N17 C97 C98 109.6(7) . .
C96 C97 C98 125.4(8) . .
C99 C98 C97 109.0(7) . .
C99 C98 H98 125.5 . .
C97 C98 H98 125.5 . .
C98 C99 C100 106.8(7) . .
C98 C99 H99 126.6 . .
C100 C99 H99 126.6 . .
C81 C100 N17 125.7(8) . .
C81 C100 C99 127.2(8) . .
N17 C100 C99 107.0(7) . .
C102 C101 C106 120.0 . .
C102 C101 P5 121.0(6) . .
C106 C101 P5 118.9(6) . .
C103 C102 C101 120.0 . .
C103 C102 H102 120.0 . .
C101 C102 H102 120.0 . .
C102 C103 C104 120.0 . .
C102 C103 H103 120.0 . .
C104 C103 H103 120.0 . .
C105 C104 C103 120.0 . .
C105 C104 H104 120.0 . .
C103 C104 H104 120.0 . .
C104 C105 C106 120.0 . .
C104 C105 H105 120.0 . .
C106 C105 H105 120.0 . .
C105 C106 C101 120.0 . .
C105 C106 H106 120.0 . .
C101 C106 H106 120.0 . .
C112 C111 C116 120.0 . .
C112 C111 P5 119.1(5) . .
C116 C111 P5 120.6(5) . .
C113 C112 C111 120.0 . .
C113 C112 H112 120.0 . .
C111 C112 H112 120.0 . .
C114 C113 C112 120.0 . .
C114 C113 H113 120.0 . .
C112 C113 H113 120.0 . .
C113 C114 C115 120.0 . .
C113 C114 H114 120.0 . .
C115 C114 H114 120.0 . .
C114 C115 C116 120.0 . .
C114 C115 H115 120.0 . .
C116 C115 H115 120.0 . .
C115 C116 C111 120.0 . .
C115 C116 H116 120.0 . .
C111 C116 H116 120.0 . .
C122 C121 C126 120.0 . .
C122 C121 P5 120.0(7) . .
C126 C121 P5 119.0(7) . .
C123 C122 C121 120.0 . .
C123 C122 H122 120.0 . .
C121 C122 H122 120.0 . .
C124 C123 C122 120.0 . .
C124 C123 H123 120.0 . .
C122 C123 H123 120.0 . .
C123 C124 C125 120.0 . .
C123 C124 H124 120.0 . .
C125 C124 H124 120.0 . .
C126 C125 C124 120.0 . .
C126 C125 H125 120.0 . .
C124 C125 H125 120.0 . .
C125 C126 C121 120.0 . .
C125 C126 H126 120.0 . .
C121 C126 H126 120.0 . .
C132 C131 C136 120.0 . .
C132 C131 P5 119.2(5) . .
C136 C131 P5 120.8(5) . .
C131 C132 C133 120.0 . .
C131 C132 H132 120.0 . .
C133 C132 H132 120.0 . .
C134 C133 C132 120.0 . .
C134 C133 H133 120.0 . .
C132 C133 H133 120.0 . .
C135 C134 C133 120.0 . .
C135 C134 H134 120.0 . .
C133 C134 H134 120.0 . .
C134 C135 C136 120.0 . .
C134 C135 H135 120.0 . .
C136 C135 H135 120.0 . .
C135 C136 C131 120.0 . .
C135 C136 H136 120.0 . .
C131 C136 H136 120.0 . .
C152 C151 C156 120.0 . .
C152 C151 P6 122.0(4) . .
C156 C151 P6 117.8(4) . .
C151 C152 C153 120.0 . .
C151 C152 H152 120.0 . .
C153 C152 H152 120.0 . .
C154 C153 C152 120.0 . .
C154 C153 H153 120.0 . .
C152 C153 H153 120.0 . .
C153 C154 C155 120.0 . .
C153 C154 H154 120.0 . .
C155 C154 H154 120.0 . .
C156 C155 C154 120.0 . .
C156 C155 H155 120.0 . .
C154 C155 H155 120.0 . .
C155 C156 C151 120.0 . .
C155 C156 H156 120.0 . .
C151 C156 H156 120.0 . .
C162 C161 C166 120.0 . .
C162 C161 P6 119.6(5) . .
C166 C161 P6 119.8(5) . .
C161 C162 C163 120.0 . .
C161 C162 H162 120.0 . .
C163 C162 H162 120.0 . .
C162 C163 C164 120.0 . .
C162 C163 H163 120.0 . .
C164 C163 H163 120.0 . .
C163 C164 C165 120.0 . .
C163 C164 H164 120.0 . .
C165 C164 H164 120.0 . .
C166 C165 C164 120.0 . .
C166 C165 H165 120.0 . .
C164 C165 H165 120.0 . .
C165 C166 C161 120.0 . .
C165 C166 H166 120.0 . .
C161 C166 H166 120.0 . .
C172 C171 C176 120.0 . .
C172 C171 P6 119.4(6) . .
C176 C171 P6 120.6(6) . .
C171 C172 C173 120.0 . .
C171 C172 H172 120.0 . .
C173 C172 H172 120.0 . .
C172 C173 C174 120.0 . .
C172 C173 H173 120.0 . .
C174 C173 H173 120.0 . .
C175 C174 C173 120.0 . .
C175 C174 H174 120.0 . .
C173 C174 H174 120.0 . .
C174 C175 C176 120.0 . .
C174 C175 H175 120.0 . .
C176 C175 H175 120.0 . .
C175 C176 C171 120.0 . .
C175 C176 H176 120.0 . .
C171 C176 H176 120.0 . .
C182 C181 C186 120.0 . .
C182 C181 P6 122.5(4) . .
C186 C181 P6 117.4(4) . .
C183 C182 C181 120.0 . .
C183 C182 H182 120.0 . .
C181 C182 H182 120.0 . .
C182 C183 C184 120.0 . .
C182 C183 H183 120.0 . .
C184 C183 H183 120.0 . .
C185 C184 C183 120.0 . .
C185 C184 H184 120.0 . .
C183 C184 H184 120.0 . .
C186 C185 C184 120.0 . .
C186 C185 H185 120.0 . .
C184 C185 H185 120.0 . .
C185 C186 C181 120.0 . .
C185 C186 H186 120.0 . .
C181 C186 H186 120.0 . .
C202 C201 C206 120.0 . .
C202 C201 P7 120.1(4) . .
C206 C201 P7 119.7(4) . .
C203 C202 C201 120.0 . .
C203 C202 H202 120.0 . .
C201 C202 H202 120.0 . .
C202 C203 C204 120.0 . .
C202 C203 H203 120.0 . .
C204 C203 H203 120.0 . .
C205 C204 C203 120.0 . .
C205 C204 H204 120.0 . .
C203 C204 H204 120.0 . .
C204 C205 C206 120.0 . .
C204 C205 H205 120.0 . .
C206 C205 H205 120.0 . .
C205 C206 C201 120.0 . .
C205 C206 H206 120.0 . .
C201 C206 H206 120.0 . .
C212 C211 C216 120.0 . .
C212 C211 P7 119.0(7) . .
C216 C211 P7 120.8(7) . .
C213 C212 C211 120.0 . .
C213 C212 H212 120.0 . .
C211 C212 H212 120.0 . .
C212 C213 C214 120.0 . .
C212 C213 H213 120.0 . .
C214 C213 H213 120.0 . .
C213 C214 C215 120.0 . .
C213 C214 H214 120.0 . .
C215 C214 H214 120.0 . .
C214 C215 C216 120.0 . .
C214 C215 H215 120.0 . .
C216 C215 H215 120.0 . .
C215 C216 C211 120.0 . .
C215 C216 H216 120.0 . .
C211 C216 H216 120.0 . .
C222 C221 C226 120.0 . .
C222 C221 P7 119.1(4) . .
C226 C221 P7 120.2(4) . .
C221 C222 C223 120.0 . .
C221 C222 H222 120.0 . .
C223 C222 H222 120.0 . .
C224 C223 C222 120.0 . .
C224 C223 H223 120.0 . .
C222 C223 H223 120.0 . .
C223 C224 C225 120.0 . .
C223 C224 H224 120.0 . .
C225 C224 H224 120.0 . .
C224 C225 C226 120.0 . .
C224 C225 H225 120.0 . .
C226 C225 H225 120.0 . .
C225 C226 C221 120.0 . .
C225 C226 H226 120.0 . .
C221 C226 H226 120.0 . .
C232 C231 C236 120.0 . .
C232 C231 P7 118.6(5) . .
C236 C231 P7 121.4(5) . .
C233 C232 C231 120.0 . .
C233 C232 H232 120.0 . .
C231 C232 H232 120.0 . .
C234 C233 C232 120.0 . .
C234 C233 H233 120.0 . .
C232 C233 H233 120.0 . .
C233 C234 C235 120.0 . .
C233 C234 H234 120.0 . .
C235 C234 H234 120.0 . .
C234 C235 C236 120.0 . .
C234 C235 H235 120.0 . .
C236 C235 H235 120.0 . .
C235 C236 C231 120.0 . .
C235 C236 H236 120.0 . .
C231 C236 H236 120.0 . .
C252 C251 C256 120.0 . .
C252 C251 P8 121.6(5) . .
C256 C251 P8 118.4(5) . .
C251 C252 C253 120.0 . .
C251 C252 H252 120.0 . .
C253 C252 H252 120.0 . .
C254 C253 C252 120.0 . .
C254 C253 H253 120.0 . .
C252 C253 H253 120.0 . .
C253 C254 C255 120.0 . .
C253 C254 H254 120.0 . .
C255 C254 H254 120.0 . .
C256 C255 C254 120.0 . .
C256 C255 H255 120.0 . .
C254 C255 H255 120.0 . .
C255 C256 C251 120.0 . .
C255 C256 H256 120.0 . .
C251 C256 H256 120.0 . .
C262 C261 C266 120.0 . .
C262 C261 P8 118.7(7) . .
C266 C261 P8 121.1(7) . .
C261 C262 C263 120.0 . .
C261 C262 H262 120.0 . .
C263 C262 H262 120.0 . .
C262 C263 C264 120.0 . .
C262 C263 H263 120.0 . .
C264 C263 H263 120.0 . .
C265 C264 C263 120.0 . .
C265 C264 H264 120.0 . .
C263 C264 H264 120.0 . .
C264 C265 C266 120.0 . .
C264 C265 H265 120.0 . .
C266 C265 H265 120.0 . .
C265 C266 C261 120.0 . .
C265 C266 H266 120.0 . .
C261 C266 H266 120.0 . .
C272 C271 C276 120.0 . .
C272 C271 P8 119.1(7) . .
C276 C271 P8 120.8(7) . .
C271 C272 C273 120.0 . .
C271 C272 H272 120.0 . .
C273 C272 H272 120.0 . .
C274 C273 C272 120.0 . .
C274 C273 H273 120.0 . .
C272 C273 H273 120.0 . .
C275 C274 C273 120.0 . .
C275 C274 H274 120.0 . .
C273 C274 H274 120.0 . .
C274 C275 C276 120.0 . .
C274 C275 H275 120.0 . .
C276 C275 H275 120.0 . .
C275 C276 C271 120.0 . .
C275 C276 H276 120.0 . .
C271 C276 H276 120.0 . .
C282 C281 C286 120.0 . .
C282 C281 P8 117.8(5) . .
C286 C281 P8 121.9(5) . .
C281 C282 C283 120.0 . .
C281 C282 H282 120.0 . .
C283 C282 H282 120.0 . .
C284 C283 C282 120.0 . .
C284 C283 H283 120.0 . .
C282 C283 H283 120.0 . .
C285 C284 C283 120.0 . .
C285 C284 H284 120.0 . .
C283 C284 H284 120.0 . .
C284 C285 C286 120.0 . .
C284 C285 H285 120.0 . .
C286 C285 H285 120.0 . .
C285 C286 C281 120.0 . .
C285 C286 H286 120.0 . .
C281 C286 H286 120.0 . .
C302 C301 C306 120.0 . .
C302 C301 P9 121.0(5) . .
C306 C301 P9 118.9(5) . .
C303 C302 C301 120.0 . .
C303 C302 H302 120.0 . .
C301 C302 H302 120.0 . .
C302 C303 C304 120.0 . .
C302 C303 H303 120.0 . .
C304 C303 H303 120.0 . .
C305 C304 C303 120.0 . .
C305 C304 H304 120.0 . .
C303 C304 H304 120.0 . .
C306 C305 C304 120.0 . .
C306 C305 H305 120.0 . .
C304 C305 H305 120.0 . .
C305 C306 C301 120.0 . .
C305 C306 H306 120.0 . .
C301 C306 H306 120.0 . .
C312 C311 C316 120.0 . .
C312 C311 P9 119.1(5) . .
C316 C311 P9 120.9(5) . .
C313 C312 C311 120.0 . .
C313 C312 H312 120.0 . .
C311 C312 H312 120.0 . .
C312 C313 C314 120.0 . .
C312 C313 H313 120.0 . .
C314 C313 H313 120.0 . .
C315 C314 C313 120.0 . .
C315 C314 H314 120.0 . .
C313 C314 H314 120.0 . .
C314 C315 C316 120.0 . .
C314 C315 H315 120.0 . .
C316 C315 H315 120.0 . .
C315 C316 C311 120.0 . .
C315 C316 H316 120.0 . .
C311 C316 H316 120.0 . .
C322 C321 C326 120.0 . .
C322 C321 P9 118.3(6) . .
C326 C321 P9 121.7(6) . .
C321 C322 C323 120.0 . .
C321 C322 H322 120.0 . .
C323 C322 H322 120.0 . .
C324 C323 C322 120.0 . .
C324 C323 H323 120.0 . .
C322 C323 H323 120.0 . .
C323 C324 C325 120.0 . .
C323 C324 H324 120.0 . .
C325 C324 H324 120.0 . .
C326 C325 C324 120.0 . .
C326 C325 H325 120.0 . .
C324 C325 H325 120.0 . .
C325 C326 C321 120.0 . .
C325 C326 H326 120.0 . .
C321 C326 H326 120.0 . .
C332 C331 C336 120.0 . .
C332 C331 P9 121.1(6) . .
C336 C331 P9 118.8(6) . .
C331 C332 C333 120.0 . .
C331 C332 H332 120.0 . .
C333 C332 H332 120.0 . .
C332 C333 C334 120.0 . .
C332 C333 H333 120.0 . .
C334 C333 H333 120.0 . .
C335 C334 C333 120.0 . .
C335 C334 H334 120.0 . .
C333 C334 H334 120.0 . .
C334 C335 C336 120.0 . .
C334 C335 H335 120.0 . .
C336 C335 H335 120.0 . .
C335 C336 C331 120.0 . .
C335 C336 H336 120.0 . .
C331 C336 H336 120.0 . .
C352 C351 C356 120.0 . .
C352 C351 P10 118.0(7) . .
C356 C351 P10 121.7(7) . .
C351 C352 C353 120.0 . .
C351 C352 H352 120.0 . .
C353 C352 H352 120.0 . .
C352 C353 C354 120.0 . .
C352 C353 H353 120.0 . .
C354 C353 H353 120.0 . .
C355 C354 C353 120.0 . .
C355 C354 H354 120.0 . .
C353 C354 H354 120.0 . .
C356 C355 C354 120.0 . .
C356 C355 H355 120.0 . .
C354 C355 H355 120.0 . .
C355 C356 C351 120.0 . .
C355 C356 H356 120.0 . .
C351 C356 H356 120.0 . .
C362 C361 C366 120.0 . .
C362 C361 P10 121.4(7) . .
C366 C361 P10 118.4(7) . .
C361 C362 C363 120.0 . .
C361 C362 H362 120.0 . .
C363 C362 H362 120.0 . .
C362 C363 C364 120.0 . .
C362 C363 H363 120.0 . .
C364 C363 H363 120.0 . .
C365 C364 C363 120.0 . .
C365 C364 H364 120.0 . .
C363 C364 H364 120.0 . .
C366 C365 C364 120.0 . .
C366 C365 H365 120.0 . .
C364 C365 H365 120.0 . .
C365 C366 C361 120.0 . .
C365 C366 H366 120.0 . .
C361 C366 H366 120.0 . .
C372 C371 C376 120.0 . .
C372 C371 P10 117.2(7) . .
C376 C371 P10 122.8(7) . .
C371 C372 C373 120.0 . .
C371 C372 H372 120.0 . .
C373 C372 H372 120.0 . .
C374 C373 C372 120.0 . .
C374 C373 H373 120.0 . .
C372 C373 H373 120.0 . .
C373 C374 C375 120.0 . .
C373 C374 H374 120.0 . .
C375 C374 H374 120.0 . .
C374 C375 C376 120.0 . .
C374 C375 H375 120.0 . .
C376 C375 H375 120.0 . .
C375 C376 C371 120.0 . .
C375 C376 H376 120.0 . .
C371 C376 H376 120.0 . .
C382 C381 C386 120.0 . .
C382 C381 P10 119.0(5) . .
C386 C381 P10 121.0(5) . .
C381 C382 C383 120.0 . .
C381 C382 H382 120.0 . .
C383 C382 H382 120.0 . .
C384 C383 C382 120.0 . .
C384 C383 H383 120.0 . .
C382 C383 H383 120.0 . .
C383 C384 C385 120.0 . .
C383 C384 H384 120.0 . .
C385 C384 H384 120.0 . .
C386 C385 C384 120.0 . .
C386 C385 H385 120.0 . .
C384 C385 H385 120.0 . .
C385 C386 C381 120.0 . .
C385 C386 H386 120.0 . .
C381 C386 H386 120.0 . .
C402 C401 C406 120.0 . .
C402 C401 P11 119.5(4) . .
C406 C401 P11 120.4(4) . .
C401 C402 C403 120.0 . .
C401 C402 H402 120.0 . .
C403 C402 H402 120.0 . .
C402 C403 C404 120.0 . .
C402 C403 H403 120.0 . .
C404 C403 H403 120.0 . .
C405 C404 C403 120.0 . .
C405 C404 H404 120.0 . .
C403 C404 H404 120.0 . .
C406 C405 C404 120.0 . .
C406 C405 H405 120.0 . .
C404 C405 H405 120.0 . .
C405 C406 C401 120.0 . .
C405 C406 H406 120.0 . .
C401 C406 H406 120.0 . .
C412 C411 C416 120.0 . .
C412 C411 P11 117.8(3) . .
C416 C411 P11 121.9(3) . .
C413 C412 C411 120.0 . .
C413 C412 H412 120.0 . .
C411 C412 H412 120.0 . .
C412 C413 C414 120.0 . .
C412 C413 H413 120.0 . .
C414 C413 H413 120.0 . .
C415 C414 C413 120.0 . .
C415 C414 H414 120.0 . .
C413 C414 H414 120.0 . .
C416 C415 C414 120.0 . .
C416 C415 H415 120.0 . .
C414 C415 H415 120.0 . .
C415 C416 C411 120.0 . .
C415 C416 H416 120.0 . .
C411 C416 H416 120.0 . .
C422 C421 C426 120.0 . .
C422 C421 P11 118.6(4) . .
C426 C421 P11 121.2(4) . .
C421 C422 C423 120.0 . .
C421 C422 H422 120.0 . .
C423 C422 H422 120.0 . .
C422 C423 C424 120.0 . .
C422 C423 H423 120.0 . .
C424 C423 H423 120.0 . .
C425 C424 C423 120.0 . .
C425 C424 H424 120.0 . .
C423 C424 H424 120.0 . .
C424 C425 C426 120.0 . .
C424 C425 H425 120.0 . .
C426 C425 H425 120.0 . .
C425 C426 C421 120.0 . .
C425 C426 H426 120.0 . .
C421 C426 H426 120.0 . .
C432 C431 C436 120.0 . .
C432 C431 P11 121.6(4) . .
C436 C431 P11 118.4(4) . .
C431 C432 C433 120.0 . .
C431 C432 H432 120.0 . .
C433 C432 H432 120.0 . .
C434 C433 C432 120.0 . .
C434 C433 H433 120.0 . .
C432 C433 H433 120.0 . .
C435 C434 C433 120.0 . .
C435 C434 H434 120.0 . .
C433 C434 H434 120.0 . .
C434 C435 C436 120.0 . .
C434 C435 H435 120.0 . .
C436 C435 H435 120.0 . .
C435 C436 C431 120.0 . .
C435 C436 H436 120.0 . .
C431 C436 H436 120.0 . .
C452 C451 C456 120.0 . .
C452 C451 P12 120.9(4) . .
C456 C451 P12 119.0(4) . .
C451 C452 C453 120.0 . .
C451 C452 H452 120.0 . .
C453 C452 H452 120.0 . .
C454 C453 C452 120.0 . .
C454 C453 H453 120.0 . .
C452 C453 H453 120.0 . .
C453 C454 C455 120.0 . .
C453 C454 H454 120.0 . .
C455 C454 H454 120.0 . .
C456 C455 C454 120.0 . .
C456 C455 H455 120.0 . .
C454 C455 H455 120.0 . .
C455 C456 C451 120.0 . .
C455 C456 H456 120.0 . .
C451 C456 H456 120.0 . .
C462 C461 C466 120.0 . .
C462 C461 P12 120.9(6) . .
C466 C461 P12 119.1(6) . .
C463 C462 C461 120.0 . .
C463 C462 H462 120.0 . .
C461 C462 H462 120.0 . .
C464 C463 C462 120.0 . .
C464 C463 H463 120.0 . .
C462 C463 H463 120.0 . .
C463 C464 C465 120.0 . .
C463 C464 H464 120.0 . .
C465 C464 H464 120.0 . .
C464 C465 C466 120.0 . .
C464 C465 H465 120.0 . .
C466 C465 H465 120.0 . .
C465 C466 C461 120.0 . .
C465 C466 H466 120.0 . .
C461 C466 H466 120.0 . .
C472 C471 C476 120.0 . .
C472 C471 P12 119.9(5) . .
C476 C471 P12 119.8(5) . .
C473 C472 C471 120.0 . .
C473 C472 H472 120.0 . .
C471 C472 H472 120.0 . .
C472 C473 C474 120.0 . .
C472 C473 H473 120.0 . .
C474 C473 H473 120.0 . .
C473 C474 C475 120.0 . .
C473 C474 H474 120.0 . .
C475 C474 H474 120.0 . .
C476 C475 C474 120.0 . .
C476 C475 H475 120.0 . .
C474 C475 H475 120.0 . .
C475 C476 C471 120.0 . .
C475 C476 H476 120.0 . .
C471 C476 H476 120.0 . .
C482 C481 C486 120.0 . .
C482 C481 P12 118.3(7) . .
C486 C481 P12 121.6(7) . .
C481 C482 C483 120.0 . .
C481 C482 H482 120.0 . .
C483 C482 H482 120.0 . .
C482 C483 C484 120.0 . .
C482 C483 H483 120.0 . .
C484 C483 H483 120.0 . .
C485 C484 C483 120.0 . .
C485 C484 H484 120.0 . .
C483 C484 H484 120.0 . .
C484 C485 C486 120.0 . .
C484 C485 H485 120.0 . .
C486 C485 H485 120.0 . .
C485 C486 C481 120.0 . .
C485 C486 H486 120.0 . .
C481 C486 H486 120.0 . .
C502 C501 C506 120.0 . .
C502 C501 P13 120.4(6) . .
C506 C501 P13 119.6(6) . .
C501 C502 C503 120.0 . .
C501 C502 H502 120.0 . .
C503 C502 H502 120.0 . .
C504 C503 C502 120.0 . .
C504 C503 H503 120.0 . .
C502 C503 H503 120.0 . .
C505 C504 C503 120.0 . .
C505 C504 H504 120.0 . .
C503 C504 H504 120.0 . .
C504 C505 C506 120.0 . .
C504 C505 H505 120.0 . .
C506 C505 H505 120.0 . .
C505 C506 C501 120.0 . .
C505 C506 H506 120.0 . .
C501 C506 H506 120.0 . .
C512 C511 C516 120.0 . .
C512 C511 P13 119.7(5) . .
C516 C511 P13 120.3(5) . .
C513 C512 C511 120.0 . .
C513 C512 H512 120.0 . .
C511 C512 H512 120.0 . .
C514 C513 C512 120.0 . .
C514 C513 H513 120.0 . .
C512 C513 H513 120.0 . .
C515 C514 C513 120.0 . .
C515 C514 H514 120.0 . .
C513 C514 H514 120.0 . .
C514 C515 C516 120.0 . .
C514 C515 H515 120.0 . .
C516 C515 H515 120.0 . .
C515 C516 C511 120.0 . .
C515 C516 H516 120.0 . .
C511 C516 H516 120.0 . .
C522 C521 C526 120.0 . .
C522 C521 P13 119.5(4) . .
C526 C521 P13 120.4(4) . .
C523 C522 C521 120.0 . .
C523 C522 H522 120.0 . .
C521 C522 H522 120.0 . .
C522 C523 C524 120.0 . .
C522 C523 H523 120.0 . .
C524 C523 H523 120.0 . .
C525 C524 C523 120.0 . .
C525 C524 H524 120.0 . .
C523 C524 H524 120.0 . .
C526 C525 C524 120.0 . .
C526 C525 H525 120.0 . .
C524 C525 H525 120.0 . .
C525 C526 C521 120.0 . .
C525 C526 H526 120.0 . .
C521 C526 H526 120.0 . .
C532 C531 C536 120.0 . .
C532 C531 P13 120.5(5) . .
C536 C531 P13 119.4(5) . .
C531 C532 C533 120.0 . .
C531 C532 H532 120.0 . .
C533 C532 H532 120.0 . .
C534 C533 C532 120.0 . .
C534 C533 H533 120.0 . .
C532 C533 H533 120.0 . .
C533 C534 C535 120.0 . .
C533 C534 H534 120.0 . .
C535 C534 H534 120.0 . .
C536 C535 C534 120.0 . .
C536 C535 H535 120.0 . .
C534 C535 H535 120.0 . .
C535 C536 C531 120.0 . .
C535 C536 H536 120.0 . .
C531 C536 H536 120.0 . .
N21 C551 H55A 109.5 . .
N21 C551 H55B 109.5 . .
H55A C551 H55B 109.5 . .
N21 C551 H55C 109.5 . .
H55A C551 H55C 109.5 . .
H55B C551 H55C 109.5 . .
N21 C552 H55D 109.5 . .
N21 C552 H55E 109.5 . .
H55D C552 H55E 109.5 . .
N21 C552 H55F 109.5 . .
H55D C552 H55F 109.5 . .
H55E C552 H55F 109.5 . .
N21 C553 O125 124.8(19) . .
N21 C553 C554 121(2) . .
O125 C553 C554 114.2(16) . .
C553 C554 H55G 109.5 . .
C553 C554 H55H 109.5 . .
H55G C554 H55H 109.5 . .
C553 C554 H55I 109.5 . .
H55G C554 H55I 109.5 . .
H55H C554 H55I 109.5 . .
C1 N1 C2 117.4(8) . .
C1 N1 Mo1 119.2(6) . .
C2 N1 Mo1 123.0(6) . .
C6 N2 C10 116.9(8) . .
C6 N2 Mo3 124.1(6) . .
C10 N2 Mo3 117.8(6) . .
C15 N3 C11 116.5(9) . .
C15 N3 Mo5 121.2(7) . .
C11 N3 Mo5 122.3(6) . .
C61 N4 C62 117.9(8) . .
C61 N4 Mo10 124.0(7) . .
C62 N4 Mo10 117.9(6) . .
C51 N5 C55 118.2(9) . .
C51 N5 Mo12 123.6(6) . .
C55 N5 Mo12 118.2(7) . .
C60 N6 C56 115.5(8) . .
C60 N6 Mo14 122.9(6) . .
C56 N6 Mo14 121.5(6) . .
C20 N7 C16 118.2(8) 2_656 2_656
C20 N7 Mo19 117.2(6) 2_656 .
C16 N7 Mo19 124.1(6) 2_656 .
C21 N8 C25 111.8(10) . .
C21 N8 Mo21 124.9(7) . .
C25 N8 Mo21 123.1(8) . .
C30 N9 C26 117.8(8) . .
C30 N9 Mo23 120.4(6) . .
C26 N9 Mo23 121.7(6) . .
C66 N10 C70 122.8(13) . .
C66 N10 Mo28 117.0(11) . .
C70 N10 Mo28 120.0(8) . .
C71 N11 C75 117.7(8) . .
C71 N11 Mo30 119.8(7) . .
C75 N11 Mo30 121.9(6) . .
C77 N12 C76 118.4(8) . .
C77 N12 Mo32 120.1(7) . .
C76 N12 Mo32 121.5(6) . .
C35 N13 C32 105.4(7) . .
C35 N13 H13A 127.3 . .
C32 N13 H13A 127.3 . .
C47 N14 C50 109.4(6) . .
C47 N14 H14A 125.3 . .
C50 N14 H14A 125.3 . .
C42 N15 C45 104.3(7) . .
C42 N15 H15A 127.8 . .
C45 N15 H15A 127.8 . .
C37 N16 C40 110.3(7) . .
C37 N16 H16A 124.9 . .
C40 N16 H16A 124.9 . .
C97 N17 C100 107.5(7) . .
C97 N17 H17A 126.2 . .
C100 N17 H17A 126.2 . .
C85 N18 C82 106.6(6) . .
C85 N18 H18 126.7 . .
C82 N18 H18 126.7 . .
C87 N19 C90 106.1(7) . .
C87 N19 H19A 127.0 . .
C90 N19 H19A 127.0 . .
C92 N20 C95 107.3(7) . .
C92 N20 H20A 126.4 . .
C95 N20 H20A 126.4 . .
C553 N21 C552 120(2) . .
C553 N21 C551 115.2(19) . .
C552 N21 C551 124.5(17) . .
Mo1 O10 Mo6 123.3(3) . .
Mo1 O11 Mo2 152.6(3) . .
Mo2 O12 Mo3 124.7(3) . .
Mo3 O13 Mo4 151.4(4) . .
Mo5 O14 Mo4 124.1(3) . .
Mo5 O15 Mo6 153.1(4) . .
P1 O16 Mo6 130.2(3) . .
P1 O16 Mo1 123.8(3) . .
Mo6 O16 Mo1 92.1(2) . .
P1 O17 Mo2 131.7(3) . .
P1 O17 Mo3 123.3(3) . .
Mo2 O17 Mo3 92.7(2) . .
P1 O18 Mo4 131.1(4) . .
P1 O18 Mo5 124.0(4) . .
Mo4 O18 Mo5 90.4(2) . .
Mo1 O19 Mo7 143.5(3) . .
Mo7 O20 Mo2 155.4(4) . .
Mo3 O21 Mo8 143.5(3) . .
Mo8 O22 Mo4 157.1(4) . .
Mo5 O23 Mo9 143.4(3) . .
Mo9 O24 Mo6 155.6(3) . .
P1 O25 Mo8 124.9(4) . .
P1 O25 Mo9 125.1(3) . .
Mo8 O25 Mo9 90.2(2) . .
P1 O25 Mo7 125.5(3) . .
Mo8 O25 Mo7 90.34(19) . .
Mo9 O25 Mo7 89.9(2) . .
Mo7 O29 Mo8 123.7(3) . .
Mo8 O30 Mo9 122.5(3) . .
Mo9 O31 Mo7 122.7(3) . .
Mo10 O41 Mo15 152.7(3) . .
Mo10 O42 Mo11 124.2(3) . .
Mo12 O43 Mo11 152.5(3) . .
Mo12 O44 Mo13 122.4(3) . .
Mo14 O45 Mo13 153.6(3) . .
Mo14 O46 Mo15 124.4(4) . .
P2 O47 Mo10 125.8(3) . .
P2 O47 Mo11 129.5(3) . .
Mo10 O47 Mo11 91.24(19) . .
P2 O48 Mo13 130.0(3) . .
P2 O48 Mo12 125.3(3) . .
Mo13 O48 Mo12 91.46(19) . .
P2 O49 Mo15 129.5(3) . .
P2 O49 Mo14 125.0(3) . .
Mo15 O49 Mo14 92.4(2) . .
Mo10 O50 Mo16 143.9(4) . .
Mo17 O51 Mo11 153.5(3) . .
Mo16 O52 Mo15 154.3(3) . .
Mo18 O53 Mo13 156.0(3) . .
Mo14 O54 Mo18 143.0(4) . .
P2 O55 Mo18 125.1(3) . .
P2 O55 Mo17 124.9(3) . .
Mo18 O55 Mo17 90.50(19) . .
P2 O55 Mo16 125.1(3) . .
Mo18 O55 Mo16 90.3(2) . .
Mo17 O55 Mo16 90.18(18) . .
Mo16 O57 Mo18 122.7(3) . .
Mo17 O58 Mo16 124.3(3) . .
Mo18 O60 Mo17 123.6(3) . .
Mo12 O62 Mo17 143.4(3) . .
Mo19 O72 Mo24 123.8(4) . .
Mo19 O73 Mo20 153.5(4) . .
Mo21 O74 Mo20 122.5(4) . .
Mo21 O75 Mo22 152.1(5) . .
Mo23 O76 Mo22 124.6(4) . .
Mo23 O77 Mo24 154.8(4) . .
P3 O78 Mo24 128.3(4) . .
P3 O78 Mo19 125.0(3) . .
Mo24 O78 Mo19 92.4(3) . .
P3 O79 Mo21 124.5(3) . .
P3 O79 Mo20 130.0(4) . .
Mo21 O79 Mo20 92.2(2) . .
P3 O80 Mo22 130.8(4) . .
P3 O80 Mo23 124.8(4) . .
Mo22 O80 Mo23 92.1(2) . .
Mo21 O81 Mo26 142.6(4) . .
Mo26 O82 Mo22 155.8(4) . .
Mo23 O83 Mo27 142.0(4) . .
Mo27 O84 Mo24 156.4(4) . .
Mo19 O85 Mo25 141.4(4) . .
Mo25 O86 Mo20 154.0(3) . .
P3 O87 Mo26 125.5(4) . .
P3 O87 Mo25 126.3(3) . .
Mo26 O87 Mo25 90.8(2) . .
P3 O87 Mo27 123.4(4) . .
Mo26 O87 Mo27 90.02(19) . .
Mo25 O87 Mo27 90.0(2) . .
Mo25 O90 Mo26 121.6(4) . .
Mo26 O91 Mo27 120.4(4) . .
Mo27 O93 Mo25 122.6(4) . .
Mo28 O103 Mo33 152.2(5) . .
Mo28 O104 Mo29 122.7(4) . .
Mo30 O105 Mo29 155.7(4) . .
Mo30 O106 Mo31 122.9(3) . .
Mo32 O107 Mo31 154.2(4) . .
Mo32 O108 Mo33 123.1(4) . .
P4 O109 Mo29 130.1(5) . .
P4 O109 Mo28 123.5(4) . .
Mo29 O109 Mo28 92.2(2) . .
P4 O110 Mo30 125.0(3) . .
P4 O110 Mo31 130.0(4) . .
Mo30 O110 Mo31 90.8(2) . .
P4 O111 Mo33 130.8(4) . .
P4 O111 Mo32 124.4(4) . .
Mo33 O111 Mo32 91.4(2) . .
Mo28 O112 Mo36 143.6(4) . .
Mo34 O113 Mo29 153.4(4) . .
Mo36 O114 Mo33 157.6(4) . .
P4 O115 Mo34 125.2(4) . .
P4 O115 Mo36 125.5(4) . .
Mo34 O115 Mo36 90.4(2) . .
P4 O115 Mo35 125.3(4) . .
Mo34 O115 Mo35 89.5(2) . .
Mo36 O115 Mo35 89.9(2) . .
Mo32 O116 Mo35 142.4(4) . .
Mo35 O117 Mo31 156.6(4) . .
Mo30 O118 Mo34 142.7(4) . .
Mo36 O119 Mo35 122.9(4) . .
Mo34 O120 Mo36 121.1(3) . .
Mo35 O122 Mo34 121.4(4) . .
O18 P1 O16 110.1(4) . .
O18 P1 O17 110.9(3) . .
O16 P1 O17 109.7(3) . .
O18 P1 O25 109.4(3) . .
O16 P1 O25 108.7(3) . .
O17 P1 O25 108.1(3) . .
O48 P2 O47 110.6(3) . .
O48 P2 O49 110.4(3) . .
O47 P2 O49 110.0(3) . .
O48 P2 O55 108.7(3) . .
O47 P2 O55 108.5(3) . .
O49 P2 O55 108.6(3) . .
O79 P3 O80 110.9(4) . .
O79 P3 O87 107.5(4) . .
O80 P3 O87 108.4(4) . .
O79 P3 O78 109.1(4) . .
O80 P3 O78 111.7(4) . .
O87 P3 O78 109.1(4) . .
O110 P4 O111 109.9(4) . .
O110 P4 O115 109.3(4) . .
O111 P4 O115 108.5(4) . .
O110 P4 O109 109.9(4) . .
O111 P4 O109 109.9(4) . .
O115 P4 O109 109.3(4) . .
C111 P5 C101 109.5(5) . .
C111 P5 C121 107.8(5) . .
C101 P5 C121 109.2(5) . .
C111 P5 C131 110.7(4) . .
C101 P5 C131 112.0(5) . .
C121 P5 C131 107.5(5) . .
C151 P6 C161 109.1(4) . .
C151 P6 C181 112.5(3) . .
C161 P6 C181 107.8(4) . .
C151 P6 C171 105.8(4) . .
C161 P6 C171 109.4(4) . .
C181 P6 C171 112.1(4) . .
C211 P7 C231 110.0(5) . .
C211 P7 C221 108.3(5) . .
C231 P7 C221 108.9(4) . .
C211 P7 C201 112.4(4) . .
C231 P7 C201 108.3(4) . .
C221 P7 C201 108.8(3) . .
C271 P8 C281 108.0(5) . .
C271 P8 C251 108.6(5) . .
C281 P8 C251 110.8(4) . .
C271 P8 C261 114.1(6) . .
C281 P8 C261 107.1(5) . .
C251 P8 C261 108.2(5) . .
C331 P9 C301 111.2(4) . .
C331 P9 C311 107.6(5) . .
C301 P9 C311 110.0(4) . .
C331 P9 C321 106.9(5) . .
C301 P9 C321 107.6(4) . .
C311 P9 C321 113.6(5) . .
C371 P10 C381 113.8(5) . .
C371 P10 C351 111.2(6) . .
C381 P10 C351 108.3(5) . .
C371 P10 C361 111.0(6) . .
C381 P10 C361 105.2(5) . .
C351 P10 C361 106.9(6) . .
C431 P11 C401 107.2(4) . .
C431 P11 C421 110.0(3) . .
C401 P11 C421 109.0(4) . .
C431 P11 C411 107.3(3) . .
C401 P11 C411 108.9(3) . .
C421 P11 C411 114.2(3) . .
C471 P12 C451 110.7(4) . .
C471 P12 C461 107.3(5) . .
C451 P12 C461 111.0(4) . .
C471 P12 C481 110.5(5) . .
C451 P12 C481 108.4(5) . .
C461 P12 C481 109.0(5) . .
C521 P13 C511 110.7(4) . .
C521 P13 C531 108.4(4) . .
C511 P13 C531 109.5(4) . .
C521 P13 C501 110.6(4) . .
C511 P13 C501 107.1(5) . .
C531 P13 C501 110.6(5) . .
O1 Mo1 O19 105.2(3) . .
O1 Mo1 O10 100.0(3) . .
O19 Mo1 O10 100.5(3) . .
O1 Mo1 O11 100.7(3) . .
O19 Mo1 O11 94.6(3) . .
O10 Mo1 O11 150.0(3) . .
O1 Mo1 N1 87.0(3) . .
O19 Mo1 N1 167.4(3) . .
O10 Mo1 N1 80.1(3) . .
O11 Mo1 N1 79.6(2) . .
O1 Mo1 O16 163.8(3) . .
O19 Mo1 O16 90.5(2) . .
O10 Mo1 O16 72.5(2) . .
O11 Mo1 O16 81.7(2) . .
N1 Mo1 O16 77.6(2) . .
O2 Mo2 O7 103.0(3) . .
O2 Mo2 O12 99.9(3) . .
O7 Mo2 O12 97.0(3) . .
O2 Mo2 O11 100.7(3) . .
O7 Mo2 O11 96.0(3) . .
O12 Mo2 O11 152.5(2) . .
O2 Mo2 O20 91.5(3) . .
O7 Mo2 O20 165.1(3) . .
O12 Mo2 O20 83.4(2) . .
O11 Mo2 O20 77.9(2) . .
O2 Mo2 O17 166.4(3) . .
O7 Mo2 O17 89.0(3) . .
O12 Mo2 O17 71.8(3) . .
O11 Mo2 O17 84.3(2) . .
O20 Mo2 O17 77.0(2) . .
O3 Mo3 O21 104.5(3) . .
O3 Mo3 O13 101.3(3) . .
O21 Mo3 O13 95.2(3) . .
O3 Mo3 O12 100.3(4) . .
O21 Mo3 O12 100.8(3) . .
O13 Mo3 O12 148.8(3) . .
O3 Mo3 N2 88.2(3) . .
O21 Mo3 N2 166.9(3) . .
O13 Mo3 N2 79.2(3) . .
O12 Mo3 N2 79.4(3) . .
O3 Mo3 O17 164.7(3) . .
O21 Mo3 O17 89.6(2) . .
O13 Mo3 O17 82.9(2) . .
O12 Mo3 O17 70.7(2) . .
N2 Mo3 O17 78.1(2) . .
O4 Mo4 O8 104.4(4) . .
O4 Mo4 O14 99.3(4) . .
O8 Mo4 O14 97.3(3) . .
O4 Mo4 O13 100.9(4) . .
O8 Mo4 O13 95.0(3) . .
O14 Mo4 O13 152.9(3) . .
O4 Mo4 O22 91.9(3) . .
O8 Mo4 O22 163.4(3) . .
O14 Mo4 O22 83.1(3) . .
O13 Mo4 O22 78.3(3) . .
O4 Mo4 O18 166.6(3) . .
O8 Mo4 O18 87.6(3) . .
O14 Mo4 O18 72.9(3) . .
O13 Mo4 O18 83.7(2) . .
O22 Mo4 O18 76.6(2) . .
O5 Mo5 O23 105.6(3) . .
O5 Mo5 O15 103.2(3) . .
O23 Mo5 O15 94.5(3) . .
O5 Mo5 O14 98.6(3) . .
O23 Mo5 O14 101.2(3) . .
O15 Mo5 O14 148.5(3) . .
O5 Mo5 N3 88.1(3) . .
O23 Mo5 N3 165.9(3) . .
O15 Mo5 N3 78.7(3) . .
O14 Mo5 N3 79.6(3) . .
O5 Mo5 O18 163.7(3) . .
O23 Mo5 O18 89.9(3) . .
O15 Mo5 O18 80.4(3) . .
O14 Mo5 O18 72.6(2) . .
N3 Mo5 O18 76.9(3) . .
O6 Mo6 O9 105.3(3) . .
O6 Mo6 O15 102.9(3) . .
O9 Mo6 O15 96.8(3) . .
O6 Mo6 O10 96.3(3) . .
O9 Mo6 O10 97.7(3) . .
O15 Mo6 O10 151.9(3) . .
O6 Mo6 O24 91.4(3) . .
O9 Mo6 O24 163.3(3) . .
O15 Mo6 O24 78.8(2) . .
O10 Mo6 O24 80.4(2) . .
O6 Mo6 O16 164.2(3) . .
O9 Mo6 O16 87.2(3) . .
O15 Mo6 O16 84.8(2) . .
O10 Mo6 O16 72.0(2) . .
O24 Mo6 O16 76.4(2) . .
O28 Mo7 O20 104.5(3) . .
O28 Mo7 O29 103.2(3) . .
O20 Mo7 O29 100.5(3) . .
O28 Mo7 O19 99.5(3) . .
O20 Mo7 O19 84.4(3) . .
O29 Mo7 O19 154.7(3) . .
O28 Mo7 O31 98.6(3) . .
O20 Mo7 O31 152.9(3) . .
O29 Mo7 O31 87.5(3) . .
O19 Mo7 O31 78.0(2) . .
O28 Mo7 O25 169.6(3) . .
O20 Mo7 O25 85.9(2) . .
O29 Mo7 O25 74.1(2) . .
O19 Mo7 O25 81.6(2) . .
O31 Mo7 O25 71.4(2) . .
O26 Mo8 O22 105.3(3) . .
O26 Mo8 O30 103.3(3) . .
O22 Mo8 O30 101.8(3) . .
O26 Mo8 O29 96.9(3) . .
O22 Mo8 O29 152.6(3) . .
O30 Mo8 O29 88.2(3) . .
O26 Mo8 O21 97.8(3) . .
O22 Mo8 O21 82.9(3) . .
O30 Mo8 O21 156.1(3) . .
O29 Mo8 O21 78.2(3) . .
O26 Mo8 O25 168.6(3) . .
O22 Mo8 O25 86.0(3) . .
O30 Mo8 O25 75.0(3) . .
O29 Mo8 O25 71.8(2) . .
O21 Mo8 O25 82.0(2) . .
O27 Mo9 O24 104.7(3) . .
O27 Mo9 O31 101.5(3) . .
O24 Mo9 O31 101.0(3) . .
O27 Mo9 O30 98.6(3) . .
O24 Mo9 O30 152.7(3) . .
O31 Mo9 O30 88.1(3) . .
O27 Mo9 O23 99.2(3) . .
O24 Mo9 O23 84.8(3) . .
O31 Mo9 O23 156.3(3) . .
O30 Mo9 O23 77.3(3) . .
O27 Mo9 O25 170.3(3) . .
O24 Mo9 O25 85.0(2) . .
O31 Mo9 O25 76.0(2) . .
O30 Mo9 O25 72.1(2) . .
O23 Mo9 O25 81.7(2) . .
O32 Mo10 O50 105.2(3) . .
O32 Mo10 O42 98.9(3) . .
O50 Mo10 O42 102.0(3) . .
O32 Mo10 O41 102.8(3) . .
O50 Mo10 O41 94.3(3) . .
O42 Mo10 O41 148.2(3) . .
O32 Mo10 N4 88.2(3) . .
O50 Mo10 N4 165.7(3) . .
O42 Mo10 N4 80.0(3) . .
O41 Mo10 N4 77.7(3) . .
O32 Mo10 O47 164.2(3) . .
O50 Mo10 O47 89.8(2) . .
O42 Mo10 O47 72.9(2) . .
O41 Mo10 O47 80.2(2) . .
N4 Mo10 O47 77.2(2) . .
O33 Mo11 O38 102.9(3) . .
O33 Mo11 O43 100.7(3) . .
O38 Mo11 O43 95.4(3) . .
O33 Mo11 O42 98.8(3) . .
O38 Mo11 O42 98.1(3) . .
O43 Mo11 O42 153.1(3) . .
O33 Mo11 O51 92.4(3) . .
O38 Mo11 O51 164.5(3) . .
O43 Mo11 O51 79.2(3) . .
O42 Mo11 O51 81.6(2) . .
O33 Mo11 O47 166.5(3) . .
O38 Mo11 O47 88.2(3) . .
O43 Mo11 O47 85.7(2) . .
O42 Mo11 O47 71.6(2) . .
O51 Mo11 O47 76.9(2) . .
O34 Mo12 O62 105.5(3) . .
O34 Mo12 O43 101.0(3) . .
O62 Mo12 O43 94.6(3) . .
O34 Mo12 O44 99.3(3) . .
O62 Mo12 O44 100.6(3) . .
O43 Mo12 O44 150.2(3) . .
O34 Mo12 N5 88.4(3) . .
O62 Mo12 N5 165.7(3) . .
O43 Mo12 N5 79.3(3) . .
O44 Mo12 N5 79.8(3) . .
O34 Mo12 O48 164.4(3) . .
O62 Mo12 O48 89.4(2) . .
O43 Mo12 O48 81.8(2) . .
O44 Mo12 O48 73.0(2) . .
N5 Mo12 O48 77.0(2) . .
O35 Mo13 O39 103.2(3) . .
O35 Mo13 O44 97.6(4) . .
O39 Mo13 O44 97.2(3) . .
O35 Mo13 O45 101.8(3) . .
O39 Mo13 O45 95.8(3) . .
O44 Mo13 O45 153.5(2) . .
O35 Mo13 O53 95.0(3) . .
O39 Mo13 O53 161.5(3) . .
O44 Mo13 O53 83.3(2) . .
O45 Mo13 O53 77.2(2) . .
O35 Mo13 O48 167.5(3) . .
O39 Mo13 O48 86.5(3) . .
O44 Mo13 O48 73.2(2) . .
O45 Mo13 O48 84.8(2) . .
O53 Mo13 O48 75.9(2) . .
O36 Mo14 O54 103.6(3) . .
O36 Mo14 O45 103.3(3) . .
O54 Mo14 O45 94.0(3) . .
O36 Mo14 O46 98.7(3) . .
O54 Mo14 O46 101.3(3) . .
O45 Mo14 O46 149.4(3) . .
O36 Mo14 N6 88.9(3) . .
O54 Mo14 N6 167.1(3) . .
O45 Mo14 N6 80.0(3) . .
O46 Mo14 N6 79.4(3) . .
O36 Mo14 O49 165.4(3) . .
O54 Mo14 O49 89.3(2) . .
O45 Mo14 O49 82.2(2) . .
O46 Mo14 O49 71.8(2) . .
N6 Mo14 O49 78.7(2) . .
O40 Mo15 O37 103.4(3) . .
O40 Mo15 O41 96.6(3) . .
O37 Mo15 O41 100.7(3) . .
O40 Mo15 O46 96.5(3) . .
O37 Mo15 O46 99.2(3) . .
O41 Mo15 O46 152.9(3) . .
O40 Mo15 O52 165.8(3) . .
O37 Mo15 O52 90.7(3) . .
O41 Mo15 O52 78.9(2) . .
O46 Mo15 O52 82.7(3) . .
O40 Mo15 O49 89.6(3) . .
O37 Mo15 O49 164.9(3) . .
O41 Mo15 O49 85.0(2) . .
O46 Mo15 O49 71.4(2) . .
O52 Mo15 O49 76.7(2) . .
O56 Mo16 O52 102.7(3) . .
O56 Mo16 O57 102.7(3) . .
O52 Mo16 O57 100.7(3) . .
O56 Mo16 O58 101.0(3) . .
O52 Mo16 O58 153.0(3) . .
O57 Mo16 O58 86.5(3) . .
O56 Mo16 O50 99.1(3) . .
O52 Mo16 O50 85.3(3) . .
O57 Mo16 O50 155.5(3) . .
O58 Mo16 O50 78.3(3) . .
O56 Mo16 O55 171.4(3) . .
O52 Mo16 O55 85.8(2) . .
O57 Mo16 O55 75.0(2) . .
O58 Mo16 O55 70.8(2) . .
O50 Mo16 O55 81.8(2) . .
O59 Mo17 O51 104.5(3) . .
O59 Mo17 O58 102.9(3) . .
O51 Mo17 O58 101.2(3) . .
O59 Mo17 O60 98.0(3) . .
O51 Mo17 O60 153.9(3) . .
O58 Mo17 O60 86.3(3) . .
O59 Mo17 O62 98.9(3) . .
O51 Mo17 O62 84.9(3) . .
O58 Mo17 O62 155.0(3) . .
O60 Mo17 O62 78.7(2) . .
O59 Mo17 O55 168.8(3) . .
O51 Mo17 O55 86.8(3) . .
O58 Mo17 O55 74.8(2) . .
O60 Mo17 O55 71.0(2) . .
O62 Mo17 O55 81.5(2) . .
O61 Mo18 O53 103.9(3) . .
O61 Mo18 O60 102.6(3) . .
O53 Mo18 O60 100.7(3) . .
O61 Mo18 O57 98.9(3) . .
O53 Mo18 O57 153.6(3) . .
O60 Mo18 O57 87.0(3) . .
O61 Mo18 O54 99.1(3) . .
O53 Mo18 O54 85.2(3) . .
O60 Mo18 O54 155.3(3) . .
O57 Mo18 O54 78.2(3) . .
O61 Mo18 O55 170.5(3) . .
O53 Mo18 O55 85.6(2) . .
O60 Mo18 O55 74.9(2) . .
O57 Mo18 O55 71.9(2) . .
O54 Mo18 O55 81.7(2) . .
O63 Mo19 O85 102.7(3) . .
O63 Mo19 O73 104.1(3) . .
O85 Mo19 O73 95.2(3) . .
O63 Mo19 O72 98.0(3) . .
O85 Mo19 O72 100.2(3) . .
O73 Mo19 O72 149.5(3) . .
O63 Mo19 N7 88.9(3) . .
O85 Mo19 N7 168.2(3) . .
O73 Mo19 N7 79.5(3) . .
O72 Mo19 N7 80.2(3) . .
O63 Mo19 O78 165.0(3) . .
O85 Mo19 O78 90.8(3) . .
O73 Mo19 O78 80.7(3) . .
O72 Mo19 O78 72.9(3) . .
N7 Mo19 O78 77.9(3) . .
O69 Mo20 O64 104.9(4) . .
O69 Mo20 O74 98.6(3) . .
O64 Mo20 O74 98.9(4) . .
O69 Mo20 O73 94.1(3) . .
O64 Mo20 O73 100.5(3) . .
O74 Mo20 O73 153.2(3) . .
O69 Mo20 O86 163.7(3) . .
O64 Mo20 O86 90.8(3) . .
O74 Mo20 O86 82.6(3) . .
O73 Mo20 O86 78.8(3) . .
O69 Mo20 O79 87.4(3) . .
O64 Mo20 O79 166.0(3) . .
O74 Mo20 O79 72.2(3) . .
O73 Mo20 O79 84.9(3) . .
O86 Mo20 O79 77.5(2) . .
O65 Mo21 O81 103.6(4) . .
O65 Mo21 O75 101.7(4) . .
O81 Mo21 O75 94.7(4) . .
O65 Mo21 O74 98.6(4) . .
O81 Mo21 O74 100.5(4) . .
O75 Mo21 O74 151.0(3) . .
O65 Mo21 N8 89.4(4) . .
O81 Mo21 N8 166.6(3) . .
O75 Mo21 N8 79.3(4) . .
O74 Mo21 N8 80.3(3) . .
O65 Mo21 O79 165.1(3) . .
O81 Mo21 O79 90.3(3) . .
O75 Mo21 O79 82.3(3) . .
O74 Mo21 O79 73.1(3) . .
N8 Mo21 O79 77.1(3) . .
O66 Mo22 O70 106.1(5) . .
O66 Mo22 O75 101.0(4) . .
O70 Mo22 O75 94.3(4) . .
O66 Mo22 O76 99.3(4) . .
O70 Mo22 O76 97.7(4) . .
O75 Mo22 O76 152.5(4) . .
O66 Mo22 O82 91.0(4) . .
O70 Mo22 O82 162.6(4) . .
O75 Mo22 O82 79.2(3) . .
O76 Mo22 O82 82.1(3) . .
O66 Mo22 O80 165.0(4) . .
O70 Mo22 O80 87.2(4) . .
O75 Mo22 O80 84.4(3) . .
O76 Mo22 O80 71.6(3) . .
O82 Mo22 O80 76.2(3) . .
O67 Mo23 O83 104.0(4) . .
O67 Mo23 O77 103.1(4) . .
O83 Mo23 O77 94.9(3) . .
O67 Mo23 O76 99.9(4) . .
O83 Mo23 O76 99.5(4) . .
O77 Mo23 O76 148.9(3) . .
O67 Mo23 N9 89.9(3) . .
O83 Mo23 N9 166.1(3) . .
O77 Mo23 N9 80.2(3) . .
O76 Mo23 N9 79.2(3) . .
O67 Mo23 O80 165.4(3) . .
O83 Mo23 O80 89.4(3) . .
O77 Mo23 O80 81.1(3) . .
O76 Mo23 O80 71.7(3) . .
N9 Mo23 O80 77.0(2) . .
O68 Mo24 O71 103.8(4) . .
O68 Mo24 O77 102.8(4) . .
O71 Mo24 O77 96.9(3) . .
O68 Mo24 O72 97.9(3) . .
O71 Mo24 O72 97.9(3) . .
O77 Mo24 O72 150.7(3) . .
O68 Mo24 O84 93.1(3) . .
O71 Mo24 O84 163.0(3) . .
O77 Mo24 O84 77.4(3) . .
O72 Mo24 O84 81.1(3) . .
O68 Mo24 O78 165.1(3) . .
O71 Mo24 O78 87.7(3) . .
O77 Mo24 O78 84.7(3) . .
O72 Mo24 O78 70.8(3) . .
O84 Mo24 O78 75.9(2) . .
O88 Mo25 O86 104.4(3) . .
O88 Mo25 O90 102.0(4) . .
O86 Mo25 O90 101.2(4) . .
O88 Mo25 O93 97.4(3) . .
O86 Mo25 O93 154.0(3) . .
O90 Mo25 O93 87.8(4) . .
O88 Mo25 O85 97.9(3) . .
O86 Mo25 O85 85.9(3) . .
O90 Mo25 O85 156.4(3) . .
O93 Mo25 O85 77.1(3) . .
O88 Mo25 O87 170.0(3) . .
O86 Mo25 O87 85.6(3) . .
O90 Mo25 O87 75.5(3) . .
O93 Mo25 O87 72.9(3) . .
O85 Mo25 O87 82.7(3) . .
O89 Mo26 O82 104.5(5) . .
O89 Mo26 O91 104.1(4) . .
O82 Mo26 O91 100.7(4) . .
O89 Mo26 O90 96.5(4) . .
O82 Mo26 O90 154.1(3) . .
O91 Mo26 O90 88.4(4) . .
O89 Mo26 O81 95.2(4) . .
O82 Mo26 O81 84.6(4) . .
O91 Mo26 O81 157.9(4) . .
O90 Mo26 O81 78.5(3) . .
O89 Mo26 O87 168.4(4) . .
O82 Mo26 O87 86.0(3) . .
O91 Mo26 O87 78.1(3) . .
O90 Mo26 O87 72.1(3) . .
O81 Mo26 O87 80.8(3) . .
O92 Mo27 O84 106.1(4) . .
O92 Mo27 O93 103.2(3) . .
O84 Mo27 O93 100.1(3) . .
O92 Mo27 O83 98.0(4) . .
O84 Mo27 O83 85.8(3) . .
O93 Mo27 O83 155.3(3) . .
O92 Mo27 O91 97.7(4) . .
O84 Mo27 O91 152.4(3) . .
O93 Mo27 O91 87.5(3) . .
O83 Mo27 O91 77.2(3) . .
O92 Mo27 O87 168.9(4) . .
O84 Mo27 O87 85.0(3) . .
O93 Mo27 O87 74.5(3) . .
O83 Mo27 O87 82.3(3) . .
O91 Mo27 O87 71.5(3) . .
O94 Mo28 O112 101.0(5) . .
O94 Mo28 O104 99.8(5) . .
O112 Mo28 O104 100.0(4) . .
O94 Mo28 O103 102.1(5) . .
O112 Mo28 O103 94.0(4) . .
O104 Mo28 O103 151.1(4) . .
O94 Mo28 N10 90.2(5) . .
O112 Mo28 N10 168.2(4) . .
O104 Mo28 N10 81.4(4) . .
O103 Mo28 N10 79.9(4) . .
O94 Mo28 O109 167.3(4) . .
O112 Mo28 O109 90.5(3) . .
O104 Mo28 O109 72.7(3) . .
O103 Mo28 O109 82.1(3) . .
N10 Mo28 O109 78.6(3) . .
O95 Mo29 O100 104.9(4) . .
O95 Mo29 O105 101.0(5) . .
O100 Mo29 O105 96.1(4) . .
O95 Mo29 O104 99.4(5) . .
O100 Mo29 O104 98.7(4) . .
O105 Mo29 O104 150.7(3) . .
O95 Mo29 O113 90.3(4) . .
O100 Mo29 O113 164.7(3) . .
O105 Mo29 O113 79.2(3) . .
O104 Mo29 O113 79.9(3) . .
O95 Mo29 O109 165.3(4) . .
O100 Mo29 O109 88.6(3) . .
O105 Mo29 O109 83.0(3) . .
O104 Mo29 O109 72.3(3) . .
O113 Mo29 O109 76.4(3) . .
O96 Mo30 O118 104.5(3) . .
O96 Mo30 O106 98.7(4) . .
O118 Mo30 O106 101.0(3) . .
O96 Mo30 O105 103.3(4) . .
O118 Mo30 O105 92.9(3) . .
O106 Mo30 O105 150.1(3) . .
O96 Mo30 N11 88.1(3) . .
O118 Mo30 N11 166.8(3) . .
O106 Mo30 N11 80.4(3) . .
O105 Mo30 N11 80.3(3) . .
O96 Mo30 O110 165.0(3) . .
O118 Mo30 O110 89.9(3) . .
O106 Mo30 O110 74.2(3) . .
O105 Mo30 O110 79.5(3) . .
N11 Mo30 O110 77.8(2) . .
O97 Mo31 O101 104.0(3) . .
O97 Mo31 O106 99.4(3) . .
O101 Mo31 O106 97.3(3) . .
O97 Mo31 O107 101.9(3) . .
O101 Mo31 O107 95.2(3) . .
O106 Mo31 O107 151.8(3) . .
O97 Mo31 O117 92.3(3) . .
O101 Mo31 O117 163.4(3) . .
O106 Mo31 O117 82.9(3) . .
O107 Mo31 O117 78.0(2) . .
O97 Mo31 O110 166.4(3) . .
O101 Mo31 O110 87.9(3) . .
O106 Mo31 O110 72.1(3) . .
O107 Mo31 O110 83.2(3) . .
O117 Mo31 O110 76.3(2) . .
O98 Mo32 O107 103.0(3) . .
O98 Mo32 O116 103.8(3) . .
O107 Mo32 O116 94.2(3) . .
O98 Mo32 O108 99.7(4) . .
O107 Mo32 O108 149.1(3) . .
O116 Mo32 O108 100.4(3) . .
O98 Mo32 N12 89.3(3) . .
O107 Mo32 N12 80.5(3) . .
O116 Mo32 N12 166.7(3) . .
O108 Mo32 N12 79.1(3) . .
O98 Mo32 O111 165.1(3) . .
O107 Mo32 O111 80.8(3) . .
O116 Mo32 O111 90.2(3) . .
O108 Mo32 O111 72.2(3) . .
N12 Mo32 O111 77.0(3) . .
O102 Mo33 O99 104.2(5) . .
O102 Mo33 O103 95.2(4) . .
O99 Mo33 O103 99.7(5) . .
O102 Mo33 O108 99.2(4) . .
O99 Mo33 O108 98.3(5) . .
O103 Mo33 O108 153.5(4) . .
O102 Mo33 O114 161.3(4) . .
O99 Mo33 O114 94.0(4) . .
O103 Mo33 O114 77.4(3) . .
O108 Mo33 O114 82.0(3) . .
O102 Mo33 O111 86.2(4) . .
O99 Mo33 O111 167.6(4) . .
O103 Mo33 O111 85.7(3) . .
O108 Mo33 O111 73.2(3) . .
O114 Mo33 O111 76.2(3) . .
O124 Mo34 O113 103.3(4) . .
O124 Mo34 O120 103.0(3) . .
O113 Mo34 O120 98.4(4) . .
O124 Mo34 O122 97.5(3) . .
O113 Mo34 O122 155.8(3) . .
O120 Mo34 O122 88.7(3) . .
O124 Mo34 O118 96.6(3) . .
O113 Mo34 O118 86.6(3) . .
O120 Mo34 O118 158.0(3) . .
O122 Mo34 O118 78.8(3) . .
O124 Mo34 O115 171.3(3) . .
O113 Mo34 O115 85.3(3) . .
O120 Mo34 O115 76.3(3) . .
O122 Mo34 O115 73.8(3) . .
O118 Mo34 O115 82.8(3) . .
O123 Mo35 O117 104.6(3) . .
O123 Mo35 O122 101.4(4) . .
O117 Mo35 O122 101.2(3) . .
O123 Mo35 O119 99.3(4) . .
O117 Mo35 O119 153.0(3) . .
O122 Mo35 O119 86.0(3) . .
O123 Mo35 O116 99.5(3) . .
O117 Mo35 O116 85.1(3) . .
O122 Mo35 O116 155.8(3) . .
O119 Mo35 O116 78.7(3) . .
O123 Mo35 O115 170.3(3) . .
O117 Mo35 O115 85.0(3) . .
O122 Mo35 O115 75.3(3) . .
O119 Mo35 O115 71.5(3) . .
O116 Mo35 O115 82.1(3) . .
O121 Mo36 O114 104.7(4) . .
O121 Mo36 O119 102.4(5) . .
O114 Mo36 O119 103.9(4) . .
O121 Mo36 O120 98.2(4) . .
O114 Mo36 O120 151.9(3) . .
O119 Mo36 O120 86.6(4) . .
O121 Mo36 O112 98.4(4) . .
O114 Mo36 O112 82.5(4) . .
O119 Mo36 O112 155.8(4) . .
O120 Mo36 O112 78.2(3) . .
O121 Mo36 O115 170.2(4) . .
O114 Mo36 O115 85.1(3) . .
O119 Mo36 O115 75.7(3) . .
O120 Mo36 O115 72.1(2) . .
O112 Mo36 O115 81.8(3) . .

loop_
_geom_bond_atom_site_label_1
_geom_bond_atom_site_label_2
_geom_bond_distance
_geom_bond_site_symmetry_2
C1 N1 1.325(13) .
C1 C4 1.391(12) 2_656
C1 H1 0.9300 .
C2 C3 1.334(12) 2_656
C2 N1 1.365(11) .
C2 H2 0.9300 .
C3 C2 1.334(12) 2_656
C3 C5 1.433(13) .
C3 H3 0.9300 .
C4 C5 1.345(13) .
C4 C1 1.391(12) 2_656
C4 H4 0.9300 .
C5 C31 1.521(11) .
C6 N2 1.339(12) .
C6 C7 1.379(12) .
C6 H6 0.9300 .
C7 C8 1.392(13) .
C7 H7 0.9300 .
C8 C9 1.365(13) .
C8 C36 1.484(11) .
C9 C10 1.411(13) .
C9 H9 0.9300 .
C10 N2 1.342(13) .
C10 H10 0.9300 .
C11 C12 1.356(14) .
C11 N3 1.394(13) .
C11 H11 0.9300 .
C12 C13 1.428(17) .
C12 H12 0.9300 .
C13 C14 1.36(2) .
C13 H13 0.9300 .
C14 C15 1.382(15) .
C14 H14 0.9300 .
C15 N3 1.308(13) .
C15 H15 0.9300 .
C16 N7 1.334(11) 2_656
C16 C17 1.386(11) .
C16 H16 0.9300 .
C17 C18 1.373(12) .
C17 H17 0.9300 .
C18 C19 1.387(12) .
C18 C46 1.467(11) .
C19 C20 1.396(13) .
C19 H19 0.9300 .
C20 N7 1.329(13) 2_656
C20 H20 0.9300 .
C21 N8 1.278(15) .
C21 C22 1.365(15) .
C21 H21 0.9300 .
C22 C23 1.412(16) .
C22 H22 0.9300 .
C23 C24 1.374(17) .
C23 H23 0.9300 .
C24 C25 1.345(17) .
C24 H24 0.9300 .
C25 N8 1.327(15) .
C25 H25 0.9300 .
C26 C27 1.350(12) .
C26 N9 1.391(11) .
C26 H26 0.9300 .
C27 C28 1.375(14) .
C27 H27 0.9300 .
C28 C29 1.419(12) .
C28 C41 1.482(11) .
C29 C30 1.358(14) .
C29 H29 0.9300 .
C30 N9 1.286(14) .
C30 H30 0.9300 .
C31 C50 1.377(12) .
C31 C32 1.423(12) .
C32 N13 1.379(11) .
C32 C33 1.428(11) .
C33 C34 1.352(12) .
C33 H33 0.9300 .
C34 C35 1.475(12) .
C34 H34 0.9300 .
C35 N13 1.339(10) .
C35 C36 1.427(12) .
C36 C37 1.370(13) .
C37 N16 1.363(10) .
C37 C38 1.439(12) .
C38 C39 1.383(13) .
C38 H38 0.9300 .
C39 C40 1.397(11) .
C39 H39 0.9300 .
C40 N16 1.398(11) .
C40 C41 1.418(12) .
C41 C42 1.377(11) .
C42 N15 1.387(11) .
C42 C43 1.462(13) .
C43 C44 1.385(13) .
C43 H43 0.9300 .
C44 C45 1.446(12) .
C44 H44 0.9300 .
C45 N15 1.395(11) .
C45 C46 1.416(12) .
C46 C47 1.398(10) .
C47 N14 1.376(9) .
C47 C48 1.427(11) .
C48 C49 1.378(11) .
C48 H48 0.9300 .
C49 C50 1.419(12) .
C49 H49 0.9300 .
C50 N14 1.382(10) .
C51 N5 1.321(12) .
C51 C52 1.349(14) .
C51 H51 0.9300 .
C52 C53 1.382(14) .
C52 H52 0.9300 .
C53 C54 1.404(16) .
C53 H53 0.9300 .
C54 C55 1.342(14) .
C54 H54 0.9300 .
C55 N5 1.375(13) .
C55 H55 0.9300 .
C56 C57 1.338(12) .
C56 N6 1.359(11) .
C56 H56 0.9300 .
C57 C58 1.413(11) .
C57 H57 0.9300 .
C58 C59 1.367(12) .
C58 C81 1.524(12) .
C59 C60 1.407(11) .
C59 H59 0.9300 .
C60 N6 1.345(12) .
C60 H60 0.9300 .
C61 N4 1.308(12) .
C61 C80 1.353(12) 2_657
C61 H61 0.9300 .
C62 N4 1.377(13) .
C62 C78 1.384(13) 2_657
C62 H62 0.9300 .
C63 C77 1.321(14) 2_657
C63 C64 1.426(12) .
C63 H63 0.9300 .
C64 C65 1.369(14) .
C64 C96 1.493(12) .
C65 C76 1.420(12) 2_657
C65 H65 0.9300 .
C66 N10 1.308(18) .
C66 C67 1.53(3) .
C66 H66 0.9300 .
C67 C68 1.31(3) .
C67 H67 0.9300 .
C68 C69 1.39(2) .
C68 H68 0.9300 .
C69 C70 1.426(17) .
C69 H69 0.9300 .
C70 N10 1.332(16) .
C70 H70 0.9300 .
C71 N11 1.292(13) .
C71 C72 1.372(13) .
C71 H71 0.9300 .
C72 C73 1.392(13) .
C72 H72 0.9300 .
C73 C74 1.354(14) .
C73 C91 1.498(11) .
C74 C75 1.407(12) .
C74 H74 0.9300 .
C75 N11 1.365(13) .
C75 H75 0.9300 .
C76 N12 1.359(13) .
C76 C65 1.420(12) 2_657
C76 H76 0.9300 .
C77 C63 1.321(14) 2_657
C77 N12 1.353(14) .
C77 H77 0.9300 .
C78 C62 1.384(13) 2_657
C78 C79 1.437(12) .
C78 H78 0.9300 .
C79 C80 1.378(12) .
C79 C86 1.507(12) .
C80 C61 1.352(12) 2_657
C80 H80 0.9300 .
C81 C100 1.292(13) .
C81 C82 1.442(12) .
C82 N18 1.388(10) .
C82 C83 1.414(12) .
C83 C84 1.354(12) .
C83 H83 0.9300 .
C84 C85 1.446(11) .
C84 H84 0.9300 .
C85 C86 1.363(12) .
C85 N18 1.386(11) .
C86 C87 1.426(12) .
C87 N19 1.350(11) .
C87 C88 1.431(11) .
C88 C89 1.394(12) .
C88 H88 0.9300 .
C89 C90 1.421(12) .
C89 H89 0.9300 .
C90 N19 1.409(10) .
C90 C91 1.410(11) .
C91 C92 1.408(11) .
C92 N20 1.384(9) .
C92 C93 1.437(11) .
C93 C94 1.395(12) .
C93 H93 0.9300 .
C94 C95 1.463(11) .
C94 H94 0.9300 .
C95 C96 1.356(12) .
C95 N20 1.396(11) .
C96 C97 1.424(11) .
C97 N17 1.364(10) .
C97 C98 1.429(10) .
C98 C99 1.344(12) .
C98 H98 0.9300 .
C99 C100 1.479(12) .
C99 H99 0.9300 .
C100 N17 1.410(10) .
C101 C102 1.3900 .
C101 C106 1.3900 .
C101 P5 1.774(8) .
C102 C103 1.3900 .
C102 H102 0.9300 .
C103 C104 1.3900 .
C103 H103 0.9300 .
C104 C105 1.3900 .
C104 H104 0.9300 .
C105 C106 1.3900 .
C105 H105 0.9300 .
C106 H106 0.9300 .
C111 C112 1.3900 .
C111 C116 1.3900 .
C111 P5 1.761(7) .
C112 C113 1.3900 .
C112 H112 0.9300 .
C113 C114 1.3900 .
C113 H113 0.9300 .
C114 C115 1.3900 .
C114 H114 0.9300 .
C115 C116 1.3900 .
C115 H115 0.9300 .
C116 H116 0.9300 .
C121 C122 1.3900 .
C121 C126 1.3900 .
C121 P5 1.802(9) .
C122 C123 1.3900 .
C122 H122 0.9300 .
C123 C124 1.3900 .
C123 H123 0.9300 .
C124 C125 1.3900 .
C124 H124 0.9300 .
C125 C126 1.3900 .
C125 H125 0.9300 .
C126 H126 0.9300 .
C131 C132 1.3900 .
C131 C136 1.3900 .
C131 P5 1.826(8) .
C132 C133 1.3900 .
C132 H132 0.9300 .
C133 C134 1.3900 .
C133 H133 0.9300 .
C134 C135 1.3900 .
C134 H134 0.9300 .
C135 C136 1.3900 .
C135 H135 0.9300 .
C136 H136 0.9300 .
C151 C152 1.3900 .
C151 C156 1.3900 .
C151 P6 1.802(6) .
C152 C153 1.3900 .
C152 H152 0.9300 .
C153 C154 1.3900 .
C153 H153 0.9300 .
C154 C155 1.3900 .
C154 H154 0.9300 .
C155 C156 1.3900 .
C155 H155 0.9300 .
C156 H156 0.9300 .
C161 C162 1.3900 .
C161 C166 1.3900 .
C161 P6 1.807(7) .
C162 C163 1.3900 .
C162 H162 0.9300 .
C163 C164 1.3900 .
C163 H163 0.9300 .
C164 C165 1.3900 .
C164 H164 0.9300 .
C165 C166 1.3900 .
C165 H165 0.9300 .
C166 H166 0.9300 .
C171 C172 1.3900 .
C171 C176 1.3900 .
C171 P6 1.818(8) .
C172 C173 1.3900 .
C172 H172 0.9300 .
C173 C174 1.3900 .
C173 H173 0.9300 .
C174 C175 1.3900 .
C174 H174 0.9300 .
C175 C176 1.3900 .
C175 H175 0.9300 .
C176 H176 0.9300 .
C181 C182 1.3900 .
C181 C186 1.3900 .
C181 P6 1.815(6) .
C182 C183 1.3900 .
C182 H182 0.9300 .
C183 C184 1.3900 .
C183 H183 0.9300 .
C184 C185 1.3900 .
C184 H184 0.9300 .
C185 C186 1.3900 .
C185 H185 0.9300 .
C186 H186 0.9300 .
C201 C202 1.3900 .
C201 C206 1.3900 .
C201 P7 1.792(5) .
C202 C203 1.3900 .
C202 H202 0.9300 .
C203 C204 1.3900 .
C203 H203 0.9300 .
C204 C205 1.3900 .
C204 H204 0.9300 .
C205 C206 1.3900 .
C205 H205 0.9300 .
C206 H206 0.9300 .
C211 C212 1.3900 .
C211 C216 1.3900 .
C211 P7 1.718(9) .
C212 C213 1.3900 .
C212 H212 0.9300 .
C213 C214 1.3900 .
C213 H213 0.9300 .
C214 C215 1.3900 .
C214 H214 0.9300 .
C215 C216 1.3900 .
C215 H215 0.9300 .
C216 H216 0.9300 .
C221 C222 1.3900 .
C221 C226 1.3900 .
C221 P7 1.789(6) .
C222 C223 1.3900 .
C222 H222 0.9300 .
C223 C224 1.3900 .
C223 H223 0.9300 .
C224 C225 1.3900 .
C224 H224 0.9300 .
C225 C226 1.3900 .
C225 H225 0.9300 .
C226 H226 0.9300 .
C231 C232 1.3900 .
C231 C236 1.3900 .
C231 P7 1.781(7) .
C232 C233 1.3900 .
C232 H232 0.9300 .
C233 C234 1.3900 .
C233 H233 0.9300 .
C234 C235 1.3900 .
C234 H234 0.9300 .
C235 C236 1.3900 .
C235 H235 0.9300 .
C236 H236 0.9300 .
C251 C252 1.3900 .
C251 C256 1.3900 .
C251 P8 1.796(7) .
C252 C253 1.3900 .
C252 H252 0.9300 .
C253 C254 1.3900 .
C253 H253 0.9300 .
C254 C255 1.3900 .
C254 H254 0.9300 .
C255 C256 1.3900 .
C255 H255 0.9300 .
C256 H256 0.9300 .
C261 C262 1.3900 .
C261 C266 1.3900 .
C261 P8 1.889(10) .
C262 C263 1.3900 .
C262 H262 0.9300 .
C263 C264 1.3900 .
C263 H263 0.9300 .
C264 C265 1.3900 .
C264 H264 0.9300 .
C265 C266 1.3900 .
C265 H265 0.9300 .
C266 H266 0.9300 .
C271 C272 1.3900 .
C271 C276 1.3900 .
C271 P8 1.775(9) .
C272 C273 1.3900 .
C272 H272 0.9300 .
C273 C274 1.3900 .
C273 H273 0.9300 .
C274 C275 1.3900 .
C274 H274 0.9300 .
C275 C276 1.3900 .
C275 H275 0.9300 .
C276 H276 0.9300 .
C281 C282 1.3900 .
C281 C286 1.3900 .
C281 P8 1.783(8) .
C282 C283 1.3900 .
C282 H282 0.9300 .
C283 C284 1.3900 .
C283 H283 0.9300 .
C284 C285 1.3900 .
C284 H284 0.9300 .
C285 C286 1.3900 .
C285 H285 0.9300 .
C286 H286 0.9300 .
C301 C302 1.3900 .
C301 C306 1.3900 .
C301 P9 1.777(7) .
C302 C303 1.3900 .
C302 H302 0.9300 .
C303 C304 1.3900 .
C303 H303 0.9300 .
C304 C305 1.3900 .
C304 H304 0.9300 .
C305 C306 1.3900 .
C305 H305 0.9300 .
C306 H306 0.9300 .
C311 C312 1.3900 .
C311 C316 1.3900 .
C311 P9 1.795(7) .
C312 C313 1.3900 .
C312 H312 0.9300 .
C313 C314 1.3900 .
C313 H313 0.9300 .
C314 C315 1.3900 .
C314 H314 0.9300 .
C315 C316 1.3900 .
C315 H315 0.9300 .
C316 H316 0.9300 .
C321 C322 1.3900 .
C321 C326 1.3900 .
C321 P9 1.854(8) .
C322 C323 1.3900 .
C322 H322 0.9300 .
C323 C324 1.3900 .
C323 H323 0.9300 .
C324 C325 1.3900 .
C324 H324 0.9300 .
C325 C326 1.3900 .
C325 H325 0.9300 .
C326 H326 0.9300 .
C331 C332 1.3900 .
C331 C336 1.3900 .
C331 P9 1.756(8) .
C332 C333 1.3900 .
C332 H332 0.9300 .
C333 C334 1.3900 .
C333 H333 0.9300 .
C334 C335 1.3900 .
C334 H334 0.9300 .
C335 C336 1.3900 .
C335 H335 0.9300 .
C336 H336 0.9300 .
C351 C352 1.3900 .
C351 C356 1.3900 .
C351 P10 1.799(9) .
C352 C353 1.3900 .
C352 H352 0.9300 .
C353 C354 1.3900 .
C353 H353 0.9300 .
C354 C355 1.3900 .
C354 H354 0.9300 .
C355 C356 1.3900 .
C355 H355 0.9300 .
C356 H356 0.9300 .
C361 C362 1.3900 .
C361 C366 1.3900 .
C361 P10 1.835(10) .
C362 C363 1.3900 .
C362 H362 0.9300 .
C363 C364 1.3900 .
C363 H363 0.9300 .
C364 C365 1.3900 .
C364 H364 0.9300 .
C365 C366 1.3900 .
C365 H365 0.9300 .
C366 H366 0.9300 .
C371 C372 1.3900 .
C371 C376 1.3900 .
C371 P10 1.776(9) .
C372 C373 1.3900 .
C372 H372 0.9300 .
C373 C374 1.3900 .
C373 H373 0.9300 .
C374 C375 1.3900 .
C374 H374 0.9300 .
C375 C376 1.3900 .
C375 H375 0.9300 .
C376 H376 0.9300 .
C381 C382 1.3900 .
C381 C386 1.3900 .
C381 P10 1.797(8) .
C382 C383 1.3900 .
C382 H382 0.9300 .
C383 C384 1.3900 .
C383 H383 0.9300 .
C384 C385 1.3900 .
C384 H384 0.9300 .
C385 C386 1.3900 .
C385 H385 0.9300 .
C386 H386 0.9300 .
C401 C402 1.3900 .
C401 C406 1.3900 .
C401 P11 1.798(6) .
C402 C403 1.3900 .
C402 H402 0.9300 .
C403 C404 1.3900 .
C403 H403 0.9300 .
C404 C405 1.3900 .
C404 H404 0.9300 .
C405 C406 1.3900 .
C405 H405 0.9300 .
C406 H406 0.9300 .
C411 C412 1.3900 .
C411 C416 1.3900 .
C411 P11 1.826(5) .
C412 C413 1.3900 .
C412 H412 0.9300 .
C413 C414 1.3900 .
C413 H413 0.9300 .
C414 C415 1.3900 .
C414 H414 0.9300 .
C415 C416 1.3900 .
C415 H415 0.9300 .
C416 H416 0.9300 .
C421 C422 1.3900 .
C421 C426 1.3900 .
C421 P11 1.806(5) .
C422 C423 1.3900 .
C422 H422 0.9300 .
C423 C424 1.3900 .
C423 H423 0.9300 .
C424 C425 1.3900 .
C424 H424 0.9300 .
C425 C426 1.3900 .
C425 H425 0.9300 .
C426 H426 0.9300 .
C431 C432 1.3900 .
C431 C436 1.3900 .
C431 P11 1.785(6) .
C432 C433 1.3900 .
C432 H432 0.9300 .
C433 C434 1.3900 .
C433 H433 0.9300 .
C434 C435 1.3900 .
C434 H434 0.9300 .
C435 C436 1.3900 .
C435 H435 0.9300 .
C436 H436 0.9300 .
C451 C452 1.3900 .
C451 C456 1.3900 .
C451 P12 1.769(6) .
C452 C453 1.3900 .
C452 H452 0.9300 .
C453 C454 1.3900 .
C453 H453 0.9300 .
C454 C455 1.3900 .
C454 H454 0.9300 .
C455 C456 1.3900 .
C455 H455 0.9300 .
C456 H456 0.9300 .
C461 C462 1.3900 .
C461 C466 1.3900 .
C461 P12 1.788(8) .
C462 C463 1.3900 .
C462 H462 0.9300 .
C463 C464 1.3900 .
C463 H463 0.9300 .
C464 C465 1.3900 .
C464 H464 0.9300 .
C465 C466 1.3900 .
C465 H465 0.9300 .
C466 H466 0.9300 .
C471 C472 1.3900 .
C471 C476 1.3900 .
C471 P12 1.760(8) .
C472 C473 1.3900 .
C472 H472 0.9300 .
C473 C474 1.3900 .
C473 H473 0.9300 .
C474 C475 1.3900 .
C474 H474 0.9300 .
C475 C476 1.3900 .
C475 H475 0.9300 .
C476 H476 0.9300 .
C481 C482 1.3900 .
C481 C486 1.3900 .
C481 P12 1.792(9) .
C482 C483 1.3900 .
C482 H482 0.9300 .
C483 C484 1.3900 .
C483 H483 0.9300 .
C484 C485 1.3900 .
C484 H484 0.9300 .
C485 C486 1.3900 .
C485 H485 0.9300 .
C486 H486 0.9300 .
C501 C502 1.3900 .
C501 C506 1.3900 .
C501 P13 1.794(8) .
C502 C503 1.3900 .
C502 H502 0.9300 .
C503 C504 1.3900 .
C503 H503 0.9300 .
C504 C505 1.3900 .
C504 H504 0.9300 .
C505 C506 1.3900 .
C505 H505 0.9300 .
C506 H506 0.9300 .
C511 C512 1.3900 .
C511 C516 1.3900 .
C511 P13 1.784(8) .
C512 C513 1.3900 .
C512 H512 0.9300 .
C513 C514 1.3900 .
C513 H513 0.9300 .
C514 C515 1.3900 .
C514 H514 0.9300 .
C515 C516 1.3900 .
C515 H515 0.9300 .
C516 H516 0.9300 .
C521 C522 1.3900 .
C521 C526 1.3900 .
C521 P13 1.782(6) .
C522 C523 1.3900 .
C522 H522 0.9300 .
C523 C524 1.3900 .
C523 H523 0.9300 .
C524 C525 1.3900 .
C524 H524 0.9300 .
C525 C526 1.3900 .
C525 H525 0.9300 .
C526 H526 0.9300 .
C531 C532 1.3900 .
C531 C536 1.3900 .
C531 P13 1.793(7) .
C532 C533 1.3900 .
C532 H532 0.9300 .
C533 C534 1.3900 .
C533 H533 0.9300 .
C534 C535 1.3900 .
C534 H534 0.9300 .
C535 C536 1.3900 .
C535 H535 0.9300 .
C536 H536 0.9300 .
C551 N21 1.53(2) .
C551 H55A 0.9600 .
C551 H55B 0.9600 .
C551 H55C 0.9600 .
C552 N21 1.38(2) .
C552 H55D 0.9600 .
C552 H55E 0.9600 .
C552 H55F 0.9600 .
C553 N21 1.26(2) .
C553 O125 1.51(2) .
C553 C554 1.57(3) .
C554 H55G 0.9600 .
C554 H55H 0.9600 .
C554 H55I 0.9600 .
N1 Mo1 2.306(6) .
N2 Mo3 2.330(7) .
N3 Mo5 2.342(8) .
N4 Mo10 2.305(8) .
N5 Mo12 2.331(7) .
N6 Mo14 2.293(7) .
N7 C20 1.329(13) 2_656
N7 C16 1.334(11) 2_656
N7 Mo19 2.330(8) .
N8 Mo21 2.308(9) .
N9 Mo23 2.315(8) .
N10 Mo28 2.360(10) .
N11 Mo30 2.289(8) .
N12 Mo32 2.294(8) .
N13 H13A 0.8600 .
N14 H14A 0.8600 .
N15 H15A 0.8600 .
N16 H16A 0.8600 .
N17 H17A 0.8600 .
N18 H18 0.8600 .
N19 H19A 0.8600 .
N20 H20A 0.8600 .
O1 Mo1 1.700(6) .
O2 Mo2 1.679(7) .
O3 Mo3 1.692(7) .
O4 Mo4 1.697(7) .
O5 Mo5 1.725(8) .
O6 Mo6 1.688(7) .
O7 Mo2 1.720(7) .
O8 Mo4 1.723(7) .
O9 Mo6 1.719(7) .
O10 Mo1 1.864(7) .
O10 Mo6 1.968(6) .
O11 Mo1 1.867(6) .
O11 Mo2 1.934(6) .
O12 Mo2 1.900(7) .
O12 Mo3 1.914(7) .
O13 Mo3 1.852(6) .
O13 Mo4 1.948(7) .
O14 Mo5 1.874(7) .
O14 Mo4 1.931(7) .
O15 Mo5 1.865(6) .
O15 Mo6 1.927(6) .
O16 P1 1.539(6) .
O16 Mo6 2.319(6) .
O16 Mo1 2.368(6) .
O17 P1 1.547(7) .
O17 Mo2 2.316(6) .
O17 Mo3 2.354(7) .
O18 P1 1.521(7) .
O18 Mo4 2.345(7) .
O18 Mo5 2.392(6) .
O19 Mo1 1.790(6) .
O19 Mo7 2.056(6) .
O20 Mo7 1.779(6) .
O20 Mo2 2.224(6) .
O21 Mo3 1.807(6) .
O21 Mo8 2.062(7) .
O22 Mo8 1.773(6) .
O22 Mo4 2.213(6) .
O23 Mo5 1.771(6) .
O23 Mo9 2.096(6) .
O24 Mo9 1.765(6) .
O24 Mo6 2.222(6) .
O25 P1 1.571(6) .
O25 Mo8 2.391(6) .
O25 Mo9 2.402(6) .
O25 Mo7 2.414(6) .
O26 Mo8 1.718(6) .
O27 Mo9 1.696(7) .
O28 Mo7 1.680(6) .
O29 Mo7 1.843(6) .
O29 Mo8 2.021(6) .
O30 Mo8 1.854(7) .
O30 Mo9 2.018(7) .
O31 Mo9 1.803(6) .
O31 Mo7 2.071(6) .
O32 Mo10 1.680(7) .
O33 Mo11 1.722(7) .
O34 Mo12 1.711(7) .
O35 Mo13 1.698(7) .
O36 Mo14 1.680(7) .
O37 Mo15 1.729(7) .
O38 Mo11 1.759(7) .
O39 Mo13 1.738(6) .
O40 Mo15 1.714(7) .
O41 Mo10 1.894(6) .
O41 Mo15 1.913(6) .
O42 Mo10 1.868(6) .
O42 Mo11 1.934(6) .
O43 Mo12 1.885(6) .
O43 Mo11 1.907(6) .
O44 Mo12 1.923(8) .
O44 Mo13 1.928(7) .
O45 Mo14 1.843(7) .
O45 Mo13 1.960(7) .
O46 Mo14 1.893(7) .
O46 Mo15 1.925(7) .
O47 P2 1.535(6) .
O47 Mo10 2.345(5) .
O47 Mo11 2.356(6) .
O48 P2 1.530(6) .
O48 Mo13 2.350(6) .
O48 Mo12 2.360(6) .
O49 P2 1.545(6) .
O49 Mo15 2.336(6) .
O49 Mo14 2.342(6) .
O50 Mo10 1.788(7) .
O50 Mo16 2.059(7) .
O51 Mo17 1.771(7) .
O51 Mo11 2.232(7) .
O52 Mo16 1.756(6) .
O52 Mo15 2.256(6) .
O53 Mo18 1.739(7) .
O53 Mo13 2.244(6) .
O54 Mo14 1.782(6) .
O54 Mo18 2.081(7) .
O55 P2 1.555(6) .
O55 Mo18 2.392(6) .
O55 Mo17 2.407(6) .
O55 Mo16 2.416(5) .
O56 Mo16 1.695(7) .
O57 Mo16 1.826(6) .
O57 Mo18 2.055(6) .
O58 Mo17 1.810(7) .
O58 Mo16 2.052(6) .
O59 Mo17 1.681(6) .
O60 Mo18 1.819(6) .
O60 Mo17 2.046(7) .
O61 Mo18 1.698(7) .
O62 Mo12 1.737(6) .
O62 Mo17 2.126(6) .
O63 Mo19 1.746(7) .
O64 Mo20 1.731(7) .
O65 Mo21 1.748(10) .
O66 Mo22 1.688(9) .
O67 Mo23 1.702(8) .
O68 Mo24 1.715(7) .
O69 Mo20 1.713(7) .
O70 Mo22 1.714(8) .
O71 Mo24 1.721(7) .
O72 Mo19 1.846(7) .
O72 Mo24 1.986(7) .
O73 Mo19 1.834(6) .
O73 Mo20 1.951(6) .
O74 Mo21 1.891(8) .
O74 Mo20 1.942(8) .
O75 Mo21 1.884(9) .
O75 Mo22 1.911(9) .
O76 Mo23 1.878(8) .
O76 Mo22 1.938(8) .
O77 Mo23 1.838(9) .
O77 Mo24 1.945(8) .
O78 P3 1.575(8) .
O78 Mo24 2.340(6) .
O78 Mo19 2.346(7) .
O79 P3 1.534(6) .
O79 Mo21 2.331(7) .
O79 Mo20 2.335(6) .
O80 P3 1.535(7) .
O80 Mo22 2.329(8) .
O80 Mo23 2.363(7) .
O81 Mo21 1.771(8) .
O81 Mo26 2.106(8) .
O82 Mo26 1.764(8) .
O82 Mo22 2.210(8) .
O83 Mo23 1.789(7) .
O83 Mo27 2.076(7) .
O84 Mo27 1.752(7) .
O84 Mo24 2.239(6) .
O85 Mo19 1.802(7) .
O85 Mo25 2.090(8) .
O86 Mo25 1.785(6) .
O86 Mo20 2.211(6) .
O87 P3 1.570(6) .
O87 Mo26 2.388(7) .
O87 Mo25 2.391(7) .
O87 Mo27 2.430(7) .
O88 Mo25 1.705(7) .
O89 Mo26 1.760(10) .
O90 Mo25 1.843(9) .
O90 Mo26 2.053(9) .
O91 Mo26 1.791(9) .
O91 Mo27 2.131(10) .
O92 Mo27 1.688(7) .
O93 Mo27 1.867(7) .
O93 Mo25 2.019(7) .
O94 Mo28 1.684(9) .
O95 Mo29 1.738(11) .
O96 Mo30 1.725(9) .
O97 Mo31 1.710(7) .
O98 Mo32 1.687(8) .
O99 Mo33 1.733(9) .
O100 Mo29 1.743(8) .
O101 Mo31 1.716(6) .
O102 Mo33 1.702(8) .
O103 Mo28 1.891(9) .
O103 Mo33 1.900(9) .
O104 Mo28 1.860(10) .
O104 Mo29 1.972(9) .
O105 Mo30 1.892(8) .
O105 Mo29 1.897(8) .
O106 Mo30 1.877(6) .
O106 Mo31 1.954(6) .
O107 Mo32 1.816(6) .
O107 Mo31 1.962(6) .
O108 Mo32 1.893(9) .
O108 Mo33 1.939(8) .
O109 P4 1.554(7) .
O109 Mo29 2.305(8) .
O109 Mo28 2.364(8) .
O110 P4 1.519(7) .
O110 Mo30 2.345(7) .
O110 Mo31 2.380(6) .
O111 P4 1.529(7) .
O111 Mo33 2.318(7) .
O111 Mo32 2.390(7) .
O112 Mo28 1.751(8) .
O112 Mo36 2.110(8) .
O113 Mo34 1.789(8) .
O113 Mo29 2.221(8) .
O114 Mo36 1.736(8) .
O114 Mo33 2.233(8) .
O115 P4 1.547(6) .
O115 Mo34 2.377(7) .
O115 Mo36 2.401(7) .
O115 Mo35 2.432(6) .
O116 Mo32 1.819(7) .
O116 Mo35 2.051(7) .
O117 Mo35 1.756(6) .
O117 Mo31 2.207(6) .
O118 Mo30 1.815(6) .
O118 Mo34 2.060(7) .
O119 Mo36 1.835(9) .
O119 Mo35 2.049(9) .
O120 Mo34 1.836(7) .
O120 Mo36 2.056(8) .
O121 Mo36 1.671(8) .
O122 Mo35 1.857(7) .
O122 Mo34 2.024(7) .
O123 Mo35 1.741(7) .
O124 Mo34 1.736(8) .

loop_
_geom_torsion_atom_site_label_1
_geom_torsion_atom_site_label_2
_geom_torsion_atom_site_label_3
_geom_torsion_atom_site_label_4
_geom_torsion
_geom_torsion_site_symmetry_1
_geom_torsion_site_symmetry_4
C1 C4 C5 C3 0.3(14) 2_656 .
C1 C4 C5 C31 179.5(9) 2_656 .
C2 C3 C5 C4 -2.3(14) 2_656 .
C2 C3 C5 C31 178.5(9) 2_656 .
N2 C6 C7 C8 2.3(15) . .
C6 C7 C8 C9 0.4(14) . .
C6 C7 C8 C36 -175.3(9) . .
C7 C8 C9 C10 -0.3(14) . .
C36 C8 C9 C10 175.6(9) . .
C8 C9 C10 N2 -2.3(16) . .
N3 C11 C12 C13 0.8(18) . .
C11 C12 C13 C14 -1.3(18) . .
C12 C13 C14 C15 -0.6(19) . .
C13 C14 C15 N3 3(2) . .
N7 C16 C17 C18 3.3(14) 2_656 .
C16 C17 C18 C19 0.3(13) . .
C16 C17 C18 C46 -175.3(8) . .
C17 C18 C19 C20 -3.4(12) . .
C46 C18 C19 C20 172.5(7) . .
C18 C19 C20 N7 3.3(14) . 2_656
N8 C21 C22 C23 -6.2(19) . .
C21 C22 C23 C24 7.1(17) . .
C22 C23 C24 C25 -4.1(16) . .
C23 C24 C25 N8 0(2) . .
N9 C26 C27 C28 2.7(14) . .
C26 C27 C28 C29 -0.9(14) . .
C26 C27 C28 C41 178.2(8) . .
C27 C28 C29 C30 -1.3(15) . .
C41 C28 C29 C30 179.6(10) . .
C28 C29 C30 N9 1.8(19) . .
C4 C5 C31 C50 66.1(12) . .
C3 C5 C31 C50 -114.7(10) . .
C4 C5 C31 C32 -118.7(10) . .
C3 C5 C31 C32 60.4(12) . .
C50 C31 C32 N13 5.8(16) . .
C5 C31 C32 N13 -168.7(8) . .
C50 C31 C32 C33 -172.7(10) . .
C5 C31 C32 C33 12.9(14) . .
N13 C32 C33 C34 -1.2(12) . .
C31 C32 C33 C34 177.4(9) . .
C32 C33 C34 C35 1.9(11) . .
C33 C34 C35 N13 -2.1(11) . .
C33 C34 C35 C36 174.4(9) . .
N13 C35 C36 C37 -2.2(16) . .
C34 C35 C36 C37 -178.2(9) . .
N13 C35 C36 C8 174.3(9) . .
C34 C35 C36 C8 -1.7(14) . .
C9 C8 C36 C37 -60.4(12) . .
C7 C8 C36 C37 115.3(10) . .
C9 C8 C36 C35 122.8(10) . .
C7 C8 C36 C35 -61.5(13) . .
C35 C36 C37 N16 -10.1(16) . .
C8 C36 C37 N16 173.3(9) . .
C35 C36 C37 C38 166.8(10) . .
C8 C36 C37 C38 -9.8(15) . .
N16 C37 C38 C39 2.8(11) . .
C36 C37 C38 C39 -174.6(10) . .
C37 C38 C39 C40 -3.9(12) . .
C38 C39 C40 N16 3.6(11) . .
C38 C39 C40 C41 -179.7(10) . .
C39 C40 C41 C42 -178.0(10) . .
N16 C40 C41 C42 -1.8(15) . .
C39 C40 C41 C28 -2.4(14) . .
N16 C40 C41 C28 173.8(8) . .
C27 C28 C41 C42 58.0(12) . .
C29 C28 C41 C42 -122.9(10) . .
C27 C28 C41 C40 -118.0(9) . .
C29 C28 C41 C40 61.0(12) . .
C40 C41 C42 N15 13.0(15) . .
C28 C41 C42 N15 -162.5(9) . .
C40 C41 C42 C43 -170.9(10) . .
C28 C41 C42 C43 13.6(14) . .
C41 C42 C43 C44 -179.4(9) . .
N15 C42 C43 C44 -2.8(12) . .
C42 C43 C44 C45 4.9(12) . .
C43 C44 C45 N15 -5.6(12) . .
C43 C44 C45 C46 173.9(9) . .
N15 C45 C46 C47 1.3(14) . .
C44 C45 C46 C47 -178.2(9) . .
N15 C45 C46 C18 175.9(8) . .
C44 C45 C46 C18 -3.6(13) . .
C17 C18 C46 C47 111.5(9) . .
C19 C18 C46 C47 -64.2(10) . .
C17 C18 C46 C45 -63.7(11) . .
C19 C18 C46 C45 120.6(9) . .
C45 C46 C47 N14 -10.2(14) . .
C18 C46 C47 N14 175.0(8) . .
C45 C46 C47 C48 166.5(9) . .
C18 C46 C47 C48 -8.3(12) . .
N14 C47 C48 C49 -1.5(10) . .
C46 C47 C48 C49 -178.7(9) . .
C47 C48 C49 C50 1.5(11) . .
C32 C31 C50 N14 4.8(16) . .
C5 C31 C50 N14 179.2(8) . .
C32 C31 C50 C49 -178.9(10) . .
C5 C31 C50 C49 -4.5(14) . .
C48 C49 C50 C31 -177.9(9) . .
C48 C49 C50 N14 -1.0(11) . .
N5 C51 C52 C53 -1.0(17) . .
C51 C52 C53 C54 -2.4(17) . .
C52 C53 C54 C55 2.9(18) . .
C53 C54 C55 N5 -0.2(18) . .
N6 C56 C57 C58 -0.7(15) . .
C56 C57 C58 C59 6.1(13) . .
C56 C57 C58 C81 -168.9(9) . .
C57 C58 C59 C60 -5.5(12) . .
C81 C58 C59 C60 169.4(8) . .
C58 C59 C60 N6 -0.3(14) . .
C77 C63 C64 C65 0.1(15) 2_657 .
C77 C63 C64 C96 175.4(10) 2_657 .
C63 C64 C65 C76 -3.2(14) . 2_657
C96 C64 C65 C76 -178.6(8) . 2_657
N10 C66 C67 C68 -17(4) . .
C66 C67 C68 C69 12(4) . .
C67 C68 C69 C70 -3(3) . .
C68 C69 C70 N10 -1(2) . .
N11 C71 C72 C73 -3.5(15) . .
C71 C72 C73 C74 5.2(13) . .
C71 C72 C73 C91 -168.1(8) . .
C72 C73 C74 C75 -3.8(13) . .
C91 C73 C74 C75 169.3(8) . .
C73 C74 C75 N11 0.6(14) . .
C62 C78 C79 C80 -1.0(13) 2_657 .
C62 C78 C79 C86 178.2(8) 2_657 .
C78 C79 C80 C61 0.0(13) . 2_657
C86 C79 C80 C61 -179.2(8) . 2_657
C59 C58 C81 C100 -108.5(10) . .
C57 C58 C81 C100 66.3(11) . .
C59 C58 C81 C82 67.6(11) . .
C57 C58 C81 C82 -117.7(9) . .
C100 C81 C82 N18 -2.5(14) . .
C58 C81 C82 N18 -178.0(7) . .
C100 C81 C82 C83 174.8(10) . .
C58 C81 C82 C83 -0.7(13) . .
N18 C82 C83 C84 2.9(11) . .
C81 C82 C83 C84 -174.7(9) . .
C82 C83 C84 C85 -0.4(11) . .
C83 C84 C85 C86 -179.5(9) . .
C83 C84 C85 N18 -2.2(11) . .
N18 C85 C86 C87 -5.7(14) . .
C84 C85 C86 C87 171.2(9) . .
N18 C85 C86 C79 166.9(8) . .
C84 C85 C86 C79 -16.2(13) . .
C80 C79 C86 C85 -61.4(11) . .
C78 C79 C86 C85 119.4(9) . .
C80 C79 C86 C87 112.1(9) . .
C78 C79 C86 C87 -67.1(11) . .
C85 C86 C87 N19 -0.7(14) . .
C79 C86 C87 N19 -173.3(8) . .
C85 C86 C87 C88 178.2(9) . .
C79 C86 C87 C88 5.5(12) . .
N19 C87 C88 C89 -2.3(11) . .
C86 C87 C88 C89 178.7(8) . .
C87 C88 C89 C90 3.2(11) . .
C88 C89 C90 N19 -3.1(11) . .
C88 C89 C90 C91 178.2(9) . .
N19 C90 C91 C92 15.2(15) . .
C89 C90 C91 C92 -166.3(9) . .
N19 C90 C91 C73 -171.9(8) . .
C89 C90 C91 C73 6.6(14) . .
C74 C73 C91 C92 61.5(12) . .
C72 C73 C91 C92 -125.5(9) . .
C74 C73 C91 C90 -111.9(10) . .
C72 C73 C91 C90 61.0(11) . .
C90 C91 C92 N20 -4.1(14) . .
C73 C91 C92 N20 -177.0(8) . .
C90 C91 C92 C93 173.9(9) . .
C73 C91 C92 C93 1.1(14) . .
N20 C92 C93 C94 2.0(11) . .
C91 C92 C93 C94 -176.3(9) . .
C92 C93 C94 C95 -2.7(11) . .
C93 C94 C95 C96 -178.7(9) . .
C93 C94 C95 N20 2.5(11) . .
N20 C95 C96 C97 -11.6(16) . .
C94 C95 C96 C97 169.8(9) . .
N20 C95 C96 C64 168.4(9) . .
C94 C95 C96 C64 -10.1(14) . .
C65 C64 C96 C95 -67.9(12) . .
C63 C64 C96 C95 116.9(11) . .
C65 C64 C96 C97 112.2(10) . .
C63 C64 C96 C97 -63.0(13) . .
C95 C96 C97 N17 4.4(15) . .
C64 C96 C97 N17 -175.7(8) . .
C95 C96 C97 C98 179.6(9) . .
C64 C96 C97 C98 -0.5(13) . .
N17 C97 C98 C99 -1.9(11) . .
C96 C97 C98 C99 -177.7(9) . .
C97 C98 C99 C100 3.2(10) . .
C82 C81 C100 N17 11.4(15) . .
C58 C81 C100 N17 -173.2(8) . .
C82 C81 C100 C99 -171.0(8) . .
C58 C81 C100 C99 4.4(13) . .
C98 C99 C100 C81 178.6(10) . .
C98 C99 C100 N17 -3.5(10) . .
C106 C101 C102 C103 0.0 . .
P5 C101 C102 C103 -177.5(8) . .
C101 C102 C103 C104 0.0 . .
C102 C103 C104 C105 0.0 . .
C103 C104 C105 C106 0.0 . .
C104 C105 C106 C101 0.0 . .
C102 C101 C106 C105 0.0 . .
P5 C101 C106 C105 177.6(8) . .
C116 C111 C112 C113 0.0 . .
P5 C111 C112 C113 173.6(7) . .
C111 C112 C113 C114 0.0 . .
C112 C113 C114 C115 0.0 . .
C113 C114 C115 C116 0.0 . .
C114 C115 C116 C111 0.0 . .
C112 C111 C116 C115 0.0 . .
P5 C111 C116 C115 -173.5(7) . .
C126 C121 C122 C123 0.0 . .
P5 C121 C122 C123 168.9(9) . .
C121 C122 C123 C124 0.0 . .
C122 C123 C124 C125 0.0 . .
C123 C124 C125 C126 0.0 . .
C124 C125 C126 C121 0.0 . .
C122 C121 C126 C125 0.0 . .
P5 C121 C126 C125 -169.0(9) . .
C136 C131 C132 C133 0.0 . .
P5 C131 C132 C133 179.4(7) . .
C131 C132 C133 C134 0.0 . .
C132 C133 C134 C135 0.0 . .
C133 C134 C135 C136 0.0 . .
C134 C135 C136 C131 0.0 . .
C132 C131 C136 C135 0.0 . .
P5 C131 C136 C135 -179.4(8) . .
C156 C151 C152 C153 0.0 . .
P6 C151 C152 C153 174.7(5) . .
C151 C152 C153 C154 0.0 . .
C152 C153 C154 C155 0.0 . .
C153 C154 C155 C156 0.0 . .
C154 C155 C156 C151 0.0 . .
C152 C151 C156 C155 0.0 . .
P6 C151 C156 C155 -174.9(5) . .
C166 C161 C162 C163 0.0 . .
P6 C161 C162 C163 171.2(6) . .
C161 C162 C163 C164 0.0 . .
C162 C163 C164 C165 0.0 . .
C163 C164 C165 C166 0.0 . .
C164 C165 C166 C161 0.0 . .
C162 C161 C166 C165 0.0 . .
P6 C161 C166 C165 -171.2(6) . .
C176 C171 C172 C173 0.0 . .
P6 C171 C172 C173 179.7(8) . .
C171 C172 C173 C174 0.0 . .
C172 C173 C174 C175 0.0 . .
C173 C174 C175 C176 0.0 . .
C174 C175 C176 C171 0.0 . .
C172 C171 C176 C175 0.0 . .
P6 C171 C176 C175 -179.7(8) . .
C186 C181 C182 C183 0.0 . .
P6 C181 C182 C183 -175.5(6) . .
C181 C182 C183 C184 0.0 . .
C182 C183 C184 C185 0.0 . .
C183 C184 C185 C186 0.0 . .
C184 C185 C186 C181 0.0 . .
C182 C181 C186 C185 0.0 . .
P6 C181 C186 C185 175.8(6) . .
C206 C201 C202 C203 0.0 . .
P7 C201 C202 C203 -174.8(6) . .
C201 C202 C203 C204 0.0 . .
C202 C203 C204 C205 0.0 . .
C203 C204 C205 C206 0.0 . .
C204 C205 C206 C201 0.0 . .
C202 C201 C206 C205 0.0 . .
P7 C201 C206 C205 174.8(6) . .
C216 C211 C212 C213 0.0 . .
P7 C211 C212 C213 -176.1(8) . .
C211 C212 C213 C214 0.0 . .
C212 C213 C214 C215 0.0 . .
C213 C214 C215 C216 0.0 . .
C214 C215 C216 C211 0.0 . .
C212 C211 C216 C215 0.0 . .
P7 C211 C216 C215 176.0(8) . .
C226 C221 C222 C223 0.0 . .
P7 C221 C222 C223 -170.9(6) . .
C221 C222 C223 C224 0.0 . .
C222 C223 C224 C225 0.0 . .
C223 C224 C225 C226 0.0 . .
C224 C225 C226 C221 0.0 . .
C222 C221 C226 C225 0.0 . .
P7 C221 C226 C225 170.8(6) . .
C236 C231 C232 C233 0.0 . .
P7 C231 C232 C233 177.6(7) . .
C231 C232 C233 C234 0.0 . .
C232 C233 C234 C235 0.0 . .
C233 C234 C235 C236 0.0 . .
C234 C235 C236 C231 0.0 . .
C232 C231 C236 C235 0.0 . .
P7 C231 C236 C235 -177.6(7) . .
C256 C251 C252 C253 0.0 . .
P8 C251 C252 C253 -179.8(7) . .
C251 C252 C253 C254 0.0 . .
C252 C253 C254 C255 0.0 . .
C253 C254 C255 C256 0.0 . .
C254 C255 C256 C251 0.0 . .
C252 C251 C256 C255 0.0 . .
P8 C251 C256 C255 179.8(7) . .
C266 C261 C262 C263 0.0 . .
P8 C261 C262 C263 -174.8(9) . .
C261 C262 C263 C264 0.0 . .
C262 C263 C264 C265 0.0 . .
C263 C264 C265 C266 0.0 . .
C264 C265 C266 C261 0.0 . .
C262 C261 C266 C265 0.0 . .
P8 C261 C266 C265 174.7(9) . .
C276 C271 C272 C273 0.0 . .
P8 C271 C272 C273 176.8(8) . .
C271 C272 C273 C274 0.0 . .
C272 C273 C274 C275 0.0 . .
C273 C274 C275 C276 0.0 . .
C274 C275 C276 C271 0.0 . .
C272 C271 C276 C275 0.0 . .
P8 C271 C276 C275 -176.8(8) . .
C286 C281 C282 C283 0.0 . .
P8 C281 C282 C283 -173.7(7) . .
C281 C282 C283 C284 0.0 . .
C282 C283 C284 C285 0.0 . .
C283 C284 C285 C286 0.0 . .
C284 C285 C286 C281 0.0 . .
C282 C281 C286 C285 0.0 . .
P8 C281 C286 C285 173.5(7) . .
C306 C301 C302 C303 0.0 . .
P9 C301 C302 C303 -177.2(6) . .
C301 C302 C303 C304 0.0 . .
C302 C303 C304 C305 0.0 . .
C303 C304 C305 C306 0.0 . .
C304 C305 C306 C301 0.0 . .
C302 C301 C306 C305 0.0 . .
P9 C301 C306 C305 177.3(6) . .
C316 C311 C312 C313 0.0 . .
P9 C311 C312 C313 179.8(7) . .
C311 C312 C313 C314 0.0 . .
C312 C313 C314 C315 0.0 . .
C313 C314 C315 C316 0.0 . .
C314 C315 C316 C311 0.0 . .
C312 C311 C316 C315 0.0 . .
P9 C311 C316 C315 -179.8(7) . .
C326 C321 C322 C323 0.0 . .
P9 C321 C322 C323 178.6(7) . .
C321 C322 C323 C324 0.0 . .
C322 C323 C324 C325 0.0 . .
C323 C324 C325 C326 0.0 . .
C324 C325 C326 C321 0.0 . .
C322 C321 C326 C325 0.0 . .
P9 C321 C326 C325 -178.5(8) . .
C336 C331 C332 C333 0.0 . .
P9 C331 C332 C333 178.8(8) . .
C331 C332 C333 C334 0.0 . .
C332 C333 C334 C335 0.0 . .
C333 C334 C335 C336 0.0 . .
C334 C335 C336 C331 0.0 . .
C332 C331 C336 C335 0.0 . .
P9 C331 C336 C335 -178.8(8) . .
C356 C351 C352 C353 0.0 . .
P10 C351 C352 C353 174.5(10) . .
C351 C352 C353 C354 0.0 . .
C352 C353 C354 C355 0.0 . .
C353 C354 C355 C356 0.0 . .
C354 C355 C356 C351 0.0 . .
C352 C351 C356 C355 0.0 . .
P10 C351 C356 C355 -174.2(10) . .
C366 C361 C362 C363 0.0 . .
P10 C361 C362 C363 175.6(9) . .
C361 C362 C363 C364 0.0 . .
C362 C363 C364 C365 0.0 . .
C363 C364 C365 C366 0.0 . .
C364 C365 C366 C361 0.0 . .
C362 C361 C366 C365 0.0 . .
P10 C361 C366 C365 -175.7(9) . .
C376 C371 C372 C373 0.0 . .
P10 C371 C372 C373 179.8(9) . .
C371 C372 C373 C374 0.0 . .
C372 C373 C374 C375 0.0 . .
C373 C374 C375 C376 0.0 . .
C374 C375 C376 C371 0.0 . .
C372 C371 C376 C375 0.0 . .
P10 C371 C376 C375 -179.8(9) . .
C386 C381 C382 C383 0.0 . .
P10 C381 C382 C383 -180.0(7) . .
C381 C382 C383 C384 0.0 . .
C382 C383 C384 C385 0.0 . .
C383 C384 C385 C386 0.0 . .
C384 C385 C386 C381 0.0 . .
C382 C381 C386 C385 0.0 . .
P10 C381 C386 C385 180.0(8) . .
C406 C401 C402 C403 0.0 . .
P11 C401 C402 C403 178.5(6) . .
C401 C402 C403 C404 0.0 . .
C402 C403 C404 C405 0.0 . .
C403 C404 C405 C406 0.0 . .
C404 C405 C406 C401 0.0 . .
C402 C401 C406 C405 0.0 . .
P11 C401 C406 C405 -178.5(6) . .
C416 C411 C412 C413 0.0 . .
P11 C411 C412 C413 173.9(5) . .
C411 C412 C413 C414 0.0 . .
C412 C413 C414 C415 0.0 . .
C413 C414 C415 C416 0.0 . .
C414 C415 C416 C411 0.0 . .
C412 C411 C416 C415 0.0 . .
P11 C411 C416 C415 -173.7(5) . .
C426 C421 C422 C423 0.0 . .
P11 C421 C422 C423 -174.9(5) . .
C421 C422 C423 C424 0.0 . .
C422 C423 C424 C425 0.0 . .
C423 C424 C425 C426 0.0 . .
C424 C425 C426 C421 0.0 . .
C422 C421 C426 C425 0.0 . .
P11 C421 C426 C425 174.8(6) . .
C436 C431 C432 C433 0.0 . .
P11 C431 C432 C433 178.7(6) . .
C431 C432 C433 C434 0.0 . .
C432 C433 C434 C435 0.0 . .
C433 C434 C435 C436 0.0 . .
C434 C435 C436 C431 0.0 . .
C432 C431 C436 C435 0.0 . .
P11 C431 C436 C435 -178.7(6) . .
C456 C451 C452 C453 0.0 . .
P12 C451 C452 C453 -176.1(7) . .
C451 C452 C453 C454 0.0 . .
C452 C453 C454 C455 0.0 . .
C453 C454 C455 C456 0.0 . .
C454 C455 C456 C451 0.0 . .
C452 C451 C456 C455 0.0 . .
P12 C451 C456 C455 176.2(6) . .
C466 C461 C462 C463 0.0 . .
P12 C461 C462 C463 -179.1(8) . .
C461 C462 C463 C464 0.0 . .
C462 C463 C464 C465 0.0 . .
C463 C464 C465 C466 0.0 . .
C464 C465 C466 C461 0.0 . .
C462 C461 C466 C465 0.0 . .
P12 C461 C466 C465 179.2(7) . .
C476 C471 C472 C473 0.0 . .
P12 C471 C472 C473 174.1(8) . .
C471 C472 C473 C474 0.0 . .
C472 C473 C474 C475 0.0 . .
C473 C474 C475 C476 0.0 . .
C474 C475 C476 C471 0.0 . .
C472 C471 C476 C475 0.0 . .
P12 C471 C476 C475 -174.1(8) . .
C486 C481 C482 C483 0.0 . .
P12 C481 C482 C483 -176.3(9) . .
C481 C482 C483 C484 0.0 . .
C482 C483 C484 C485 0.0 . .
C483 C484 C485 C486 0.0 . .
C484 C485 C486 C481 0.0 . .
C482 C481 C486 C485 0.0 . .
P12 C481 C486 C485 176.2(9) . .
C506 C501 C502 C503 0.0 . .
P13 C501 C502 C503 178.7(8) . .
C501 C502 C503 C504 0.0 . .
C502 C503 C504 C505 0.0 . .
C503 C504 C505 C506 0.0 . .
C504 C505 C506 C501 0.0 . .
C502 C501 C506 C505 0.0 . .
P13 C501 C506 C505 -178.7(8) . .
C516 C511 C512 C513 0.0 . .
P13 C511 C512 C513 -178.9(7) . .
C511 C512 C513 C514 0.0 . .
C512 C513 C514 C515 0.0 . .
C513 C514 C515 C516 0.0 . .
C514 C515 C516 C511 0.0 . .
C512 C511 C516 C515 0.0 . .
P13 C511 C516 C515 178.9(7) . .
C526 C521 C522 C523 0.0 . .
P13 C521 C522 C523 -176.4(6) . .
C521 C522 C523 C524 0.0 . .
C522 C523 C524 C525 0.0 . .
C523 C524 C525 C526 0.0 . .
C524 C525 C526 C521 0.0 . .
C522 C521 C526 C525 0.0 . .
P13 C521 C526 C525 176.4(6) . .
C536 C531 C532 C533 0.0 . .
P13 C531 C532 C533 -175.3(7) . .
C531 C532 C533 C534 0.0 . .
C532 C533 C534 C535 0.0 . .
C533 C534 C535 C536 0.0 . .
C534 C535 C536 C531 0.0 . .
C532 C531 C536 C535 0.0 . .
P13 C531 C536 C535 175.3(6) . .
C4 C1 N1 C2 -7.6(14) 2_656 .
C4 C1 N1 Mo1 179.0(7) 2_656 .
C3 C2 N1 C1 5.3(14) 2_656 .
C3 C2 N1 Mo1 178.4(7) 2_656 .
C7 C6 N2 C10 -4.8(14) . .
C7 C6 N2 Mo3 162.5(8) . .
C9 C10 N2 C6 4.7(15) . .
C9 C10 N2 Mo3 -163.4(8) . .
C14 C15 N3 C11 -4(2) . .
C14 C15 N3 Mo5 175.9(11) . .
C12 C11 N3 C15 1.5(18) . .
C12 C11 N3 Mo5 -178.1(9) . .
C80 C61 N4 C62 2.9(14) 2_657 .
C80 C61 N4 Mo10 -172.2(7) 2_657 .
C78 C62 N4 C61 -4.1(14) 2_657 .
C78 C62 N4 Mo10 171.3(7) 2_657 .
C52 C51 N5 C55 3.7(15) . .
C52 C51 N5 Mo12 -177.9(7) . .
C54 C55 N5 C51 -3.1(16) . .
C54 C55 N5 Mo12 178.4(9) . .
C59 C60 N6 C56 5.7(13) . .
C59 C60 N6 Mo14 -171.6(7) . .
C57 C56 N6 C60 -5.1(14) . .
C57 C56 N6 Mo14 172.2(7) . .
C22 C21 N8 C25 1.8(18) . .
C22 C21 N8 Mo21 177.7(9) . .
C24 C25 N8 C21 1.6(19) . .
C24 C25 N8 Mo21 -174.4(11) . .
C29 C30 N9 C26 -0.1(18) . .
C29 C30 N9 Mo23 179.3(10) . .
C27 C26 N9 C30 -2.2(14) . .
C27 C26 N9 Mo23 178.4(7) . .
C67 C66 N10 C70 14(3) . .
C67 C66 N10 Mo28 -171.7(15) . .
C69 C70 N10 C66 -6(2) . .
C69 C70 N10 Mo28 180.0(10) . .
C72 C71 N11 C75 0.1(14) . .
C72 C71 N11 Mo30 171.6(7) . .
C74 C75 N11 C71 1.3(13) . .
C74 C75 N11 Mo30 -170.0(7) . .
C63 C77 N12 C76 -4.0(16) 2_657 .
C63 C77 N12 Mo32 174.7(9) 2_657 .
C65 C76 N12 C77 0.6(14) 2_657 .
C65 C76 N12 Mo32 -178.0(7) 2_657 .
C36 C35 N13 C32 -175.0(9) . .
C34 C35 N13 C32 1.4(11) . .
C31 C32 N13 C35 -178.8(9) . .
C33 C32 N13 C35 -0.2(11) . .
C46 C47 N14 C50 178.1(8) . .
C48 C47 N14 C50 0.9(10) . .
C31 C50 N14 C47 177.0(9) . .
C49 C50 N14 C47 0.0(10) . .
C41 C42 N15 C45 175.9(9) . .
C43 C42 N15 C45 -0.6(11) . .
C46 C45 N15 C42 -175.8(8) . .
C44 C45 N15 C42 3.8(11) . .
C36 C37 N16 C40 176.8(9) . .
C38 C37 N16 C40 -0.6(11) . .
C39 C40 N16 C37 -1.8(10) . .
C41 C40 N16 C37 -178.6(9) . .
C96 C97 N17 C100 175.5(9) . .
C98 C97 N17 C100 -0.4(10) . .
C81 C100 N17 C97 -179.7(9) . .
C99 C100 N17 C97 2.3(10) . .
C86 C85 N18 C82 -178.7(8) . .
C84 C85 N18 C82 3.9(10) . .
C83 C82 N18 C85 -4.2(9) . .
C81 C82 N18 C85 173.6(7) . .
C86 C87 N19 C90 179.4(8) . .
C88 C87 N19 C90 0.4(10) . .
C91 C90 N19 C87 -179.7(9) . .
C89 C90 N19 C87 1.7(10) . .
C91 C92 N20 C95 178.0(8) . .
C93 C92 N20 C95 -0.4(10) . .
C96 C95 N20 C92 179.9(9) . .
C94 C95 N20 C92 -1.3(10) . .
O125 C553 N21 C552 -177.5(18) . .
C554 C553 N21 C552 2(3) . .
O125 C553 N21 C551 -2(3) . .
C554 C553 N21 C551 177.4(16) . .
Mo4 O18 P1 O16 169.2(4) . .
Mo5 O18 P1 O16 -63.9(4) . .
Mo4 O18 P1 O17 47.6(5) . .
Mo5 O18 P1 O17 174.5(3) . .
Mo4 O18 P1 O25 -71.5(5) . .
Mo5 O18 P1 O25 55.4(5) . .
Mo6 O16 P1 O18 46.9(5) . .
Mo1 O16 P1 O18 175.3(3) . .
Mo6 O16 P1 O17 169.2(4) . .
Mo1 O16 P1 O17 -62.4(4) . .
Mo6 O16 P1 O25 -72.9(5) . .
Mo1 O16 P1 O25 55.5(4) . .
Mo2 O17 P1 O18 167.8(4) . .
Mo3 O17 P1 O18 -60.8(4) . .
Mo2 O17 P1 O16 46.0(5) . .
Mo3 O17 P1 O16 177.5(3) . .
Mo2 O17 P1 O25 -72.3(5) . .
Mo3 O17 P1 O25 59.1(4) . .
Mo8 O25 P1 O18 52.2(5) . .
Mo9 O25 P1 O18 -67.6(5) . .
Mo7 O25 P1 O18 172.6(4) . .
Mo8 O25 P1 O16 172.3(3) . .
Mo9 O25 P1 O16 52.6(5) . .
Mo7 O25 P1 O16 -67.2(5) . .
Mo8 O25 P1 O17 -68.7(4) . .
Mo9 O25 P1 O17 171.5(4) . .
Mo7 O25 P1 O17 51.7(5) . .
Mo13 O48 P2 O47 -167.8(3) . .
Mo12 O48 P2 O47 62.7(4) . .
Mo13 O48 P2 O49 -45.9(5) . .
Mo12 O48 P2 O49 -175.4(3) . .
Mo13 O48 P2 O55 73.1(5) . .
Mo12 O48 P2 O55 -56.3(4) . .
Mo10 O47 P2 O48 -174.0(3) . .
Mo11 O47 P2 O48 -45.0(5) . .
Mo10 O47 P2 O49 63.9(4) . .
Mo11 O47 P2 O49 -167.2(3) . .
Mo10 O47 P2 O55 -54.8(4) . .
Mo11 O47 P2 O55 74.1(4) . .
Mo15 O49 P2 O48 -166.8(3) . .
Mo14 O49 P2 O48 63.0(4) . .
Mo15 O49 P2 O47 -44.6(5) . .
Mo14 O49 P2 O47 -174.7(3) . .
Mo15 O49 P2 O55 74.1(4) . .
Mo14 O49 P2 O55 -56.1(4) . .
Mo18 O55 P2 O48 -53.4(5) . .
Mo17 O55 P2 O48 66.8(4) . .
Mo16 O55 P2 O48 -173.5(4) . .
Mo18 O55 P2 O47 -173.7(3) . .
Mo17 O55 P2 O47 -53.5(4) . .
Mo16 O55 P2 O47 66.2(5) . .
Mo18 O55 P2 O49 66.7(4) . .
Mo17 O55 P2 O49 -173.1(3) . .
Mo16 O55 P2 O49 -53.4(5) . .
Mo21 O79 P3 O80 -61.3(5) . .
Mo20 O79 P3 O80 169.2(4) . .
Mo21 O79 P3 O87 57.1(5) . .
Mo20 O79 P3 O87 -72.5(5) . .
Mo21 O79 P3 O78 175.2(4) . .
Mo20 O79 P3 O78 45.7(5) . .
Mo22 O80 P3 O79 45.2(6) . .
Mo23 O80 P3 O79 176.3(4) . .
Mo22 O80 P3 O87 -72.6(6) . .
Mo23 O80 P3 O87 58.5(6) . .
Mo22 O80 P3 O78 167.1(4) . .
Mo23 O80 P3 O78 -61.8(5) . .
Mo26 O87 P3 O79 -69.2(5) . .
Mo25 O87 P3 O79 53.8(6) . .
Mo27 O87 P3 O79 172.8(4) . .
Mo26 O87 P3 O80 50.7(5) . .
Mo25 O87 P3 O80 173.7(5) . .
Mo27 O87 P3 O80 -67.3(5) . .
Mo26 O87 P3 O78 172.6(4) . .
Mo25 O87 P3 O78 -64.4(6) . .
Mo27 O87 P3 O78 54.6(5) . .
Mo24 O78 P3 O79 167.9(4) . .
Mo19 O78 P3 O79 -63.9(5) . .
Mo24 O78 P3 O80 44.9(5) . .
Mo19 O78 P3 O80 173.2(4) . .
Mo24 O78 P3 O87 -75.0(5) . .
Mo19 O78 P3 O87 53.3(5) . .
Mo30 O110 P4 O111 -175.4(4) . .
Mo31 O110 P4 O111 -47.7(5) . .
Mo30 O110 P4 O115 -56.4(5) . .
Mo31 O110 P4 O115 71.3(5) . .
Mo30 O110 P4 O109 63.6(5) . .
Mo31 O110 P4 O109 -168.8(4) . .
Mo33 O111 P4 O110 -167.5(4) . .
Mo32 O111 P4 O110 63.4(5) . .
Mo33 O111 P4 O115 73.0(6) . .
Mo32 O111 P4 O115 -56.1(5) . .
Mo33 O111 P4 O109 -46.5(6) . .
Mo32 O111 P4 O109 -175.6(4) . .
Mo34 O115 P4 O110 66.9(5) . .
Mo36 O115 P4 O110 -172.1(4) . .
Mo35 O115 P4 O110 -52.0(6) . .
Mo34 O115 P4 O111 -173.2(4) . .
Mo36 O115 P4 O111 -52.3(5) . .
Mo35 O115 P4 O111 67.8(5) . .
Mo34 O115 P4 O109 -53.4(6) . .
Mo36 O115 P4 O109 67.5(5) . .
Mo35 O115 P4 O109 -172.4(5) . .
Mo29 O109 P4 O110 -47.7(5) . .
Mo28 O109 P4 O110 -175.8(4) . .
Mo29 O109 P4 O111 -168.7(4) . .
Mo28 O109 P4 O111 63.1(5) . .
Mo29 O109 P4 O115 72.3(6) . .
Mo28 O109 P4 O115 -55.9(6) . .
C112 C111 P5 C101 -97.6(6) . .
C116 C111 P5 C101 76.0(7) . .
C112 C111 P5 C121 21.0(7) . .
C116 C111 P5 C121 -165.4(6) . .
C112 C111 P5 C131 138.3(5) . .
C116 C111 P5 C131 -48.1(7) . .
C102 C101 P5 C111 -26.0(7) . .
C106 C101 P5 C111 156.5(6) . .
C102 C101 P5 C121 -143.7(7) . .
C106 C101 P5 C121 38.7(8) . .
C102 C101 P5 C131 97.3(7) . .
C106 C101 P5 C131 -80.2(7) . .
C122 C121 P5 C111 -84.8(8) . .
C126 C121 P5 C111 84.2(7) . .
C122 C121 P5 C101 34.1(8) . .
C126 C121 P5 C101 -156.9(6) . .
C122 C121 P5 C131 155.8(6) . .
C126 C121 P5 C131 -35.2(8) . .
C132 C131 P5 C111 -24.3(7) . .
C136 C131 P5 C111 155.1(6) . .
C132 C131 P5 C101 -146.9(6) . .
C136 C131 P5 C101 32.5(7) . .
C132 C131 P5 C121 93.2(7) . .
C136 C131 P5 C121 -87.4(7) . .
C152 C151 P6 C161 164.5(5) . .
C156 C151 P6 C161 -20.8(5) . .
C152 C151 P6 C181 44.9(6) . .
C156 C151 P6 C181 -140.4(4) . .
C152 C151 P6 C171 -77.9(6) . .
C156 C151 P6 C171 96.9(5) . .
C162 C161 P6 C151 -96.1(5) . .
C166 C161 P6 C151 75.2(5) . .
C162 C161 P6 C181 26.4(6) . .
C166 C161 P6 C181 -162.3(5) . .
C162 C161 P6 C171 148.6(5) . .
C166 C161 P6 C171 -40.2(6) . .
C182 C181 P6 C151 -10.7(6) . .
C186 C181 P6 C151 173.6(4) . .
C182 C181 P6 C161 -131.1(5) . .
C186 C181 P6 C161 53.2(5) . .
C182 C181 P6 C171 108.4(6) . .
C186 C181 P6 C171 -67.2(6) . .
C172 C171 P6 C151 -166.4(6) . .
C176 C171 P6 C151 13.2(7) . .
C172 C171 P6 C161 -49.0(7) . .
C176 C171 P6 C161 130.6(6) . .
C172 C171 P6 C181 70.5(7) . .
C176 C171 P6 C181 -109.8(7) . .
C212 C211 P7 C231 -134.1(7) . .
C216 C211 P7 C231 49.8(8) . .
C212 C211 P7 C221 -15.2(7) . .
C216 C211 P7 C221 168.8(6) . .
C212 C211 P7 C201 105.1(7) . .
C216 C211 P7 C201 -71.0(7) . .
C232 C231 P7 C211 -160.0(6) . .
C236 C231 P7 C211 17.6(7) . .
C232 C231 P7 C221 81.4(6) . .
C236 C231 P7 C221 -101.0(6) . .
C232 C231 P7 C201 -36.8(6) . .
C236 C231 P7 C201 140.8(5) . .
C222 C221 P7 C211 82.5(6) . .
C226 C221 P7 C211 -88.4(6) . .
C222 C221 P7 C231 -157.9(5) . .
C226 C221 P7 C231 31.2(6) . .
C222 C221 P7 C201 -40.0(5) . .
C226 C221 P7 C201 149.1(4) . .
C202 C201 P7 C211 -157.8(5) . .
C206 C201 P7 C211 27.4(6) . .
C202 C201 P7 C231 80.5(5) . .
C206 C201 P7 C231 -94.4(5) . .
C202 C201 P7 C221 -37.8(5) . .
C206 C201 P7 C221 147.4(4) . .
C272 C271 P8 C281 159.4(6) . .
C276 C271 P8 C281 -23.8(8) . .
C272 C271 P8 C251 -80.4(7) . .
C276 C271 P8 C251 96.5(7) . .
C272 C271 P8 C261 40.4(8) . .
C276 C271 P8 C261 -142.8(7) . .
C282 C281 P8 C271 -54.0(7) . .
C286 C281 P8 C271 132.4(6) . .
C282 C281 P8 C251 -172.8(5) . .
C286 C281 P8 C251 13.6(7) . .
C282 C281 P8 C261 69.3(7) . .
C286 C281 P8 C261 -104.3(7) . .
C252 C251 P8 C271 -29.4(7) . .
C256 C251 P8 C271 150.8(6) . .
C252 C251 P8 C281 89.1(6) . .
C256 C251 P8 C281 -90.7(6) . .
C252 C251 P8 C261 -153.8(6) . .
C256 C251 P8 C261 26.4(7) . .
C262 C261 P8 C271 -70.7(8) . .
C266 C261 P8 C271 114.6(7) . .
C262 C261 P8 C281 169.8(6) . .
C266 C261 P8 C281 -4.9(7) . .
C262 C261 P8 C251 50.3(8) . .
C266 C261 P8 C251 -124.4(7) . .
C332 C331 P9 C301 -14.7(7) . .
C336 C331 P9 C301 164.1(6) . .
C332 C331 P9 C311 -135.3(6) . .
C336 C331 P9 C311 43.6(7) . .
C332 C331 P9 C321 102.5(6) . .
C336 C331 P9 C321 -78.7(7) . .
C302 C301 P9 C331 -100.3(6) . .
C306 C301 P9 C331 82.5(6) . .
C302 C301 P9 C311 18.8(6) . .
C306 C301 P9 C311 -158.5(5) . .
C302 C301 P9 C321 143.0(5) . .
C306 C301 P9 C321 -34.2(6) . .
C312 C311 P9 C331 -137.0(6) . .
C316 C311 P9 C331 42.8(7) . .
C312 C311 P9 C301 101.8(6) . .
C316 C311 P9 C301 -78.4(6) . .
C312 C311 P9 C321 -19.0(7) . .
C316 C311 P9 C321 160.9(5) . .
C322 C321 P9 C331 -170.2(6) . .
C326 C321 P9 C331 8.4(7) . .
C322 C321 P9 C301 -50.7(7) . .
C326 C321 P9 C301 127.9(6) . .
C322 C321 P9 C311 71.4(7) . .
C326 C321 P9 C311 -110.1(6) . .
C372 C371 P10 C381 -155.1(6) . .
C376 C371 P10 C381 24.7(9) . .
C372 C371 P10 C351 -32.5(8) . .
C376 C371 P10 C351 147.3(7) . .
C372 C371 P10 C361 86.4(8) . .
C376 C371 P10 C361 -93.8(8) . .
C382 C381 P10 C371 116.3(7) . .
C386 C381 P10 C371 -63.7(7) . .
C382 C381 P10 C351 -7.9(8) . .
C386 C381 P10 C351 172.1(6) . .
C382 C381 P10 C361 -122.0(7) . .
C386 C381 P10 C361 58.1(7) . .
C352 C351 P10 C371 -47.5(9) . .
C356 C351 P10 C371 126.8(7) . .
C352 C351 P10 C381 78.2(8) . .
C356 C351 P10 C381 -107.4(7) . .
C352 C351 P10 C361 -168.8(7) . .
C356 C351 P10 C361 5.5(8) . .
C362 C361 P10 C371 144.6(7) . .
C366 C361 P10 C371 -39.8(8) . .
C362 C361 P10 C381 21.1(8) . .
C366 C361 P10 C381 -163.3(6) . .
C362 C361 P10 C351 -94.0(8) . .
C366 C361 P10 C351 81.6(8) . .
C432 C431 P11 C401 -85.1(5) . .
C436 C431 P11 C401 93.6(5) . .
C432 C431 P11 C421 156.6(4) . .
C436 C431 P11 C421 -24.7(5) . .
C432 C431 P11 C411 31.8(5) . .
C436 C431 P11 C411 -149.5(4) . .
C402 C401 P11 C431 153.0(4) . .
C406 C401 P11 C431 -28.4(5) . .
C402 C401 P11 C421 -88.0(5) . .
C406 C401 P11 C421 90.5(5) . .
C402 C401 P11 C411 37.2(6) . .
C406 C401 P11 C411 -144.3(5) . .
C422 C421 P11 C431 104.9(5) . .
C426 C421 P11 C431 -70.0(5) . .
C422 C421 P11 C401 -12.4(5) . .
C426 C421 P11 C401 172.7(4) . .
C422 C421 P11 C411 -134.4(4) . .
C426 C421 P11 C411 50.8(5) . .
C412 C411 P11 C431 -85.7(4) . .
C416 C411 P11 C431 88.1(4) . .
C412 C411 P11 C401 30.1(5) . .
C416 C411 P11 C401 -156.1(4) . .
C412 C411 P11 C421 152.1(4) . .
C416 C411 P11 C421 -34.1(5) . .
C472 C471 P12 C451 38.2(7) . .
C476 C471 P12 C451 -147.7(6) . .
C472 C471 P12 C461 -83.0(7) . .
C476 C471 P12 C461 91.1(7) . .
C472 C471 P12 C481 158.3(6) . .
C476 C471 P12 C481 -27.6(7) . .
C452 C451 P12 C471 -143.1(5) . .
C456 C451 P12 C471 40.8(6) . .
C452 C451 P12 C461 -24.1(7) . .
C456 C451 P12 C461 159.8(5) . .
C452 C451 P12 C481 95.6(6) . .
C456 C451 P12 C481 -80.5(6) . .
C462 C461 P12 C471 -178.6(6) . .
C466 C461 P12 C471 2.2(7) . .
C462 C461 P12 C451 60.4(7) . .
C466 C461 P12 C451 -118.8(6) . .
C462 C461 P12 C481 -59.0(7) . .
C466 C461 P12 C481 121.9(6) . .
C482 C481 P12 C471 -86.0(8) . .
C486 C481 P12 C471 97.7(7) . .
C482 C481 P12 C451 35.4(8) . .
C486 C481 P12 C451 -140.8(7) . .
C482 C481 P12 C461 156.4(7) . .
C486 C481 P12 C461 -19.9(8) . .
C522 C521 P13 C511 89.9(6) . .
C526 C521 P13 C511 -86.5(6) . .
C522 C521 P13 C531 -150.0(5) . .
C526 C521 P13 C531 33.6(6) . .
C522 C521 P13 C501 -28.6(6) . .
C526 C521 P13 C501 155.0(6) . .
C512 C511 P13 C521 -157.0(5) . .
C516 C511 P13 C521 24.1(7) . .
C512 C511 P13 C531 83.5(6) . .
C516 C511 P13 C531 -95.4(7) . .
C512 C511 P13 C501 -36.4(7) . .
C516 C511 P13 C501 144.7(6) . .
C532 C531 P13 C521 -139.9(5) . .
C536 C531 P13 C521 44.8(6) . .
C532 C531 P13 C511 -19.0(7) . .
C536 C531 P13 C511 165.7(5) . .
C532 C531 P13 C501 98.7(6) . .
C536 C531 P13 C501 -76.6(6) . .
C502 C501 P13 C521 72.8(7) . .
C506 C501 P13 C521 -108.5(6) . .
C502 C501 P13 C511 -47.9(7) . .
C506 C501 P13 C511 130.8(6) . .
C502 C501 P13 C531 -167.1(6) . .
C506 C501 P13 C531 11.6(7) . .
Mo7 O19 Mo1 O1 -129.1(5) . .
Mo7 O19 Mo1 O10 127.4(5) . .
Mo7 O19 Mo1 O11 -26.7(6) . .
Mo7 O19 Mo1 N1 35.6(15) . .
Mo7 O19 Mo1 O16 55.0(5) . .
Mo6 O10 Mo1 O1 163.0(4) . .
Mo6 O10 Mo1 O19 -89.3(4) . .
Mo6 O10 Mo1 O11 29.8(8) . .
Mo6 O10 Mo1 N1 77.9(4) . .
Mo6 O10 Mo1 O16 -2.1(3) . .
Mo2 O11 Mo1 O1 137.7(7) . .
Mo2 O11 Mo1 O19 31.3(7) . .
Mo2 O11 Mo1 O10 -89.2(9) . .
Mo2 O11 Mo1 N1 -137.4(7) . .
Mo2 O11 Mo1 O16 -58.6(7) . .
Mo8 O21 Mo3 O3 -131.0(6) . .
Mo8 O21 Mo3 O13 -27.8(6) . .
Mo8 O21 Mo3 O12 125.2(6) . .
Mo8 O21 Mo3 N2 35.6(16) . .
Mo8 O21 Mo3 O17 55.0(6) . .
Mo4 O13 Mo3 O3 135.0(7) . .
Mo4 O13 Mo3 O21 29.0(8) . .
Mo4 O13 Mo3 O12 -91.9(9) . .
Mo4 O13 Mo3 N2 -139.2(8) . .
Mo4 O13 Mo3 O17 -59.9(7) . .
Mo9 O23 Mo5 O5 -130.7(6) . .
Mo9 O23 Mo5 O15 -25.7(6) . .
Mo9 O23 Mo5 O14 126.9(6) . .
Mo9 O23 Mo5 N3 35.1(18) . .
Mo9 O23 Mo5 O18 54.7(6) . .
Mo6 O15 Mo5 O5 136.9(8) . .
Mo6 O15 Mo5 O23 29.8(8) . .
Mo6 O15 Mo5 O14 -90.5(9) . .
Mo6 O15 Mo5 N3 -137.7(8) . .
Mo6 O15 Mo5 O18 -59.4(8) . .
Mo4 O14 Mo5 O5 164.8(4) . .
Mo4 O14 Mo5 O23 -87.3(4) . .
Mo4 O14 Mo5 O15 31.3(8) . .
Mo4 O14 Mo5 N3 78.4(4) . .
Mo4 O14 Mo5 O18 -1.0(3) . .
Mo2 O20 Mo7 O28 -139.7(8) . .
Mo2 O20 Mo7 O29 113.6(8) . .
Mo2 O20 Mo7 O19 -41.3(8) . .
Mo2 O20 Mo7 O31 8.2(13) . .
Mo2 O20 Mo7 O25 40.6(8) . .
Mo8 O29 Mo7 O28 167.1(4) . .
Mo8 O29 Mo7 O20 -85.1(4) . .
Mo8 O29 Mo7 O19 14.1(9) . .
Mo8 O29 Mo7 O31 68.8(4) . .
Mo8 O29 Mo7 O25 -2.6(3) . .
Mo4 O22 Mo8 O26 -140.0(10) . .
Mo4 O22 Mo8 O30 112.5(10) . .
Mo4 O22 Mo8 O29 3.1(15) . .
Mo4 O22 Mo8 O21 -43.8(10) . .
Mo4 O22 Mo8 O25 38.7(10) . .
Mo9 O30 Mo8 O26 166.2(4) . .
Mo9 O30 Mo8 O22 -84.7(4) . .
Mo9 O30 Mo8 O29 69.5(4) . .
Mo9 O30 Mo8 O21 14.7(9) . .
Mo9 O30 Mo8 O25 -2.1(3) . .
Mo6 O24 Mo9 O27 -134.6(8) . .
Mo6 O24 Mo9 O31 120.3(8) . .
Mo6 O24 Mo9 O30 12.7(13) . .
Mo6 O24 Mo9 O23 -36.4(8) . .
Mo6 O24 Mo9 O25 45.7(8) . .
Mo7 O31 Mo9 O27 169.3(4) . .
Mo7 O31 Mo9 O24 -83.1(4) . .
Mo7 O31 Mo9 O30 70.9(4) . .
Mo7 O31 Mo9 O23 19.4(9) . .
Mo7 O31 Mo9 O25 -1.1(3) . .
Mo16 O50 Mo10 O32 131.0(6) . .
Mo16 O50 Mo10 O42 -126.2(6) . .
Mo16 O50 Mo10 O41 26.4(7) . .
Mo16 O50 Mo10 N4 -29.2(17) . .
Mo16 O50 Mo10 O47 -53.7(6) . .
Mo11 O42 Mo10 O32 -165.0(4) . .
Mo11 O42 Mo10 O50 87.2(4) . .
Mo11 O42 Mo10 O41 -32.2(7) . .
Mo11 O42 Mo10 N4 -78.4(4) . .
Mo11 O42 Mo10 O47 1.2(3) . .
Mo15 O41 Mo10 O32 -136.1(7) . .
Mo15 O41 Mo10 O50 -29.3(7) . .
Mo15 O41 Mo10 O42 92.0(8) . .
Mo15 O41 Mo10 N4 138.6(8) . .
Mo15 O41 Mo10 O47 59.7(7) . .
Mo17 O62 Mo12 O34 129.4(6) . .
Mo17 O62 Mo12 O43 26.6(6) . .
Mo17 O62 Mo12 O44 -127.7(6) . .
Mo17 O62 Mo12 N5 -37.5(16) . .
Mo17 O62 Mo12 O48 -55.2(6) . .
Mo11 O43 Mo12 O34 -139.9(8) . .
Mo11 O43 Mo12 O62 -33.1(8) . .
Mo11 O43 Mo12 O44 87.8(10) . .
Mo11 O43 Mo12 N5 133.9(8) . .
Mo11 O43 Mo12 O48 55.6(8) . .
Mo18 O54 Mo14 O36 131.0(6) . .
Mo18 O54 Mo14 O45 26.3(6) . .
Mo18 O54 Mo14 O46 -127.0(6) . .
Mo18 O54 Mo14 N6 -34.9(17) . .
Mo18 O54 Mo14 O49 -55.8(6) . .
Mo13 O45 Mo14 O36 -139.8(8) . .
Mo13 O45 Mo14 O54 -34.8(8) . .
Mo13 O45 Mo14 O46 85.4(9) . .
Mo13 O45 Mo14 N6 133.8(8) . .
Mo13 O45 Mo14 O49 54.0(7) . .
Mo15 O46 Mo14 O36 -168.5(4) . .
Mo15 O46 Mo14 O54 85.6(4) . .
Mo15 O46 Mo14 O45 -32.8(8) . .
Mo15 O46 Mo14 N6 -81.3(4) . .
Mo15 O46 Mo14 O49 0.1(3) . .
Mo15 O52 Mo16 O56 136.7(8) . .
Mo15 O52 Mo16 O57 -117.5(8) . .
Mo15 O52 Mo16 O58 -14.0(13) . .
Mo15 O52 Mo16 O50 38.4(8) . .
Mo15 O52 Mo16 O55 -43.6(8) . .
Mo18 O57 Mo16 O56 -170.4(4) . .
Mo18 O57 Mo16 O52 83.8(4) . .
Mo18 O57 Mo16 O58 -69.9(4) . .
Mo18 O57 Mo16 O50 -18.5(8) . .
Mo18 O57 Mo16 O55 1.1(3) . .
Mo11 O51 Mo17 O59 137.1(8) . .
Mo11 O51 Mo17 O58 -116.3(8) . .
Mo11 O51 Mo17 O60 -11.6(13) . .
Mo11 O51 Mo17 O62 39.3(8) . .
Mo11 O51 Mo17 O55 -42.5(8) . .
Mo16 O58 Mo17 O59 -168.3(4) . .
Mo16 O58 Mo17 O51 83.8(4) . .
Mo16 O58 Mo17 O60 -70.9(4) . .
Mo16 O58 Mo17 O62 -18.2(9) . .
Mo16 O58 Mo17 O55 0.4(3) . .
Mo13 O53 Mo18 O61 136.3(9) . .
Mo13 O53 Mo18 O60 -117.7(9) . .
Mo13 O53 Mo18 O57 -12.8(13) . .
Mo13 O53 Mo18 O54 38.0(9) . .
Mo13 O53 Mo18 O55 -44.0(9) . .
Mo17 O60 Mo18 O61 -169.3(4) . .
Mo17 O60 Mo18 O53 83.7(4) . .
Mo17 O60 Mo18 O57 -70.9(4) . .
Mo17 O60 Mo18 O54 -18.1(9) . .
Mo17 O60 Mo18 O55 1.2(3) . .
Mo25 O85 Mo19 O63 -131.8(6) . .
Mo25 O85 Mo19 O73 -26.1(6) . .
Mo25 O85 Mo19 O72 127.5(6) . .
Mo25 O85 Mo19 N7 36.6(17) . .
Mo25 O85 Mo19 O78 54.7(6) . .
Mo20 O73 Mo19 O63 135.5(8) . .
Mo20 O73 Mo19 O85 31.0(8) . .
Mo20 O73 Mo19 O72 -89.4(9) . .
Mo20 O73 Mo19 N7 -138.4(8) . .
Mo20 O73 Mo19 O78 -59.1(8) . .
Mo24 O72 Mo19 O63 166.6(4) . .
Mo24 O72 Mo19 O85 -88.8(4) . .
Mo24 O72 Mo19 O73 30.3(8) . .
Mo24 O72 Mo19 N7 79.1(4) . .
Mo24 O72 Mo19 O78 -1.1(4) . .
Mo26 O81 Mo21 O65 -130.8(8) . .
Mo26 O81 Mo21 O75 -27.6(8) . .
Mo26 O81 Mo21 O74 127.6(7) . .
Mo26 O81 Mo21 N8 35(2) . .
Mo26 O81 Mo21 O79 54.7(7) . .
Mo22 O75 Mo21 O65 136.6(10) . .
Mo22 O75 Mo21 O81 31.7(10) . .
Mo22 O75 Mo21 O74 -90.1(12) . .
Mo22 O75 Mo21 N8 -136.3(10) . .
Mo22 O75 Mo21 O79 -58.0(10) . .
Mo20 O74 Mo21 O65 166.6(5) . .
Mo20 O74 Mo21 O81 -87.8(5) . .
Mo20 O74 Mo21 O75 32.7(10) . .
Mo20 O74 Mo21 N8 78.7(4) . .
Mo20 O74 Mo21 O79 -0.7(4) . .
Mo27 O83 Mo23 O67 -129.2(7) . .
Mo27 O83 Mo23 O77 -24.3(7) . .
Mo27 O83 Mo23 O76 128.0(7) . .
Mo27 O83 Mo23 N9 45(2) . .
Mo27 O83 Mo23 O80 56.7(7) . .
Mo24 O77 Mo23 O67 134.9(9) . .
Mo24 O77 Mo23 O83 29.3(10) . .
Mo24 O77 Mo23 O76 -88.3(11) . .
Mo24 O77 Mo23 N9 -137.5(10) . .
Mo24 O77 Mo23 O80 -59.3(9) . .
Mo22 O76 Mo23 O67 165.7(5) . .
Mo22 O76 Mo23 O83 -88.2(5) . .
Mo22 O76 Mo23 O77 28.3(9) . .
Mo22 O76 Mo23 N9 77.7(5) . .
Mo22 O76 Mo23 O80 -2.0(4) . .
Mo20 O86 Mo25 O88 -137.1(10) . .
Mo20 O86 Mo25 O90 117.2(10) . .
Mo20 O86 Mo25 O93 8.9(16) . .
Mo20 O86 Mo25 O85 -40.1(10) . .
Mo20 O86 Mo25 O87 43.0(10) . .
Mo26 O90 Mo25 O88 168.3(5) . .
Mo26 O90 Mo25 O86 -84.2(5) . .
Mo26 O90 Mo25 O93 71.2(5) . .
Mo26 O90 Mo25 O85 21.5(11) . .
Mo26 O90 Mo25 O87 -1.7(4) . .
Mo22 O82 Mo26 O89 -132.3(12) . .
Mo22 O82 Mo26 O91 119.9(13) . .
Mo22 O82 Mo26 O90 11.0(19) . .
Mo22 O82 Mo26 O81 -38.3(12) . .
Mo22 O82 Mo26 O87 42.8(12) . .
Mo27 O91 Mo26 O89 167.0(5) . .
Mo27 O91 Mo26 O82 -84.9(5) . .
Mo27 O91 Mo26 O90 70.7(5) . .
Mo27 O91 Mo26 O81 17.3(12) . .
Mo27 O91 Mo26 O87 -1.3(4) . .
Mo24 O84 Mo27 O92 -131.2(9) . .
Mo24 O84 Mo27 O93 121.7(9) . .
Mo24 O84 Mo27 O83 -34.1(8) . .
Mo24 O84 Mo27 O91 17.7(13) . .
Mo24 O84 Mo27 O87 48.5(8) . .
Mo25 O93 Mo27 O92 167.5(5) . .
Mo25 O93 Mo27 O84 -83.1(5) . .
Mo25 O93 Mo27 O83 19.1(11) . .
Mo25 O93 Mo27 O91 70.2(5) . .
Mo25 O93 Mo27 O87 -1.3(4) . .
Mo36 O112 Mo28 O94 131.5(8) . .
Mo36 O112 Mo28 O104 -126.3(7) . .
Mo36 O112 Mo28 O103 28.3(8) . .
Mo36 O112 Mo28 N10 -30(3) . .
Mo36 O112 Mo28 O109 -53.8(8) . .
Mo29 O104 Mo28 O94 -166.7(5) . .
Mo29 O104 Mo28 O112 90.1(5) . .
Mo29 O104 Mo28 O103 -27.8(10) . .
Mo29 O104 Mo28 N10 -78.0(5) . .
Mo29 O104 Mo28 O109 2.7(4) . .
Mo33 O103 Mo28 O94 -136.6(11) . .
Mo33 O103 Mo28 O112 -34.4(11) . .
Mo33 O103 Mo28 O104 84.8(13) . .
Mo33 O103 Mo28 N10 135.3(11) . .
Mo33 O103 Mo28 O109 55.5(10) . .
Mo30 O105 Mo29 O95 112.8(10) . .
Mo30 O105 Mo29 O100 -140.7(10) . .
Mo30 O105 Mo29 O104 -20.6(14) . .
Mo30 O105 Mo29 O113 24.6(10) . .
Mo30 O105 Mo29 O109 -52.9(10) . .
Mo34 O118 Mo30 O96 132.2(7) . .
Mo34 O118 Mo30 O106 -125.7(6) . .
Mo34 O118 Mo30 O105 27.6(7) . .
Mo34 O118 Mo30 N11 -30.8(18) . .
Mo34 O118 Mo30 O110 -51.9(6) . .
Mo31 O106 Mo30 O96 -165.9(4) . .
Mo31 O106 Mo30 O118 87.4(4) . .
Mo31 O106 Mo30 O105 -28.9(8) . .
Mo31 O106 Mo30 N11 -79.3(4) . .
Mo31 O106 Mo30 O110 0.6(3) . .
Mo29 O105 Mo30 O96 -133.5(10) . .
Mo29 O105 Mo30 O118 -27.9(10) . .
Mo29 O105 Mo30 O106 90.3(10) . .
Mo29 O105 Mo30 N11 140.8(10) . .
Mo29 O105 Mo30 O110 61.5(10) . .
Mo31 O107 Mo32 O98 -133.4(8) . .
Mo31 O107 Mo32 O116 -28.2(9) . .
Mo31 O107 Mo32 O108 90.3(10) . .
Mo31 O107 Mo32 N12 139.5(9) . .
Mo31 O107 Mo32 O111 61.3(8) . .
Mo35 O116 Mo32 O98 131.2(7) . .
Mo35 O116 Mo32 O107 26.7(7) . .
Mo35 O116 Mo32 O108 -126.0(7) . .
Mo35 O116 Mo32 N12 -39.4(17) . .
Mo35 O116 Mo32 O111 -54.1(7) . .
Mo33 O108 Mo32 O98 -164.1(4) . .
Mo33 O108 Mo32 O107 -27.2(9) . .
Mo33 O108 Mo32 O116 89.8(5) . .
Mo33 O108 Mo32 N12 -76.6(4) . .
Mo33 O108 Mo32 O111 3.0(4) . .
Mo28 O103 Mo33 O102 -131.4(11) . .
Mo28 O103 Mo33 O99 123.2(11) . .
Mo28 O103 Mo33 O108 -8.8(16) . .
Mo28 O103 Mo33 O114 31.3(10) . .
Mo28 O103 Mo33 O111 -45.6(10) . .
Mo29 O113 Mo34 O124 130.8(10) . .
Mo29 O113 Mo34 O120 -123.6(10) . .
Mo29 O113 Mo34 O122 -17.8(17) . .
Mo29 O113 Mo34 O118 34.9(10) . .
Mo29 O113 Mo34 O115 -48.2(10) . .
Mo36 O120 Mo34 O124 -168.1(4) . .
Mo36 O120 Mo34 O113 86.0(5) . .
Mo36 O120 Mo34 O122 -70.7(4) . .
Mo36 O120 Mo34 O118 -15.6(11) . .
Mo36 O120 Mo34 O115 3.0(4) . .
Mo31 O117 Mo35 O123 135.3(9) . .
Mo31 O117 Mo35 O122 -119.7(9) . .
Mo31 O117 Mo35 O119 -16.4(14) . .
Mo31 O117 Mo35 O116 36.7(9) . .
Mo31 O117 Mo35 O115 -45.8(9) . .
Mo34 O122 Mo35 O123 -169.7(4) . .
Mo34 O122 Mo35 O117 82.7(4) . .
Mo34 O122 Mo35 O119 -71.0(4) . .
Mo34 O122 Mo35 O116 -20.6(10) . .
Mo34 O122 Mo35 O115 0.9(4) . .
Mo33 O114 Mo36 O121 139.9(12) . .
Mo33 O114 Mo36 O119 -113.1(12) . .
Mo33 O114 Mo36 O120 -3.7(17) . .
Mo33 O114 Mo36 O112 43.2(12) . .
Mo33 O114 Mo36 O115 -39.1(12) . .
Mo35 O119 Mo36 O121 -170.7(5) . .
Mo35 O119 Mo36 O114 80.5(5) . .
Mo35 O119 Mo36 O120 -73.0(5) . .
Mo35 O119 Mo36 O112 -22.4(11) . .
Mo35 O119 Mo36 O115 -0.6(4) . .

loop_
_platon_squeeze_void_nr
_platon_squeeze_void_average_x
_platon_squeeze_void_average_y
_platon_squeeze_void_average_z
_platon_squeeze_void_volume
_platon_squeeze_void_count_electrons
_platon_squeeze_void_content
1 0.000 0.133 0.000 208 131 ' '
2 -0.007 0.547 -0.006 21471 10573 ' '
3 0.000 0.380 0.500 215 144 ' '
4 0.500 0.880 0.500 215 144 ' '
5 0.500 0.633 1.000 208 131 ' '
